data_1545860
loop_
_publ_author_name
'Hoshino, Manabu'
'Khutia, Anupam'
'Xing, Hongzhu'
'Inokuma, Yasuhide'
'Fujita, Makoto'

_publ_section_title
;
 The crystalline sponge method updated
;
_journal_issue 2
_journal_name_full IUCrJ
_journal_page_first 139
_journal_page_last 151
_journal_paper_doi 10.1107/S2052252515024379
_journal_volume 3
_journal_year 2016
_chemical_absolute_configuration ad
_chemical_formula_sum 'C285 H317 I24 N48 O15 Zn12'
_chemical_formula_weight 8484.89
_space_group_crystal_system monoclinic
_space_group_IT_number 4
_space_group_name_Hall 'P 2yb'
_space_group_name_H-M_alt 'P 1 21 1'
_symmetry_space_group_name_Hall 'P 2yb'
_symmetry_space_group_name_H-M 'P 1 21 1'
_atom_sites_solution_hydrogens geom
_atom_sites_solution_primary iterative
_atom_sites_solution_secondary difmap
_audit_creation_method SHELXL-2014/7
_cell_angle_alpha 90
_cell_angle_beta 105.8220(10)
_cell_angle_gamma 90
_cell_formula_units_Z 2
_cell_length_a 32.8072(2)
_cell_length_b 14.9123(1)
_cell_length_c 34.9062(2)
_cell_measurement_reflns_used 115687
_cell_measurement_temperature 100(2)
_cell_measurement_theta_max 76.4250
_cell_measurement_theta_min 3.7830
_cell_volume 16430.19(19)
_computing_cell_refinement
;
CrysAlisPro, Agilent Technologies,
Version 1.171.37.35 (release 13-08-2014 CrysAlis171 .NET)
(compiled Aug 13 2014,18:06:01)
;
_computing_data_collection
;
CrysAlisPro, Agilent Technologies,
Version 1.171.37.35 (release 13-08-2014 CrysAlis171 .NET)
(compiled Aug 13 2014,18:06:01)
;
_computing_data_reduction
;
CrysAlisPro, Agilent Technologies,
Version 1.171.37.35 (release 13-08-2014 CrysAlis171 .NET)
(compiled Aug 13 2014,18:06:01)
;
_computing_molecular_graphics 'shelXle (Hubschle et al., 2011)'
_computing_publication_material 'SHELXL-2014/7 (Sheldrick, 2014)'
_computing_structure_refinement 'SHELXL-2014/7 (Sheldrick, 2014)'
_computing_structure_solution 'SHELXT-2014/5 (Sheldrick, 2014)'
_diffrn_ambient_environment N~2~
_diffrn_ambient_temperature 100(2)
_diffrn_detector 'CCD plate'
_diffrn_detector_area_resol_mean 5.2332
_diffrn_detector_type AtlasS2
_diffrn_measured_fraction_theta_full 1.000
_diffrn_measured_fraction_theta_max 0.996
_diffrn_measurement_device 'four-circle diffractometer'
_diffrn_measurement_device_type 'SuperNova, Dual, Cu at zero, AtlasS2'
_diffrn_measurement_method '\w scans'
_diffrn_radiation_monochromator mirror
_diffrn_radiation_probe x-ray
_diffrn_radiation_type 'Cu K\a'
_diffrn_radiation_wavelength 1.54184
_diffrn_reflns_av_R_equivalents 0.0421
_diffrn_reflns_av_unetI/netI 0.0381
_diffrn_reflns_Laue_measured_fraction_full 1.000
_diffrn_reflns_Laue_measured_fraction_max 0.996
_diffrn_reflns_limit_h_max 41
_diffrn_reflns_limit_h_min -40
_diffrn_reflns_limit_k_max 18
_diffrn_reflns_limit_k_min -18
_diffrn_reflns_limit_l_max 43
_diffrn_reflns_limit_l_min -36
_diffrn_reflns_number 270797
_diffrn_reflns_point_group_measured_fraction_full 0.999
_diffrn_reflns_point_group_measured_fraction_max 0.991
_diffrn_reflns_theta_full 67.684
_diffrn_reflns_theta_max 76.644
_diffrn_reflns_theta_min 3.404
_diffrn_source 'sealed X-ray tube'
_diffrn_source_type 'SuperNova (Cu) X-ray Source'
_exptl_absorpt_coefficient_mu 19.123
_exptl_absorpt_correction_T_max 0.421
_exptl_absorpt_correction_T_min 0.089
_exptl_absorpt_correction_type gaussian
_exptl_absorpt_process_details
;
CrysAlisPro, Agilent Technologies,
Version 1.171.37.35 (release 13-08-2014 CrysAlis171 .NET)
(compiled Aug 13 2014,18:06:01)
Numerical absorption correction based on gaussian integration over
   a multifaceted crystal model
Empirical absorption correction using spherical harmonics,
 implemented in SCALE3 ABSPACK scaling algorithm.
;
_exptl_crystal_colour colorless
_exptl_crystal_density_diffrn 1.715
_exptl_crystal_description block
_exptl_crystal_F_000 8230
_exptl_crystal_size_max 0.160
_exptl_crystal_size_mid 0.100
_exptl_crystal_size_min 0.060
_refine_diff_density_max 1.590
_refine_diff_density_min -1.336
_refine_diff_density_rms 0.104
_refine_ls_abs_structure_details
;
 Flack x determined using 29386 quotients [(I+)-(I-)]/[(I+)+(I-)]
 (Parsons, Flack and Wagner, Acta Cryst. B69 (2013) 249-259).
;
_refine_ls_abs_structure_Flack -0.0071(11)
_refine_ls_extinction_method none
_refine_ls_goodness_of_fit_ref 1.020
_refine_ls_hydrogen_treatment constr
_refine_ls_matrix_type full
_refine_ls_number_parameters 3582
_refine_ls_number_reflns 68541
_refine_ls_number_restraints 589
_refine_ls_restrained_S_all 1.019
_refine_ls_R_factor_all 0.0331
_refine_ls_R_factor_gt 0.0312
_refine_ls_shift/su_max 0.003
_refine_ls_shift/su_mean 0.000
_refine_ls_structure_factor_coef Fsqd
_refine_ls_weighting_details 'w=1/[\s^2^(Fo^2^)+(0.0368P)^2^+27.4061P] where P=(Fo^2^+2Fc^2^)/3'
_refine_ls_weighting_scheme calc
_refine_ls_wR_factor_gt 0.0769
_refine_ls_wR_factor_ref 0.0781
_reflns_Friedel_coverage 0.914
_reflns_Friedel_fraction_full 0.999
_reflns_Friedel_fraction_max 0.986
_reflns_number_gt 65911
_reflns_number_total 68541
_reflns_threshold_expression 'I > 2\s(I)'
_cod_data_source_file de5035.cif
_cod_data_source_block santonin
_cod_database_code 1545860
_shelx_shelxl_version_number 2014/7
_shelx_space_group_comment
;
The symmetry employed for this shelxl refinement is uniquely defined
by the following loop, which should always be used as a source of
symmetry information in preference to the above space-group names.
They are only intended as comments.
;
_shelx_estimated_absorpt_t_min 0.150
_shelx_estimated_absorpt_t_max 0.393

loop_
_space_group_symop_operation_xyz
'x, y, z'
'-x, y+1/2, -z'

loop_
_atom_site_label
_atom_site_type_symbol
_atom_site_fract_x
_atom_site_fract_y
_atom_site_fract_z
_atom_site_U_iso_or_equiv
_atom_site_adp_type
_atom_site_occupancy
_atom_site_site_symmetry_order
_atom_site_calc_flag
_atom_site_refinement_flags_posn
_atom_site_refinement_flags_adp
_atom_site_refinement_flags_occupancy
_atom_site_disorder_assembly
_atom_site_disorder_group
N1 N 0.93839(17) 0.3363(4) 0.11394(16) 0.0183(10) Uani 1 1 d . . . . .
I1 I 0.95545(2) 0.40680(3) 0.01740(2) 0.02644(9) Uani 1 1 d . . . . .
Zn1 Zn 0.98081(3) 0.31435(6) 0.08095(3) 0.01839(16) Uani 1 1 d . . . . .
C2 C 0.9252(2) 0.4201(5) 0.1187(2) 0.0220(13) Uani 1 1 d . . . . .
H2 H 0.9362 0.4686 0.1070 0.026 Uiso 1 1 calc R U . . .
I2 I 1.05563(2) 0.32989(3) 0.12625(2) 0.02849(9) Uani 1 1 d . . . . .
Zn2 Zn 0.67121(3) 0.79335(6) 0.15206(3) 0.02408(19) Uani 1 1 d . . . . .
C3 C 0.8962(2) 0.4381(5) 0.1399(2) 0.0211(12) Uani 1 1 d . . . . .
H3 H 0.8874 0.4979 0.1425 0.025 Uiso 1 1 calc R U . . .
I3 I 0.70751(2) 0.90029(4) 0.11492(2) 0.04349(13) Uani 1 1 d . . . . .
Zn3 Zn 0.81949(2) 0.05258(6) 0.36222(2) 0.01588(15) Uani 1 1 d . . . . .
C4 C 0.88019(19) 0.3673(4) 0.15738(18) 0.0167(11) Uani 1 1 d . . . . .
I4 I 0.64077(2) 0.82307(4) 0.21031(2) 0.04038(13) Uani 1 1 d . . . . .
Zn4 Zn 0.98981(3) 0.77396(6) 0.58766(3) 0.01888(16) Uani 1 1 d . . . . .
C5 C 0.8943(2) 0.2805(5) 0.1527(2) 0.0266(14) Uani 1 1 d . . . . .
H5 H 0.8842 0.2305 0.1643 0.032 Uiso 1 1 calc R U . . .
I5 I 0.75273(2) 0.04586(4) 0.38468(2) 0.02870(9) Uani 1 1 d . . . . .
Zn5 Zn 1.17471(2) 0.03392(6) 0.65542(2) 0.01557(15) Uani 1 1 d . . . . .
C6 C 0.9232(2) 0.2693(5) 0.1307(2) 0.0246(14) Uani 1 1 d . . . . .
H6 H 0.9327 0.2103 0.1275 0.030 Uiso 1 1 calc R U . . .
I6 I 0.85712(2) -0.08676(3) 0.34560(2) 0.02499(9) Uani 1 1 d . . . . .
Zn6 Zn 0.67739(2) 1.26647(6) 0.62028(3) 0.01820(16) Uani 1 1 d . . . . .
N7 N 0.71237(17) 0.6839(4) 0.16686(18) 0.0206(11) Uani 1 1 d . . . . .
I7 I 1.05991(2) 0.80375(4) 0.63906(2) 0.03374(11) Uani 1 1 d . . . . .
Zn7 Zn 0.30762(3) 1.23771(6) 0.36796(2) 0.01898(16) Uani 1 1 d . . . . .
C8 C 0.7325(2) 0.6566(5) 0.1406(2) 0.0236(13) Uani 1 1 d . . . . .
H8 H 0.7283 0.6887 0.1164 0.028 Uiso 1 1 calc R U . . .
I8 I 0.96416(2) 0.87720(3) 0.52737(2) 0.02618(9) Uani 1 1 d . . . . .
Zn8 Zn 0.48092(3) 0.50521(6) 0.58652(3) 0.01880(16) Uani 1 1 d . . . . .
C9 C 0.7593(2) 0.5830(5) 0.1475(2) 0.0219(13) Uani 1 1 d . . . . .
H9 H 0.7734 0.5650 0.1283 0.026 Uiso 1 1 calc R U . . .
I9 I 1.13893(2) 0.01101(3) 0.71087(2) 0.02183(8) Uani 1 1 d . . . . .
Zn9 Zn 0.30628(3) 0.76691(6) 0.86862(2) 0.01876(17) Uani 1 1 d . . . . .
C10 C 0.76524(18) 0.5363(4) 0.18288(18) 0.0169(12) Uani 1 1 d . . . . .
I10 I 1.21147(2) -0.08452(3) 0.62446(2) 0.02774(9) Uani 1 1 d . . . . .
Zn10 Zn 0.17500(2) 0.55409(6) 0.11952(2) 0.01683(16) Uani 1 1 d . . . . .
C11 C 0.7441(2) 0.5646(4) 0.21033(19) 0.0198(12) Uani 1 1 d . . . . .
H11 H 0.7475 0.5337 0.2348 0.024 Uiso 1 1 calc R U . . .
I11 I 0.69150(2) 1.32497(3) 0.55607(2) 0.03257(10) Uani 1 1 d . . . . .
Zn11 Zn 0.49022(3) 1.04434(7) 0.08388(3) 0.0278(2) Uani 1 1 d . . . . .
C12 C 0.71791(19) 0.6389(5) 0.20107(19) 0.0193(12) Uani 1 1 d . . . . .
H12 H 0.7034 0.6586 0.2197 0.023 Uiso 1 1 calc R U . . .
I12 I 0.67484(2) 1.37322(3) 0.67500(2) 0.03312(11) Uani 1 1 d . . . . .
Zn12 Zn -0.19985(3) 0.58765(6) -0.12899(2) 0.01772(16) Uani 1 1 d . . . . .
N13 N 0.81339(17) 0.1401(4) 0.31472(15) 0.0177(10) Uani 1 1 d . . . . .
I13 I 0.23792(2) 1.22831(3) 0.38531(2) 0.02769(9) Uani 1 1 d . . . . .
C14 C 0.8409(2) 0.1332(5) 0.2930(2) 0.0296(16) Uani 1 1 d . . . . .
H14 H 0.8612 0.0863 0.2990 0.036 Uiso 1 1 calc R U . . .
I14 I 0.34130(2) 1.38464(3) 0.35487(2) 0.03072(10) Uani 1 1 d . . . . .
C15 C 0.8413(2) 0.1908(6) 0.2624(2) 0.0311(16) Uani 1 1 d . . . . .
H15 H 0.8607 0.1823 0.2469 0.037 Uiso 1 1 calc R U . . .
I15 I 0.45232(2) 0.39826(3) 0.52803(2) 0.02811(9) Uani 1 1 d . . . . .
C16 C 0.81263(18) 0.2619(4) 0.25465(17) 0.0153(11) Uani 1 1 d . . . . .
I16 I 0.55352(2) 0.47646(3) 0.63474(2) 0.03072(10) Uani 1 1 d . . . . .
C17 C 0.7838(2) 0.2694(5) 0.27693(19) 0.0203(12) Uani 1 1 d . . . . .
H17 H 0.7635 0.3164 0.2719 0.024 Uiso 1 1 calc R U . . .
I17 I 0.34016(2) 0.91321(3) 0.85442(2) 0.03071(10) Uani 1 1 d . . . . .
C18 C 0.7850(2) 0.2067(4) 0.30686(18) 0.0190(12) Uani 1 1 d . . . . .
H18 H 0.7651 0.2115 0.3221 0.023 Uiso 1 1 calc R U . . .
I18 I 0.23744(2) 0.75298(4) 0.88776(2) 0.03206(11) Uani 1 1 d . . . . .
C19 C 0.84796(19) 0.3799(4) 0.17944(18) 0.0164(11) Uani 1 1 d . . . . .
I19 I 0.18092(2) 0.51669(4) 0.04942(2) 0.03452(11) Uani 1 1 d . . . . .
N20 N 0.82367(16) 0.4535(4) 0.17169(15) 0.0169(10) Uani 1 1 d . . . . .
I20 I 0.17772(2) 0.43566(4) 0.17080(2) 0.03725(12) Uani 1 1 d . . . . .
C21 C 0.79305(19) 0.4561(4) 0.19023(17) 0.0154(11) Uani 1 1 d . . . . .
I21 I 0.46468(2) 0.95003(4) 0.02095(2) 0.03727(11) Uani 1 1 d . . . . .
N22 N 0.78612(15) 0.3947(4) 0.21582(14) 0.0146(9) Uani 1 1 d . . . . .
I22 I 0.56253(2) 1.02592(4) 0.13325(2) 0.04490(14) Uani 1 1 d . . . . .
C23 C 0.81475(18) 0.3272(4) 0.22331(17) 0.0155(11) Uani 1 1 d . . . . .
I23 I -0.27062(2) 0.61250(4) -0.11501(2) 0.02928(10) Uani 1 1 d . . . . .
N24 N 0.84553(16) 0.3165(4) 0.20570(15) 0.0168(10) Uani 1 1 d . . . . .
I24 I -0.17174(2) 0.43390(3) -0.14144(2) 0.02647(9) Uani 1 1 d . . . . .
N25 N 0.86300(16) 0.1172(4) 0.40811(15) 0.0173(10) Uani 1 1 d . . . . .
C26 C 0.8928(2) 0.0693(4) 0.4340(2) 0.0223(13) Uani 1 1 d . . . . .
H26 H 0.8943 0.0065 0.4300 0.027 Uiso 1 1 calc R U . . .
C27 C 0.9214(2) 0.1085(5) 0.4661(2) 0.0230(14) Uani 1 1 d . . . . .
H27 H 0.9424 0.0732 0.4838 0.028 Uiso 1 1 calc R U . . .
C28 C 0.91902(18) 0.1993(4) 0.47215(17) 0.0144(11) Uani 1 1 d . . . . .
C29 C 0.8882(2) 0.2494(4) 0.4463(2) 0.0203(13) Uani 1 1 d . . . . .
H29 H 0.8857 0.3120 0.4501 0.024 Uiso 1 1 calc R U . . .
C30 C 0.8608(2) 0.2049(5) 0.41423(19) 0.0211(13) Uani 1 1 d . . . . .
H30 H 0.8396 0.2387 0.3960 0.025 Uiso 1 1 calc R U . . .
N31 N 0.98344(17) 0.6402(4) 0.57246(16) 0.0172(10) Uani 1 1 d . . . . .
C32 C 0.9548(2) 0.6099(5) 0.53987(19) 0.0201(12) Uani 1 1 d . . . . .
H32 H 0.9364 0.6515 0.5230 0.024 Uiso 1 1 calc R U . . .
C33 C 0.9513(2) 0.5198(5) 0.53000(19) 0.0192(12) Uani 1 1 d . . . . .
H33 H 0.9306 0.5004 0.5068 0.023 Uiso 1 1 calc R U . . .
C34 C 0.97814(18) 0.4576(4) 0.55414(18) 0.0151(11) Uani 1 1 d . . . . .
C35 C 1.0072(2) 0.4903(5) 0.58848(19) 0.0219(13) Uani 1 1 d . . . . .
H35 H 1.0258 0.4503 0.6062 0.026 Uiso 1 1 calc R U . . .
C36 C 1.0087(2) 0.5807(5) 0.5963(2) 0.0215(13) Uani 1 1 d . . . . .
H36 H 1.0285 0.6020 0.6197 0.026 Uiso 1 1 calc R U . . .
N37 N 1.12608(16) 0.0929(4) 0.61238(15) 0.0162(10) Uani 1 1 d . . . . .
C38 C 1.0901(2) 0.0466(4) 0.59592(19) 0.0202(12) Uani 1 1 d . . . . .
H38 H 1.0902 -0.0167 0.5991 0.024 Uiso 1 1 calc R U . . .
C39 C 1.05310(19) 0.0880(4) 0.57467(18) 0.0179(12) Uani 1 1 d . . . . .
H39 H 1.0286 0.0537 0.5626 0.021 Uiso 1 1 calc R U . . .
C40 C 1.05262(19) 0.1804(4) 0.57142(17) 0.0157(11) Uani 1 1 d . . . . .
C41 C 1.0898(2) 0.2279(5) 0.58713(19) 0.0205(12) Uani 1 1 d . . . . .
H41 H 1.0906 0.2912 0.5841 0.025 Uiso 1 1 calc R U . . .
C42 C 1.1255(2) 0.1814(5) 0.60718(19) 0.0199(12) Uani 1 1 d . . . . .
H42 H 1.1510 0.2140 0.6178 0.024 Uiso 1 1 calc R U . . .
C43 C 0.95138(18) 0.2426(4) 0.50549(17) 0.0142(11) Uani 1 1 d . . . . .
N44 N 0.94628(15) 0.3285(4) 0.51455(15) 0.0144(9) Uani 1 1 d . . . . .
C45 C 0.97788(19) 0.3616(4) 0.54382(17) 0.0143(11) Uani 1 1 d . . . . .
N46 N 1.01195(16) 0.3156(4) 0.56396(15) 0.0154(10) Uani 1 1 d . . . . .
C47 C 1.01346(18) 0.2309(4) 0.55183(17) 0.0145(11) Uani 1 1 d . . . . .
N48 N 0.98436(17) 0.1907(4) 0.52327(15) 0.0158(10) Uani 1 1 d . . . . .
N49 N 0.94376(17) 0.7918(4) 0.61736(17) 0.0208(11) Uani 1 1 d . . . . .
C50 C 0.9304(3) 0.8761(5) 0.6201(2) 0.0281(15) Uani 1 1 d . . . . .
H50 H 0.9420 0.9232 0.6080 0.034 Uiso 1 1 calc R U . . .
C51 C 0.9008(2) 0.8965(5) 0.6398(2) 0.0265(14) Uani 1 1 d . . . . .
H51 H 0.8917 0.9567 0.6410 0.032 Uiso 1 1 calc R U . . .
C52 C 0.88412(19) 0.8289(5) 0.65802(18) 0.0186(12) Uani 1 1 d . . . . .
C53 C 0.8975(2) 0.7413(5) 0.6548(2) 0.0266(14) Uani 1 1 d . . . . .
H53 H 0.8866 0.6930 0.6667 0.032 Uiso 1 1 calc R U . . .
C54 C 0.9270(2) 0.7262(5) 0.6340(2) 0.0255(14) Uani 1 1 d . . . . .
H54 H 0.9357 0.6663 0.6313 0.031 Uiso 1 1 calc R U . . .
N55 N 0.71937(16) 1.1641(3) 0.64294(16) 0.0161(10) Uani 1 1 d . . . . .
C56 C 0.74231(19) 1.1271(5) 0.62091(19) 0.0200(12) Uani 1 1 d . . . . .
H56 H 0.7404 1.1516 0.5954 0.024 Uiso 1 1 calc R U . . .
C57 C 0.76841(18) 1.0553(5) 0.63363(19) 0.0196(12) Uani 1 1 d . . . . .
H57 H 0.7846 1.0310 0.6173 0.023 Uiso 1 1 calc R U . . .
C58 C 0.77086(18) 1.0184(4) 0.67085(18) 0.0154(11) Uani 1 1 d . . . . .
C59 C 0.74732(19) 1.0569(5) 0.69430(19) 0.0191(12) Uani 1 1 d . . . . .
H59 H 0.7484 1.0331 0.7198 0.023 Uiso 1 1 calc R U . . .
C60 C 0.72242(19) 1.1301(5) 0.67962(19) 0.0189(12) Uani 1 1 d . . . . .
H60 H 0.7069 1.1578 0.6957 0.023 Uiso 1 1 calc R U . . .
N61 N 0.80328(18) 0.6620(4) 0.82188(15) 0.0192(11) Uani 1 1 d . . . . .
C62 C 0.8391(2) 0.6602(5) 0.8110(2) 0.0260(15) Uani 1 1 d . . . . .
H62 H 0.8619 0.6246 0.8260 0.031 Uiso 1 1 calc R U . . .
C63 C 0.8444(2) 0.7083(5) 0.7788(2) 0.0237(14) Uani 1 1 d . . . . .
H63 H 0.8704 0.7055 0.7718 0.028 Uiso 1 1 calc R U . . .
C64 C 0.81117(19) 0.7608(4) 0.75678(17) 0.0157(11) Uani 1 1 d . . . . .
C65 C 0.77370(19) 0.7615(4) 0.76817(18) 0.0182(12) Uani 1 1 d . . . . .
H65 H 0.7502 0.7961 0.7537 0.022 Uiso 1 1 calc R U . . .
C66 C 0.7710(2) 0.7116(4) 0.80066(18) 0.0176(12) Uani 1 1 d . . . . .
H66 H 0.7453 0.7125 0.8082 0.021 Uiso 1 1 calc R U . . .
C67 C 0.85183(19) 0.8503(4) 0.67892(18) 0.0163(11) Uani 1 1 d . . . . .
N68 N 0.82897(16) 0.9242(4) 0.66706(15) 0.0166(10) Uani 1 1 d . . . . .
C69 C 0.79824(18) 0.9388(4) 0.68476(17) 0.0136(11) Uani 1 1 d . . . . .
N70 N 0.79043(16) 0.8875(4) 0.71334(15) 0.0165(10) Uani 1 1 d . . . . .
C71 C 0.81679(18) 0.8170(4) 0.72405(17) 0.0163(11) Uani 1 1 d . . . . .
N72 N 0.84770(17) 0.7957(4) 0.70788(15) 0.0179(10) Uani 1 1 d . . . . .
N73 N 0.62143(16) 1.1953(4) 0.60109(17) 0.0180(10) Uani 1 1 d . . . . .
C74 C 0.5838(2) 1.2374(4) 0.5893(2) 0.0213(13) Uani 1 1 d . . . . .
H74 H 0.5827 1.3003 0.5932 0.026 Uiso 1 1 calc R U . . .
C75 C 0.54666(19) 1.1921(5) 0.5717(2) 0.0210(13) Uani 1 1 d . . . . .
H75 H 0.5206 1.2235 0.5630 0.025 Uiso 1 1 calc R U . . .
C76 C 0.54829(19) 1.0993(5) 0.56698(18) 0.0180(12) Uani 1 1 d . . . . .
C77 C 0.5869(2) 1.0556(5) 0.5795(2) 0.0242(14) Uani 1 1 d . . . . .
H77 H 0.5888 0.9925 0.5766 0.029 Uiso 1 1 calc R U . . .
C78 C 0.6225(2) 1.1061(5) 0.5963(2) 0.0246(14) Uani 1 1 d . . . . .
H78 H 0.6490 1.0763 0.6048 0.030 Uiso 1 1 calc R U . . .
N79 N 0.35288(16) 1.1690(4) 0.41098(16) 0.0182(10) Uani 1 1 d . . . . .
C80 C 0.3810(2) 1.2153(5) 0.4392(2) 0.0248(14) Uani 1 1 d . . . . .
H80 H 0.3797 1.2790 0.4388 0.030 Uiso 1 1 calc R U . . .
C81 C 0.4120(2) 1.1737(5) 0.4688(2) 0.0252(14) Uani 1 1 d . . . . .
H81 H 0.4316 1.2081 0.4883 0.030 Uiso 1 1 calc R U . . .
C82 C 0.41379(19) 1.0801(4) 0.46966(19) 0.0170(12) Uani 1 1 d . . . . .
C83 C 0.38431(19) 1.0319(4) 0.44125(19) 0.0184(12) Uani 1 1 d . . . . .
H83 H 0.3845 0.9682 0.4415 0.022 Uiso 1 1 calc R U . . .
C84 C 0.3542(2) 1.0793(5) 0.41215(19) 0.0213(13) Uani 1 1 d . . . . .
H84 H 0.3340 1.0466 0.3925 0.026 Uiso 1 1 calc R U . . .
N85 N 0.47832(17) 0.6360(4) 0.56625(18) 0.0198(11) Uani 1 1 d . . . . .
C86 C 0.5090(2) 0.6923(5) 0.5849(3) 0.0347(18) Uani 1 1 d . . . . .
H86 H 0.5315 0.6697 0.6060 0.042 Uiso 1 1 calc R U . . .
C87 C 0.5095(2) 0.7816(5) 0.5750(3) 0.0338(18) Uani 1 1 d . . . . .
H87 H 0.5323 0.8190 0.5887 0.041 Uiso 1 1 calc R U . . .
C88 C 0.47660(19) 0.8164(4) 0.5450(2) 0.0192(12) Uani 1 1 d . . . . .
C89 C 0.4450(2) 0.7580(5) 0.5249(2) 0.0222(13) Uani 1 1 d . . . . .
H89 H 0.4223 0.7789 0.5036 0.027 Uiso 1 1 calc R U . . .
C90 C 0.4470(2) 0.6687(5) 0.5364(2) 0.0229(13) Uani 1 1 d . . . . .
C91 C 0.51015(18) 1.0466(4) 0.54699(19) 0.0174(12) Uani 1 1 d . . . . .
N92 N 0.47936(16) 1.0886(4) 0.51998(16) 0.0171(10) Uani 1 1 d . . . . .
C93 C 0.44746(18) 1.0349(4) 0.50071(18) 0.0173(12) Uani 1 1 d . . . . .
N94 N 0.44434(16) 0.9471(4) 0.50647(17) 0.0182(10) Uani 1 1 d . . . . .
C95 C 0.47653(18) 0.9130(5) 0.53514(18) 0.0177(11) Uani 1 1 d . . . . .
N96 N 0.50992(16) 0.9600(4) 0.55639(17) 0.0184(10) Uani 1 1 d . . . . .
N97 N 0.43815(15) 0.4973(4) 0.61987(16) 0.0169(10) Uani 1 1 d . . . . .
C98 C 0.42755(19) 0.4146(5) 0.6289(2) 0.0213(12) Uani 1 1 d . . . . .
H98 H 0.4406 0.3642 0.6205 0.026 Uiso 1 1 calc R U . . .
C99 C 0.3981(2) 0.4010(4) 0.65012(19) 0.0201(12) Uani 1 1 d . . . . .
H99 H 0.3911 0.3418 0.6561 0.024 Uiso 1 1 calc R U . . .
C100 C 0.37901(18) 0.4738(4) 0.66263(18) 0.0168(11) Uani 1 1 d . . . . .
C101 C 0.3912(2) 0.5587(5) 0.6541(2) 0.0240(13) Uani 1 1 d . . . . .
H101 H 0.3795 0.6102 0.6631 0.029 Uiso 1 1 calc R U . . .
C102 C 0.4203(2) 0.5680(5) 0.6327(2) 0.0235(13) Uani 1 1 d . . . . .
H102 H 0.4281 0.6266 0.6267 0.028 Uiso 1 1 calc R U . . .
N103 N 0.30437(17) 0.6839(4) 0.82065(16) 0.0211(11) Uani 1 1 d . . . . .
C104 C 0.2744(2) 0.6220(5) 0.8072(2) 0.0227(13) Uani 1 1 d . . . . .
H104 H 0.2522 0.6170 0.8198 0.027 Uiso 1 1 calc R U . . .
C105 C 0.2741(2) 0.5650(5) 0.7760(2) 0.0218(13) Uani 1 1 d . . . . .
H105 H 0.2521 0.5220 0.7672 0.026 Uiso 1 1 calc R U . . .
C106 C 0.3065(2) 0.5719(4) 0.75768(19) 0.0192(12) Uani 1 1 d . . . . .
C107 C 0.3372(3) 0.6372(7) 0.7713(3) 0.047(3) Uani 1 1 d . . . . .
H107 H 0.3594 0.6447 0.7589 0.056 Uiso 1 1 calc R U . . .
C108 C 0.3352(3) 0.6907(7) 0.8026(3) 0.046(2) Uani 1 1 d . . . . .
H108 H 0.3567 0.7343 0.8119 0.055 Uiso 1 1 calc R U . . .
N109 N 0.21590(15) 0.1423(4) 0.67015(15) 0.0148(10) Uani 1 1 d . . . . .
C110 C 0.21470(19) 0.1974(5) 0.70042(18) 0.0180(12) Uani 1 1 d . . . . .
H110 H 0.1966 0.1828 0.7167 0.022 Uiso 1 1 calc R U . . .
C111 C 0.2391(2) 0.2751(5) 0.70866(18) 0.0187(12) Uani 1 1 d . . . . .
H111 H 0.2376 0.3128 0.7302 0.022 Uiso 1 1 calc R U . . .
C112 C 0.26574(18) 0.2972(4) 0.68518(17) 0.0146(11) Uani 1 1 d . . . . .
C113 C 0.2667(2) 0.2397(5) 0.6538(2) 0.0236(13) Uani 1 1 d . . . . .
H113 H 0.2844 0.2527 0.6371 0.028 Uiso 1 1 calc R U . . .
C114 C 0.2416(2) 0.1634(5) 0.6475(2) 0.0229(13) Uani 1 1 d . . . . .
H114 H 0.2426 0.1246 0.6262 0.027 Uiso 1 1 calc R U . . .
C115 C 0.34608(18) 0.4606(4) 0.68381(17) 0.0159(11) Uani 1 1 d . . . . .
N116 N 0.34123(16) 0.5236(4) 0.70886(15) 0.0185(10) Uani 1 1 d . . . . .
C117 C 0.31019(19) 0.5091(4) 0.72564(18) 0.0167(11) Uani 1 1 d . . . . .
N118 N 0.28311(16) 0.4396(4) 0.71783(15) 0.0172(10) Uani 1 1 d . . . . .
C119 C 0.29204(18) 0.3794(4) 0.69315(17) 0.0147(11) Uani 1 1 d . . . . .
N120 N 0.32383(16) 0.3839(4) 0.67598(15) 0.0158(10) Uani 1 1 d . . . . .
N121 N 0.35251(17) 0.7061(4) 0.91323(16) 0.0202(11) Uani 1 1 d . . . . .
C122 C 0.3820(3) 0.7545(5) 0.9394(3) 0.0351(19) Uani 1 1 d . . . . .
H122 H 0.3819 0.8178 0.9365 0.042 Uiso 1 1 calc R U . . .
C123 C 0.4123(3) 0.7156(5) 0.9703(3) 0.037(2) Uani 1 1 d . . . . .
H123 H 0.4332 0.7514 0.9879 0.044 Uiso 1 1 calc R U . . .
C124 C 0.41171(19) 0.6235(5) 0.9752(2) 0.0206(13) Uani 1 1 d . . . . .
C125 C 0.3813(2) 0.5734(5) 0.9490(2) 0.0253(14) Uani 1 1 d . . . . .
H125 H 0.3801 0.5101 0.9518 0.030 Uiso 1 1 calc R U . . .
C126 C 0.3523(2) 0.6182(5) 0.9183(2) 0.0261(14) Uani 1 1 d . . . . .
H126 H 0.3313 0.5838 0.9000 0.031 Uiso 1 1 calc R U . . .
N127 N 0.4818(2) 0.1795(4) 1.0694(2) 0.0271(13) Uani 1 1 d . . . . .
C128 C 0.4499(3) 0.2120(7) 1.0411(4) 0.052(3) Uani 1 1 d . . . . .
H128 H 0.4295 0.1712 1.0261 0.063 Uiso 1 1 calc R U . . .
C129 C 0.4445(3) 0.3024(6) 1.0323(3) 0.047(3) Uani 1 1 d . . . . .
H129 H 0.4208 0.3228 1.0119 0.056 Uiso 1 1 calc R U . . .
C130 C 0.4738(2) 0.3616(5) 1.0532(2) 0.0235(13) Uani 1 1 d . . . . .
C131 C 0.5075(4) 0.3285(6) 1.0812(4) 0.068(4) Uani 1 1 d . . . . .
H131 H 0.5290 0.3678 1.0956 0.082 Uiso 1 1 calc R U . . .
C132 C 0.5105(4) 0.2376(7) 1.0886(4) 0.060(3) Uani 1 1 d . . . . .
H132 H 0.5343 0.2158 1.1085 0.072 Uiso 1 1 calc R U . . .
N133 N 0.61944(18) 0.7326(4) 1.11306(18) 0.0245(12) Uani 1 1 d . . . . .
C134 C 0.6175(3) 0.6434(5) 1.1135(3) 0.049(3) Uani 1 1 d . . . . .
H134 H 0.6421 0.6106 1.1269 0.059 Uiso 1 1 calc R U . . .
C135 C 0.5808(3) 0.5969(6) 1.0951(3) 0.050(3) Uani 1 1 d . . . . .
H135 H 0.5804 0.5332 1.0960 0.060 Uiso 1 1 calc R U . . .
C136 C 0.5452(2) 0.6431(5) 1.0755(2) 0.0248(14) Uani 1 1 d . . . . .
C137 C 0.5477(2) 0.7358(5) 1.0741(2) 0.0288(16) Uani 1 1 d . . . . .
H137 H 0.5238 0.7702 1.0603 0.035 Uiso 1 1 calc R U . . .
C138 C 0.5857(2) 0.7774(5) 1.0932(2) 0.0291(16) Uani 1 1 d . . . . .
H138 H 0.5874 0.8409 1.0918 0.035 Uiso 1 1 calc R U . . .
C139 C 0.44469(19) 0.5810(5) 1.0080(2) 0.0200(13) Uani 1 1 d . . . . .
N140 N 0.44052(17) 0.4932(4) 1.01520(18) 0.0223(11) Uani 1 1 d . . . . .
C141 C 0.4724(2) 0.4606(5) 1.0449(2) 0.0212(13) Uani 1 1 d . . . . .
N142 N 0.50489(18) 0.5076(4) 1.06661(18) 0.0240(12) Uani 1 1 d . . . . .
C143 C 0.5064(2) 0.5923(5) 1.0556(2) 0.0227(13) Uani 1 1 d . . . . .
N144 N 0.47707(17) 0.6334(4) 1.02644(17) 0.0211(11) Uani 1 1 d . . . . .
N145 N 0.30868(18) 1.1582(4) 0.31965(16) 0.0198(11) Uani 1 1 d . . . . .
C146 C 0.2756(2) 1.1103(5) 0.29828(19) 0.0185(12) Uani 1 1 d . . . . .
H146 H 0.2496 1.1132 0.3052 0.022 Uiso 1 1 calc R U . . .
C147 C 0.2779(2) 1.0573(4) 0.26678(19) 0.0183(12) Uani 1 1 d . . . . .
H147 H 0.2541 1.0232 0.2526 0.022 Uiso 1 1 calc R U . . .
C148 C 0.3153(2) 1.0542(5) 0.25591(19) 0.0210(13) Uani 1 1 d . . . . .
C149 C 0.3497(2) 1.1046(6) 0.2774(2) 0.0282(15) Uani 1 1 d . . . . .
H149 H 0.3757 1.1042 0.2705 0.034 Uiso 1 1 calc R U . . .
C150 C 0.3450(2) 1.1551(6) 0.3091(2) 0.0309(16) Uani 1 1 d . . . . .
H150 H 0.3684 1.1891 0.3240 0.037 Uiso 1 1 calc R U . . .
N151 N 0.21811(17) 0.6536(4) 0.14350(17) 0.0193(11) Uani 1 1 d . . . . .
C152 C 0.2219(2) 0.6882(5) 0.17970(19) 0.0213(13) Uani 1 1 d . . . . .
H152 H 0.2056 0.6633 0.1958 0.026 Uiso 1 1 calc R U . . .
C153 C 0.2489(2) 0.7596(5) 0.19429(19) 0.0201(12) Uani 1 1 d . . . . .
H153 H 0.2510 0.7832 0.2200 0.024 Uiso 1 1 calc R U . . .
C154 C 0.27282(19) 0.7958(4) 0.17110(18) 0.0174(12) Uani 1 1 d . . . . .
C155 C 0.2700(2) 0.7577(5) 0.1343(2) 0.0248(14) Uani 1 1 d . . . . .
H155 H 0.2868 0.7799 0.1181 0.030 Uiso 1 1 calc R U . . .
C156 C 0.2424(2) 0.6866(5) 0.1214(2) 0.0252(14) Uani 1 1 d . . . . .
H156 H 0.2405 0.6605 0.0962 0.030 Uiso 1 1 calc R U . . .
N157 N 0.44498(19) 1.0221(5) 0.11398(18) 0.0267(12) Uani 1 1 d . . . . .
C158 C 0.4372(3) 1.0803(6) 0.1399(3) 0.041(2) Uani 1 1 d . . . . .
H158 H 0.4524 1.1352 0.1441 0.050 Uiso 1 1 calc R U . . .
C159 C 0.4077(3) 1.0644(6) 0.1613(3) 0.041(2) Uani 1 1 d . . . . .
H159 H 0.4033 1.1071 0.1799 0.049 Uiso 1 1 calc R U . . .
C160 C 0.3851(2) 0.9852(5) 0.1547(2) 0.0226(13) Uani 1 1 d . . . . .
C161 C 0.3936(3) 0.9239(6) 0.1280(3) 0.0355(18) Uani 1 1 d . . . . .
H161 H 0.3792 0.8680 0.1234 0.043 Uiso 1 1 calc R U . . .
C162 C 0.4230(3) 0.9453(6) 0.1082(3) 0.0353(17) Uani 1 1 d . . . . .
H162 H 0.4282 0.9035 0.0895 0.042 Uiso 1 1 calc R U . . .
C163 C 0.3203(2) 0.9960(5) 0.22307(18) 0.0193(12) Uani 1 1 d . . . . .
N164 N 0.29330(17) 0.9270(4) 0.21278(16) 0.0200(11) Uani 1 1 d . . . . .
C165 C 0.30024(19) 0.8759(5) 0.18379(18) 0.0184(12) Uani 1 1 d . . . . .
N166 N 0.32924(17) 0.8911(4) 0.16445(16) 0.0206(11) Uani 1 1 d . . . . .
C167 C 0.3536(2) 0.9633(5) 0.17675(19) 0.0211(13) Uani 1 1 d . . . . .
N168 N 0.35106(17) 1.0164(4) 0.20640(16) 0.0215(11) Uani 1 1 d . . . . .
N169 N 0.11789(16) 0.6231(4) 0.10637(15) 0.0163(10) Uani 1 1 d . . . . .
C170 C 0.0815(2) 0.5792(5) 0.0919(2) 0.0201(12) Uani 1 1 d . . . . .
H170 H 0.0815 0.5155 0.0934 0.024 Uiso 1 1 calc R U . . .
C171 C 0.04366(19) 0.6227(4) 0.0749(2) 0.0185(12) Uani 1 1 d . . . . .
H171 H 0.0183 0.5895 0.0645 0.022 Uiso 1 1 calc R U . . .
C172 C 0.04332(19) 0.7155(4) 0.07335(18) 0.0164(11) Uani 1 1 d . . . . .
C173 C 0.0809(2) 0.7616(5) 0.0895(2) 0.0223(13) Uani 1 1 d . . . . .
H173 H 0.0814 0.8252 0.0899 0.027 Uiso 1 1 calc R U . . .
C174 C 0.1178(2) 0.7126(5) 0.1051(2) 0.0233(14) Uani 1 1 d . . . . .
H174 H 0.1438 0.7438 0.1151 0.028 Uiso 1 1 calc R U . . .
N175 N -0.15193(16) 0.6494(4) -0.08678(15) 0.0168(10) Uani 1 1 d . . . . .
C176 C -0.1182(2) 0.6030(4) -0.06511(19) 0.0210(13) Uani 1 1 d . . . . .
H176 H -0.1163 0.5408 -0.0702 0.025 Uiso 1 1 calc R U . . .
C177 C -0.0863(2) 0.6429(5) -0.0356(2) 0.0222(13) Uani 1 1 d . . . . .
H177 H -0.0628 0.6087 -0.0207 0.027 Uiso 1 1 calc R U . . .
C178 C -0.08917(18) 0.7336(4) -0.02809(17) 0.0143(11) Uani 1 1 d . . . . .
C179 C -0.1236(2) 0.7826(4) -0.05091(19) 0.0188(12) Uani 1 1 d . . . . .
H179 H -0.1260 0.8452 -0.0469 0.023 Uiso 1 1 calc R U . . .
C180 C -0.1541(2) 0.7373(5) -0.07951(19) 0.0199(12) Uani 1 1 d . . . . .
H180 H -0.1778 0.7701 -0.0948 0.024 Uiso 1 1 calc R U . . .
N181 N -0.02741(17) 1.1775(4) 0.06756(16) 0.0176(10) Uani 1 1 d . . . . .
C182 C -0.0042(2) 1.1194(5) 0.0935(2) 0.0289(15) Uani 1 1 d . . . . .
H182 H 0.0136 1.1417 0.1179 0.035 Uiso 1 1 calc R U . . .
C183 C -0.0048(2) 1.0283(5) 0.0866(2) 0.0262(15) Uani 1 1 d . . . . .
H183 H 0.0126 0.9890 0.1056 0.031 Uiso 1 1 calc R U . . .
C184 C -0.03146(19) 0.9948(4) 0.05127(19) 0.0171(12) Uani 1 1 d . . . . .
C185 C -0.0568(2) 1.0548(5) 0.02518(19) 0.0186(12) Uani 1 1 d . . . . .
H185 H -0.0762 1.0342 0.0014 0.022 Uiso 1 1 calc R U . . .
C186 C -0.0534(2) 1.1459(4) 0.0341(2) 0.0194(12) Uani 1 1 d . . . . .
H186 H -0.0703 1.1870 0.0156 0.023 Uiso 1 1 calc R U . . .
C187 C 0.00500(18) 0.7669(4) 0.05298(18) 0.0157(11) Uani 1 1 d . . . . .
N188 N -0.02369(16) 0.7259(4) 0.02357(16) 0.0164(10) Uani 1 1 d . . . . .
C189 C -0.05629(18) 0.7774(4) 0.00437(17) 0.0144(11) Uani 1 1 d . . . . .
N190 N -0.06105(16) 0.8640(3) 0.01201(15) 0.0147(9) Uani 1 1 d . . . . .
C191 C -0.03042(18) 0.8979(4) 0.04208(17) 0.0148(11) Uani 1 1 d . . . . .
N192 N 0.00261(16) 0.8519(4) 0.06430(15) 0.0160(10) Uani 1 1 d . . . . .
C201 C 0.3717(4) -0.1946(6) 0.5773(3) 0.045(2) Uani 1 1 d . . . . .
C202 C 0.3237(4) -0.1940(6) 0.5643(3) 0.045(2) Uani 1 1 d . . . . .
H202 H 0.3136 -0.2158 0.5362 0.054 Uiso 1 1 calc R U . . .
C203 C 0.3154(3) -0.0928(5) 0.5654(2) 0.0339(16) Uani 1 1 d . . . . .
H203 H 0.3197 -0.0748 0.5939 0.041 Uiso 1 1 calc R U . . .
C204 C 0.2742(3) -0.0530(6) 0.5413(3) 0.0402(19) Uani 1 1 d . . . . .
H20A H 0.2502 -0.0789 0.5496 0.048 Uiso 1 1 calc R U . . .
H20B H 0.2700 -0.0654 0.5126 0.048 Uiso 1 1 calc R U . . .
C205 C 0.2772(3) 0.0489(6) 0.5492(3) 0.0350(17) Uani 1 1 d . . . . .
H20C H 0.2780 0.0599 0.5773 0.042 Uiso 1 1 calc R U . . .
H20D H 0.2514 0.0779 0.5323 0.042 Uiso 1 1 calc R U . . .
C206 C 0.3165(2) 0.0930(5) 0.5407(2) 0.0281(15) Uani 1 1 d . . . . .
C207 C 0.3174(3) 0.1888(6) 0.5539(3) 0.0381(19) Uani 1 1 d . . . . .
H207 H 0.2927 0.2238 0.5435 0.046 Uiso 1 1 calc R U . . .
C208 C 0.3498(3) 0.2278(6) 0.5787(3) 0.046(2) Uani 1 1 d . . . . .
H208 H 0.3480 0.2893 0.5851 0.055 Uiso 1 1 calc R U . . .
C209 C 0.3891(3) 0.1774(5) 0.5968(3) 0.0352(17) Uani 1 1 d . . . . .
C210 C 0.3916(3) 0.0812(5) 0.5861(2) 0.0287(15) Uani 1 1 d . . . . .
C211 C 0.3574(2) 0.0424(5) 0.5612(2) 0.0259(14) Uani 1 1 d . . . . .
C212 C 0.3519(3) -0.0560(5) 0.5514(2) 0.0294(15) Uani 1 1 d . . . . .
H212 H 0.3451 -0.0633 0.5219 0.035 Uiso 1 1 calc R U . . .
C213 C 0.3052(5) -0.2529(8) 0.5911(4) 0.068(4) Uani 1 1 d . . . . .
H21A H 0.3152 -0.3146 0.5903 0.102 Uiso 1 1 calc R U . . .
H21B H 0.2742 -0.2516 0.5816 0.102 Uiso 1 1 calc R U . . .
H21C H 0.3143 -0.2302 0.6184 0.102 Uiso 1 1 calc R U . . .
C214 C 0.3102(2) 0.0956(6) 0.4949(2) 0.0319(16) Uani 1 1 d . . . . .
H21D H 0.2848 0.1308 0.4823 0.048 Uiso 1 1 calc R U . . .
H21E H 0.3067 0.0344 0.4843 0.048 Uiso 1 1 calc R U . . .
H21F H 0.3349 0.1234 0.4892 0.048 Uiso 1 1 calc R U . . .
C215 C 0.4335(3) 0.0403(6) 0.6058(3) 0.0346(16) Uani 1 1 d . . . . .
H21G H 0.4353 0.0280 0.6338 0.052 Uiso 1 1 calc R U . . .
H21H H 0.4562 0.0818 0.6042 0.052 Uiso 1 1 calc R U . . .
H21I H 0.4367 -0.0159 0.5923 0.052 Uiso 1 1 calc R U . . .
O216 O 0.3874(2) -0.1130(4) 0.56977(19) 0.0376(13) Uani 1 1 d . . . . .
O217 O 0.3949(3) -0.2538(5) 0.5924(3) 0.061(2) Uani 1 1 d . . . . .
O218 O 0.4189(2) 0.2127(4) 0.6211(2) 0.0511(18) Uani 1 1 d . . . . .
C219 C 0.8858(3) 0.0124(6) 0.1250(3) 0.0360(17) Uani 1 1 d . . . . .
C220 C 0.8442(3) 0.0212(5) 0.0920(2) 0.0328(16) Uani 1 1 d . . . . .
H220 H 0.8200 0.0208 0.1043 0.039 Uiso 1 1 calc R U . . .
C221 C 0.8442(2) -0.0666(5) 0.0699(2) 0.0286(15) Uani 1 1 d . . . . .
H221 H 0.8644 -0.0607 0.0531 0.034 Uiso 1 1 calc R U . . .
C222 C 0.8032(2) -0.1064(6) 0.0444(2) 0.0322(16) Uani 1 1 d . . . . .
H22A H 0.7902 -0.0658 0.0220 0.039 Uiso 1 1 calc R U . . .
H22B H 0.7829 -0.1151 0.0605 0.039 Uiso 1 1 calc R U . . .
C223 C 0.8142(3) -0.1967(6) 0.0288(2) 0.0332(16) Uani 1 1 d . . . . .
H22C H 0.8317 -0.1857 0.0102 0.040 Uiso 1 1 calc R U . . .
H22D H 0.7877 -0.2260 0.0135 0.040 Uiso 1 1 calc R U . . .
C224 C 0.8385(3) -0.2620(5) 0.0622(2) 0.0288(15) Uani 1 1 d . . . . .
C225 C 0.8506(3) -0.3432(5) 0.0428(2) 0.0354(18) Uani 1 1 d . . . . .
H225 H 0.8299 -0.3694 0.0213 0.043 Uiso 1 1 calc R U . . .
C226 C 0.8886(3) -0.3807(5) 0.0541(2) 0.0365(18) Uani 1 1 d . . . . .
H226 H 0.8938 -0.4334 0.0409 0.044 Uiso 1 1 calc R U . . .
C227 C 0.9225(3) -0.3434(5) 0.0862(2) 0.0316(16) Uani 1 1 d . . . . .
C228 C 0.9152(3) -0.2543(5) 0.1029(2) 0.0280(15) Uani 1 1 d . . . . .
C229 C 0.8768(2) -0.2172(5) 0.0908(2) 0.0248(14) Uani 1 1 d . . . . .
C230 C 0.8638(2) -0.1294(5) 0.1045(2) 0.0260(14) Uani 1 1 d . . . . .
H230 H 0.8421 -0.1415 0.1191 0.031 Uiso 1 1 calc R U . . .
C231 C 0.8422(3) 0.1071(6) 0.0677(3) 0.0387(18) Uani 1 1 d . . . . .
H23A H 0.8648 0.1065 0.0543 0.058 Uiso 1 1 calc R U . . .
H23B H 0.8458 0.1591 0.0855 0.058 Uiso 1 1 calc R U . . .
H23C H 0.8146 0.1109 0.0478 0.058 Uiso 1 1 calc R U . . .
C232 C 0.8080(3) -0.2957(6) 0.0863(2) 0.0361(18) Uani 1 1 d . . . . .
H23D H 0.7842 -0.3277 0.0685 0.054 Uiso 1 1 calc R U . . .
H23E H 0.7974 -0.2444 0.0982 0.054 Uiso 1 1 calc R U . . .
H23F H 0.8234 -0.3363 0.1074 0.054 Uiso 1 1 calc R U . . .
C233 C 0.9534(3) -0.2186(6) 0.1341(3) 0.0340(16) Uani 1 1 d . . . . .
H23G H 0.9598 -0.1577 0.1269 0.051 Uiso 1 1 calc R U . . .
H23H H 0.9779 -0.2576 0.1356 0.051 Uiso 1 1 calc R U . . .
H23I H 0.9473 -0.2173 0.1601 0.051 Uiso 1 1 calc R U . . .
O234 O 0.89716(18) -0.0758(4) 0.13023(16) 0.0303(11) Uani 1 1 d . . . . .
O235 O 0.9077(2) 0.0697(4) 0.1441(2) 0.0464(16) Uani 1 1 d . . . . .
O236 O 0.9559(2) -0.3847(4) 0.0993(2) 0.0428(15) Uani 1 1 d . . . . .
C237 C 1.0506(3) -0.1821(7) 0.2364(3) 0.045(2) Uani 1 1 d . . . . .
C238 C 1.0839(3) -0.1452(8) 0.2171(3) 0.046(2) Uani 1 1 d . . . . .
H238 H 1.1007 -0.1963 0.2107 0.056 Uiso 1 1 calc R U . . .
C239 C 1.1118(3) -0.0918(7) 0.2513(2) 0.0367(17) Uani 1 1 d . . . . .
H239 H 1.0976 -0.0334 0.2534 0.044 Uiso 1 1 calc R U . . .
C240 C 1.1579(3) -0.0740(7) 0.2536(3) 0.042(2) Uani 1 1 d . . . . .
H24A H 1.1600 -0.0359 0.2310 0.051 Uiso 1 1 calc R U . . .
H24B H 1.1728 -0.1313 0.2522 0.051 Uiso 1 1 calc R U . . .
C241 C 1.1783(3) -0.0262(7) 0.2932(3) 0.0398(19) Uani 1 1 d . . . . .
H24C H 1.1665 0.0351 0.2919 0.048 Uiso 1 1 calc R U . . .
H24D H 1.2091 -0.0204 0.2962 0.048 Uiso 1 1 calc R U . . .
C242 C 1.1719(2) -0.0742(6) 0.3306(2) 0.0307(15) Uani 1 1 d . . . . .
C243 C 1.1881(3) -0.0124(7) 0.3652(3) 0.042(2) Uani 1 1 d . . . . .
H243 H 1.2164 0.0087 0.3701 0.051 Uiso 1 1 calc R U . . .
C244 C 1.1660(3) 0.0143(7) 0.3889(3) 0.048(2) Uani 1 1 d . . . . .
H244 H 1.1792 0.0513 0.4110 0.058 Uiso 1 1 calc R U . . .
C245 C 1.1211(3) -0.0112(7) 0.3823(3) 0.043(2) Uani 1 1 d . . . . .
C246 C 1.1034(3) -0.0765(6) 0.3506(2) 0.0342(16) Uani 1 1 d . . . . .
C247 C 1.1254(2) -0.0998(5) 0.3250(2) 0.0282(14) Uani 1 1 d . . . . .
C248 C 1.1098(2) -0.1510(6) 0.2864(2) 0.0308(16) Uani 1 1 d . . . . .
H248 H 1.1287 -0.2040 0.2872 0.037 Uiso 1 1 calc R U . . .
C249 C 1.0631(3) -0.0940(10) 0.1787(3) 0.057(3) Uani 1 1 d . . . . .
H24E H 1.0450 -0.0463 0.1844 0.085 Uiso 1 1 calc R U . . .
H24F H 1.0458 -0.1354 0.1590 0.085 Uiso 1 1 calc R U . . .
H24G H 1.0851 -0.0675 0.1681 0.085 Uiso 1 1 calc R U . . .
C250 C 1.1998(2) -0.1604(6) 0.3394(3) 0.0377(18) Uani 1 1 d . . . . .
H25A H 1.2298 -0.1435 0.3466 0.057 Uiso 1 1 calc R U . . .
H25B H 1.1934 -0.1987 0.3157 0.057 Uiso 1 1 calc R U . . .
H25C H 1.1937 -0.1932 0.3616 0.057 Uiso 1 1 calc R U . . .
C251 C 1.0591(3) -0.1089(8) 0.3497(3) 0.047(2) Uani 1 1 d . . . . .
H25D H 1.0394 -0.0580 0.3443 0.070 Uiso 1 1 calc R U . . .
H25E H 1.0596 -0.1354 0.3755 0.070 Uiso 1 1 calc R U . . .
H25F H 1.0498 -0.1540 0.3287 0.070 Uiso 1 1 calc R U . . .
O252 O 1.06623(17) -0.1818(5) 0.27652(18) 0.0378(13) Uani 1 1 d . . . . .
O253 O 1.0155(2) -0.2054(7) 0.2212(2) 0.064(2) Uani 1 1 d . . . . .
O254 O 1.0999(3) 0.0200(6) 0.4031(2) 0.0582(19) Uani 1 1 d . . . . .
C255 C 0.9815(2) 0.1300(6) 0.6454(2) 0.0290(15) Uani 1 1 d . . . . .
C256 C 1.0230(2) 0.1299(7) 0.6785(2) 0.0345(18) Uani 1 1 d . . . . .
H256 H 1.0398 0.0757 0.6754 0.041 Uiso 1 1 calc R U . . .
C257 C 1.0069(2) 0.1183(6) 0.7151(2) 0.0309(16) Uani 1 1 d . . . . .
H257 H 0.9974 0.1784 0.7221 0.037 Uiso 1 1 calc R U . . .
C258 C 1.0346(3) 0.0758(8) 0.7536(3) 0.045(2) Uani 1 1 d . . . . .
H25G H 1.0428 0.0142 0.7483 0.054 Uiso 1 1 calc R U . . .
H25H H 1.0606 0.1117 0.7641 0.054 Uiso 1 1 calc R U . . .
C259 C 1.0083(3) 0.0741(8) 0.7835(3) 0.049(3) Uani 1 1 d . . . . .
H25I H 1.0048 0.1364 0.7918 0.059 Uiso 1 1 calc R U . . .
H25J H 1.0243 0.0408 0.8074 0.059 Uiso 1 1 calc R U . . .
C260 C 0.9634(3) 0.0307(8) 0.7679(3) 0.049(2) Uani 1 1 d . . . . .
C261 C 0.9402(4) 0.0468(9) 0.7983(4) 0.062(3) Uani 1 1 d . . . . .
H261 H 0.9532 0.0277 0.8247 0.074 Uiso 1 1 calc R U . . .
C262 C 0.9023(4) 0.0865(9) 0.7910(4) 0.060(3) Uani 1 1 d . . . . .
H262 H 0.8897 0.0954 0.8122 0.072 Uiso 1 1 calc R U . . .
C263 C 0.8800(3) 0.1161(7) 0.7509(3) 0.044(2) Uani 1 1 d . . . . .
C264 C 0.9009(2) 0.1033(6) 0.7189(3) 0.0350(17) Uani 1 1 d . . . . .
C265 C 0.9396(2) 0.0670(6) 0.7272(3) 0.0342(17) Uani 1 1 d . . . . .
C266 C 0.9675(2) 0.0604(6) 0.6992(2) 0.0320(16) Uani 1 1 d . . . . .
H266 H 0.9766 -0.0034 0.6983 0.038 Uiso 1 1 calc R U . . .
C267 C 1.0491(3) 0.2126(8) 0.6774(3) 0.046(2) Uani 1 1 d . . . . .
H26A H 1.0335 0.2658 0.6819 0.069 Uiso 1 1 calc R U . . .
H26B H 1.0548 0.2172 0.6513 0.069 Uiso 1 1 calc R U . . .
H26C H 1.0759 0.2086 0.6983 0.069 Uiso 1 1 calc R U . . .
C268 C 0.9678(4) -0.0723(8) 0.7656(4) 0.066(3) Uani 1 1 d . . . . .
H26D H 0.9829 -0.0956 0.7919 0.099 Uiso 1 1 calc R U . . .
H26E H 0.9836 -0.0872 0.7464 0.099 Uiso 1 1 calc R U . . .
H26F H 0.9395 -0.0995 0.7571 0.099 Uiso 1 1 calc R U . . .
C269 C 0.8754(2) 0.1371(5) 0.6785(3) 0.0337(17) Uani 1 1 d . . . . .
H26G H 0.8885 0.1920 0.6718 0.050 Uiso 1 1 calc R U . . .
H26H H 0.8464 0.1500 0.6793 0.050 Uiso 1 1 calc R U . . .
H26I H 0.8750 0.0912 0.6583 0.050 Uiso 1 1 calc R U . . .
O270 O 0.94976(16) 0.0917(4) 0.65878(17) 0.0329(12) Uani 1 1 d . . . . .
O271 O 0.97447(19) 0.1569(5) 0.61228(17) 0.0424(15) Uani 1 1 d . . . . .
O272 O 0.8458(2) 0.1545(6) 0.7450(3) 0.058(2) Uani 1 1 d . . . . .
C273 C 0.3703(4) 0.6975(11) 0.2631(4) 0.065(3) Uani 1 1 d . . . . .
C274 C 0.4081(4) 0.6860(10) 0.2975(3) 0.064(3) Uani 1 1 d . . . . .
H274 H 0.4073 0.7327 0.3178 0.077 Uiso 1 1 calc R U . . .
C275 C 0.4444(4) 0.7083(9) 0.2797(3) 0.059(3) Uani 1 1 d . . . . .
H275 H 0.4505 0.6539 0.2655 0.070 Uiso 1 1 calc R U . . .
C276 C 0.4860(4) 0.7463(11) 0.3037(4) 0.073(4) Uani 1 1 d . . . . .
H27A H 0.5009 0.7022 0.3239 0.088 Uiso 1 1 calc R U . . .
H27B H 0.4811 0.8014 0.3177 0.088 Uiso 1 1 calc R U . . .
C277 C 0.5134(4) 0.7685(11) 0.2745(4) 0.074(4) Uani 1 1 d . . . . .
H27C H 0.5397 0.7987 0.2897 0.089 Uiso 1 1 calc R U . . .
H27D H 0.5216 0.7115 0.2641 0.089 Uiso 1 1 calc R U . . .
C278 C 0.4911(4) 0.8290(9) 0.2386(4) 0.067(3) Uani 1 1 d . . . . .
C279 C 0.5190(5) 0.8304(13) 0.2120(5) 0.086(5) Uani 1 1 d . . . . .
H279 H 0.5465 0.8554 0.2223 0.103 Uiso 1 1 calc R U . . .
C280 C 0.5092(5) 0.8000(14) 0.1748(5) 0.091(5) Uani 1 1 d . . . . .
H280 H 0.5290 0.8065 0.1596 0.109 Uiso 1 1 calc R U . . .
C281 C 0.4688(5) 0.7570(12) 0.1569(4) 0.078(4) Uani 1 1 d . . . . .
C282 C 0.4377(3) 0.7501(9) 0.1813(3) 0.054(3) Uani 1 1 d . . . . .
C283 C 0.4478(3) 0.7859(8) 0.2179(3) 0.053(3) Uani 1 1 d . . . . .
C284 C 0.4233(3) 0.7779(10) 0.2485(4) 0.060(3) Uani 1 1 d . . . . .
H284 H 0.4233 0.8373 0.2618 0.072 Uiso 1 1 calc R U . . .
C285 C 0.4108(5) 0.5948(12) 0.3171(4) 0.082(4) Uani 1 1 d . . . . .
H28A H 0.3861 0.5859 0.3273 0.123 Uiso 1 1 calc R U . . .
H28B H 0.4367 0.5914 0.3392 0.123 Uiso 1 1 calc R U . . .
H28C H 0.4114 0.5480 0.2976 0.123 Uiso 1 1 calc R U . . .
C286 C 0.4867(5) 0.9257(11) 0.2525(5) 0.083(4) Uani 1 1 d . . . . .
H28D H 0.5138 0.9572 0.2564 0.125 Uiso 1 1 calc R U . . .
H28E H 0.4789 0.9245 0.2777 0.125 Uiso 1 1 calc R U . . .
H28F H 0.4647 0.9571 0.2323 0.125 Uiso 1 1 calc R U . . .
C287 C 0.3970(4) 0.7011(10) 0.1614(4) 0.063(3) Uani 1 1 d . . . . .
H28G H 0.3992 0.6386 0.1703 0.094 Uiso 1 1 calc R U . . .
H28H H 0.3921 0.7031 0.1324 0.094 Uiso 1 1 calc R U . . .
H28I H 0.3733 0.7301 0.1686 0.094 Uiso 1 1 calc R U . . .
O288 O 0.3798(2) 0.7460(7) 0.2340(2) 0.062(2) Uani 1 1 d . . . . .
O289 O 0.3345(3) 0.6673(9) 0.2581(3) 0.083(3) Uani 1 1 d . . . . .
O290 O 0.4603(4) 0.7303(10) 0.1228(3) 0.096(4) Uani 1 1 d . . . . .
C90A C 1.1702(5) 0.3653(13) 0.5198(4) 0.085(5) Uani 1 1 d . . . . .
H90A H 1.1845 0.4222 0.5304 0.103 Uiso 1 1 calc R U . . .
H90B H 1.1404 0.3696 0.5207 0.103 Uiso 1 1 calc R U . . .
C91A C 1.1910(3) 0.2905(15) 0.5459(3) 0.090(7) Uani 1 1 d . . . . .
H91A H 1.1873 0.2988 0.5728 0.108 Uiso 1 1 calc R U . . .
H91B H 1.2218 0.2911 0.5482 0.108 Uiso 1 1 calc R U . . .
C92A C 1.1722(5) 0.1992(13) 0.5291(3) 0.077(5) Uani 1 1 d . . . . .
H92A H 1.1877 0.1504 0.5462 0.092 Uiso 1 1 calc R U . . .
H92B H 1.1421 0.1962 0.5292 0.092 Uiso 1 1 calc R U . . .
C93A C 1.1754(4) 0.1858(15) 0.4863(4) 0.092(6) Uani 1 1 d . . . . .
H93A H 1.2056 0.1823 0.4864 0.110 Uiso 1 1 calc R U . . .
H93B H 1.1615 0.1289 0.4754 0.110 Uiso 1 1 calc R U . . .
C94A C 1.1542(3) 0.2638(11) 0.4603(3) 0.066(4) Uani 1 1 d . . . . .
H94A H 1.1585 0.2570 0.4335 0.079 Uiso 1 1 calc R U . . .
H94B H 1.1233 0.2618 0.4574 0.079 Uiso 1 1 calc R U . . .
C95A C 1.1713(5) 0.3541(14) 0.4772(4) 0.090(6) Uani 1 1 d . . . . .
H95A H 1.2009 0.3604 0.4757 0.108 Uiso 1 1 calc R U . . .
H95B H 1.1543 0.4022 0.4609 0.108 Uiso 1 1 calc R U . . .
C90B C 0.8110(4) -0.1075(8) 0.2175(3) 0.053(3) Uani 1 1 d . . . . .
H90C H 0.8135 -0.1022 0.2464 0.064 Uiso 1 1 calc R U . . .
H90D H 0.7829 -0.0841 0.2027 0.064 Uiso 1 1 calc R U . . .
C91B C 0.8148(3) -0.2048(7) 0.2069(2) 0.0376(19) Uani 1 1 d . . . . .
H91C H 0.7927 -0.2400 0.2146 0.045 Uiso 1 1 calc R U . . .
H91D H 0.8097 -0.2101 0.1777 0.045 Uiso 1 1 calc R U . . .
C92B C 0.8572(4) -0.2430(9) 0.2270(4) 0.061(3) Uani 1 1 d . . . . .
H92C H 0.8585 -0.3060 0.2184 0.073 Uiso 1 1 calc R U . . .
H92D H 0.8613 -0.2429 0.2562 0.073 Uiso 1 1 calc R U . . .
C93B C 0.8918(3) -0.1901(11) 0.2173(3) 0.067(4) Uani 1 1 d . . . . .
H93C H 0.8897 -0.1964 0.1886 0.081 Uiso 1 1 calc R U . . .
H93D H 0.9196 -0.2142 0.2325 0.081 Uiso 1 1 calc R U . . .
C94B C 0.8891(5) -0.0910(13) 0.2273(3) 0.086(6) Uani 1 1 d . . . . .
H94C H 0.8949 -0.0841 0.2565 0.104 Uiso 1 1 calc R U . . .
H94D H 0.9110 -0.0573 0.2187 0.104 Uiso 1 1 calc R U . . .
C95B C 0.8460(6) -0.0519(8) 0.2072(4) 0.073(4) Uani 1 1 d . . . . .
H95C H 0.8415 -0.0514 0.1780 0.088 Uiso 1 1 calc R U . . .
H95D H 0.8446 0.0108 0.2162 0.088 Uiso 1 1 calc R U . . .
C90C C 0.9848(4) 0.0709(11) 0.2850(5) 0.080(4) Uani 1 1 d . . . . .
H90E H 0.9711 0.0191 0.2941 0.096 Uiso 1 1 calc R U . . .
H90F H 1.0046 0.0984 0.3086 0.096 Uiso 1 1 calc R U . . .
C91C C 1.0103(5) 0.0370(11) 0.2563(5) 0.084(4) Uani 1 1 d . . . . .
H91E H 0.9913 0.0060 0.2331 0.100 Uiso 1 1 calc R U . . .
H91F H 1.0326 -0.0055 0.2702 0.100 Uiso 1 1 calc R U . . .
C92C C 1.0309(5) 0.1223(13) 0.2421(4) 0.082(4) Uani 1 1 d . . . . .
H92E H 1.0507 0.1511 0.2654 0.098 Uiso 1 1 calc R U . . .
H92F H 1.0474 0.1034 0.2235 0.098 Uiso 1 1 calc R U . . .
C93C C 0.9983(6) 0.1875(10) 0.2220(5) 0.085(5) Uani 1 1 d . . . . .
H93E H 0.9794 0.1601 0.1978 0.102 Uiso 1 1 calc R U . . .
H93F H 1.0120 0.2406 0.2138 0.102 Uiso 1 1 calc R U . . .
C94C C 0.9720(7) 0.2169(11) 0.2504(5) 0.092(5) Uani 1 1 d . . . . .
H94E H 0.9906 0.2499 0.2732 0.111 Uiso 1 1 calc R U . . .
H94F H 0.9494 0.2583 0.2361 0.111 Uiso 1 1 calc R U . . .
C95C C 0.9520(4) 0.1372(10) 0.2661(4) 0.071(4) Uani 1 1 d . . . . .
H95E H 0.9375 0.1586 0.2859 0.085 Uiso 1 1 calc R U . . .
H95F H 0.9306 0.1086 0.2439 0.085 Uiso 1 1 calc R U . . .
C90D C 0.8354(3) 0.3580(7) 0.0374(3) 0.046(2) Uani 1 1 d . . . . .
H90G H 0.8626 0.3882 0.0386 0.055 Uiso 1 1 calc R U . . .
H90H H 0.8378 0.3304 0.0637 0.055 Uiso 1 1 calc R U . . .
C91D C 0.8274(4) 0.2848(7) 0.0056(3) 0.050(2) Uani 1 1 d . . . . .
H91G H 0.8522 0.2440 0.0111 0.060 Uiso 1 1 calc R U . . .
H91H H 0.8024 0.2492 0.0069 0.060 Uiso 1 1 calc R U . . .
C92D C 0.8200(3) 0.3243(7) -0.0360(3) 0.044(2) Uani 1 1 d . . . . .
H92G H 0.8132 0.2756 -0.0560 0.053 Uiso 1 1 calc R U . . .
H92H H 0.8461 0.3547 -0.0383 0.053 Uiso 1 1 calc R U . . .
C93D C 0.7836(3) 0.3914(7) -0.0441(2) 0.043(2) Uani 1 1 d . . . . .
H93G H 0.7792 0.4173 -0.0710 0.051 Uiso 1 1 calc R U . . .
H93H H 0.7572 0.3603 -0.0431 0.051 Uiso 1 1 calc R U . . .
C94D C 0.7934(3) 0.4658(7) -0.0131(3) 0.043(2) Uani 1 1 d . . . . .
H94G H 0.7698 0.5095 -0.0189 0.052 Uiso 1 1 calc R U . . .
H94H H 0.8194 0.4978 -0.0146 0.052 Uiso 1 1 calc R U . . .
C95D C 0.7998(3) 0.4278(7) 0.0287(3) 0.045(2) Uani 1 1 d . . . . .
H95G H 0.7732 0.3996 0.0308 0.054 Uiso 1 1 calc R U . . .
H95H H 0.8071 0.4769 0.0485 0.054 Uiso 1 1 calc R U . . .
C90E C 0.6990(3) 0.8950(6) 0.5092(3) 0.043(2) Uani 1 1 d . . . . .
H90I H 0.6714 0.8637 0.5034 0.052 Uiso 1 1 calc R U . . .
H90J H 0.7215 0.8515 0.5218 0.052 Uiso 1 1 calc R U . . .
C91E C 0.6994(4) 0.9718(8) 0.5374(3) 0.051(2) Uani 1 1 d . . . . .
H91I H 0.7279 0.9996 0.5450 0.062 Uiso 1 1 calc R U . . .
H91J H 0.6936 0.9485 0.5620 0.062 Uiso 1 1 calc R U . . .
C92E C 0.6665(3) 1.0429(7) 0.5190(3) 0.048(2) Uani 1 1 d . . . . .
H92I H 0.6377 1.0176 0.5148 0.057 Uiso 1 1 calc R U . . .
H92J H 0.6694 1.0944 0.5375 0.057 Uiso 1 1 calc R U . . .
C93E C 0.6722(3) 1.0750(6) 0.4796(3) 0.042(2) Uani 1 1 d . . . . .
H93I H 0.6488 1.1165 0.4670 0.051 Uiso 1 1 calc R U . . .
H93J H 0.6991 1.1086 0.4844 0.051 Uiso 1 1 calc R U . . .
C94E C 0.6725(2) 0.9979(6) 0.4515(2) 0.0329(16) Uani 1 1 d . . . . .
H94I H 0.6780 1.0212 0.4268 0.039 Uiso 1 1 calc R U . . .
H94J H 0.6444 0.9684 0.4442 0.039 Uiso 1 1 calc R U . . .
C95E C 0.7064(2) 0.9296(6) 0.4706(3) 0.0334(16) Uani 1 1 d . . . . .
H95I H 0.7056 0.8789 0.4521 0.040 Uiso 1 1 calc R U . . .
H95J H 0.7348 0.9578 0.4762 0.040 Uiso 1 1 calc R U . . .
C90F C 0.3479(4) 1.0625(11) 0.0387(4) 0.066(3) Uani 1 1 d . . . . .
H90K H 0.3457 1.0671 0.0664 0.080 Uiso 1 1 calc R U . . .
H90L H 0.3784 1.0638 0.0397 0.080 Uiso 1 1 calc R U . . .
C91F C 0.3285(5) 0.9713(12) 0.0206(5) 0.081(4) Uani 1 1 d . . . . .
H91K H 0.3453 0.9213 0.0357 0.097 Uiso 1 1 calc R U . . .
H91L H 0.2992 0.9661 0.0229 0.097 Uiso 1 1 calc R U . . .
C92F C 0.3283(4) 0.9651(12) -0.0223(4) 0.076(4) Uani 1 1 d . . . . .
H92K H 0.3132 0.9098 -0.0339 0.091 Uiso 1 1 calc R U . . .
H92L H 0.3578 0.9607 -0.0241 0.091 Uiso 1 1 calc R U . . .
C93F C 0.3071(5) 1.0452(14) -0.0460(4) 0.083(5) Uani 1 1 d . . . . .
H93K H 0.2768 1.0457 -0.0465 0.100 Uiso 1 1 calc R U . . .
H93L H 0.3088 1.0392 -0.0737 0.100 Uiso 1 1 calc R U . . .
C94F C 0.3275(6) 1.1355(12) -0.0287(4) 0.087(5) Uani 1 1 d . . . . .
H94K H 0.3573 1.1377 -0.0298 0.104 Uiso 1 1 calc R U . . .
H94L H 0.3120 1.1859 -0.0447 0.104 Uiso 1 1 calc R U . . .
C95F C 0.3256(6) 1.1439(13) 0.0146(4) 0.086(5) Uani 1 1 d . . . . .
H95K H 0.2957 1.1464 0.0155 0.103 Uiso 1 1 calc R U . . .
H95L H 0.3398 1.2000 0.0264 0.103 Uiso 1 1 calc R U . . .
C90G C 0.3029(9) 0.6687(15) 0.0045(6) 0.134(9) Uani 1 1 d D U . . .
H90M H 0.3284 0.6828 -0.0043 0.160 Uiso 1 1 calc R U . . .
H90N H 0.2812 0.7149 -0.0065 0.160 Uiso 1 1 calc R U . . .
C91G C 0.2857(6) 0.5748(14) -0.0116(6) 0.119(7) Uani 1 1 d D U . . .
H91M H 0.2562 0.5695 -0.0096 0.143 Uiso 1 1 calc R U . . .
H91N H 0.2845 0.5722 -0.0403 0.143 Uiso 1 1 calc R U . . .
C92G C 0.3106(8) 0.4936(16) 0.0089(6) 0.143(10) Uani 1 1 d D U . . .
H92M H 0.2951 0.4380 -0.0016 0.172 Uiso 1 1 calc R U . . .
H92N H 0.3385 0.4917 0.0032 0.172 Uiso 1 1 calc R U . . .
C93G C 0.3167(10) 0.499(2) 0.0524(7) 0.177(12) Uani 1 1 d D U . . .
H93M H 0.3342 0.4477 0.0656 0.212 Uiso 1 1 calc R U . . .
H93N H 0.2889 0.4952 0.0583 0.212 Uiso 1 1 calc R U . . .
C94G C 0.3387(11) 0.588(2) 0.0683(7) 0.192(14) Uani 1 1 d D U . . .
H94M H 0.3673 0.5886 0.0639 0.231 Uiso 1 1 calc R U . . .
H94N H 0.3422 0.5911 0.0973 0.231 Uiso 1 1 calc R U . . .
C95G C 0.3136(12) 0.671(2) 0.0480(7) 0.189(13) Uani 1 1 d D U . . .
H95M H 0.2871 0.6752 0.0562 0.227 Uiso 1 1 calc R U . . .
H95N H 0.3306 0.7251 0.0576 0.227 Uiso 1 1 calc R U . . .
C90H C 0.8085(12) 0.110(2) 0.5287(12) 0.152(15) Uani 0.69(2) 1 d D U P A 1
H90O H 0.8139 0.0629 0.5106 0.183 Uiso 0.69(2) 1 calc R U P A 1
H90P H 0.7865 0.0864 0.5407 0.183 Uiso 0.69(2) 1 calc R U P A 1
C91H C 0.7916(12) 0.190(3) 0.5049(13) 0.161(16) Uani 0.69(2) 1 d D U P A 1
H91O H 0.7632 0.2002 0.5088 0.193 Uiso 0.69(2) 1 calc R U P A 1
H91P H 0.7868 0.1718 0.4768 0.193 Uiso 0.69(2) 1 calc R U P A 1
C92H C 0.8119(11) 0.279(2) 0.5083(10) 0.154(14) Uani 0.69(2) 1 d D U P A 1
H92O H 0.7894 0.3253 0.5031 0.184 Uiso 0.69(2) 1 calc R U P A 1
H92P H 0.8268 0.2844 0.4873 0.184 Uiso 0.69(2) 1 calc R U P A 1
C93H C 0.8424(14) 0.2980(19) 0.5474(11) 0.144(14) Uani 0.69(2) 1 d D U P A 1
H93O H 0.8308 0.3468 0.5605 0.173 Uiso 0.69(2) 1 calc R U P A 1
H93P H 0.8691 0.3199 0.5427 0.173 Uiso 0.69(2) 1 calc R U P A 1
C94H C 0.8523(17) 0.220(2) 0.5751(9) 0.158(16) Uani 0.69(2) 1 d D U P A 1
H94O H 0.8819 0.2284 0.5915 0.189 Uiso 0.69(2) 1 calc R U P A 1
H94P H 0.8341 0.2260 0.5933 0.189 Uiso 0.69(2) 1 calc R U P A 1
C95H C 0.8488(14) 0.125(2) 0.5615(12) 0.166(16) Uani 0.69(2) 1 d D U P A 1
H95O H 0.8491 0.0855 0.5843 0.199 Uiso 0.69(2) 1 calc R U P A 1
H95P H 0.8735 0.1099 0.5517 0.199 Uiso 0.69(2) 1 calc R U P A 1
C90I C 0.3523(10) 0.3146(17) 0.1962(9) 0.157(10) Uani 1 1 d D U . . .
H90Q H 0.3319 0.2652 0.1951 0.189 Uiso 1 1 calc R U . . .
H90R H 0.3810 0.2877 0.2025 0.189 Uiso 1 1 calc R U . . .
C91I C 0.3431(10) 0.357(2) 0.1554(9) 0.207(15) Uani 1 1 d D U . . .
H91Q H 0.3413 0.3104 0.1348 0.249 Uiso 1 1 calc R U . . .
H91R H 0.3655 0.4001 0.1542 0.249 Uiso 1 1 calc R U . . .
C92I C 0.3002(7) 0.405(2) 0.1491(8) 0.180(13) Uani 1 1 d D U . . .
H92Q H 0.2792 0.3640 0.1555 0.215 Uiso 1 1 calc R U . . .
H92R H 0.2894 0.4246 0.1211 0.215 Uiso 1 1 calc R U . . .
C93I C 0.3086(8) 0.4879(17) 0.1781(10) 0.191(14) Uani 1 1 d D U . . .
H93Q H 0.3307 0.5266 0.1721 0.229 Uiso 1 1 calc R U . . .
H93R H 0.2824 0.5237 0.1737 0.229 Uiso 1 1 calc R U . . .
C94I C 0.3232(12) 0.458(2) 0.2217(9) 0.192(12) Uani 1 1 d D U . . .
H94Q H 0.3391 0.5078 0.2378 0.230 Uiso 1 1 calc R U . . .
H94R H 0.2978 0.4466 0.2311 0.230 Uiso 1 1 calc R U . . .
C95I C 0.3503(11) 0.376(2) 0.2293(8) 0.187(12) Uani 1 1 d D U . . .
H95Q H 0.3796 0.3960 0.2421 0.225 Uiso 1 1 calc R U . . .
H95R H 0.3412 0.3397 0.2492 0.225 Uiso 1 1 calc R U . . .
C90K C 0.7907(10) 0.197(4) 0.5308(14) 0.101(17) Uani 0.31(2) 1 d D U P A 2
H90S H 0.7767 0.1502 0.5428 0.121 Uiso 0.31(2) 1 calc R U P A 2
H90T H 0.7689 0.2421 0.5182 0.121 Uiso 0.31(2) 1 calc R U P A 2
C91K C 0.8252(10) 0.243(4) 0.5637(14) 0.093(15) Uani 0.31(2) 1 d D U P A 2
H91S H 0.8219 0.3085 0.5608 0.111 Uiso 0.31(2) 1 calc R U P A 2
H91T H 0.8212 0.2260 0.5899 0.111 Uiso 0.31(2) 1 calc R U P A 2
C92K C 0.8702(8) 0.217(3) 0.5629(11) 0.056(10) Uani 0.31(2) 1 d D U P A 2
H92S H 0.8782 0.2533 0.5424 0.067 Uiso 0.31(2) 1 calc R U P A 2
H92T H 0.8901 0.2318 0.5890 0.067 Uiso 0.31(2) 1 calc R U P A 2
C93K C 0.8747(12) 0.118(3) 0.5541(12) 0.084(13) Uani 0.31(2) 1 d D U P A 2
H93S H 0.8709 0.0817 0.5767 0.100 Uiso 0.31(2) 1 calc R U P A 2
H93T H 0.9036 0.1066 0.5517 0.100 Uiso 0.31(2) 1 calc R U P A 2
C94K C 0.8421(12) 0.088(3) 0.5157(12) 0.075(12) Uani 0.31(2) 1 d D U P A 2
H94S H 0.8572 0.0741 0.4954 0.090 Uiso 0.31(2) 1 calc R U P A 2
H94T H 0.8286 0.0314 0.5212 0.090 Uiso 0.31(2) 1 calc R U P A 2
C95K C 0.8082(7) 0.155(2) 0.4989(7) 0.045(9) Uani 0.31(2) 1 d D U P A 2
H95S H 0.7848 0.1251 0.4789 0.054 Uiso 0.31(2) 1 calc R U P A 2
H95T H 0.8198 0.2025 0.4852 0.054 Uiso 0.31(2) 1 calc R U P A 2
C90L C 0.5284(9) 0.542(2) 0.1996(9) 0.096(11) Uani 0.430(8) 1 d D U P B 2
H90U H 0.5332 0.6030 0.1908 0.115 Uiso 0.430(8) 1 calc R U P B 2
H90V H 0.5402 0.5383 0.2288 0.115 Uiso 0.430(8) 1 calc R U P B 2
C91L C 0.4817(9) 0.521(2) 0.1881(12) 0.096(11) Uani 0.430(8) 1 d D U P B 2
H91U H 0.4674 0.5638 0.2017 0.115 Uiso 0.430(8) 1 calc R U P B 2
H91V H 0.4702 0.5301 0.1591 0.115 Uiso 0.430(8) 1 calc R U P B 2
C92L C 0.4709(11) 0.427(2) 0.1981(13) 0.109(12) Uani 0.430(8) 1 d D U P B 2
H92U H 0.4400 0.4176 0.1873 0.131 Uiso 0.430(8) 1 calc R U P B 2
H92V H 0.4780 0.4206 0.2274 0.131 Uiso 0.430(8) 1 calc R U P B 2
C93L C 0.4944(10) 0.353(2) 0.1813(12) 0.095(11) Uani 0.430(8) 1 d D U P B 2
H93U H 0.4920 0.2952 0.1944 0.113 Uiso 0.430(8) 1 calc R U P B 2
H93V H 0.4813 0.3462 0.1524 0.113 Uiso 0.430(8) 1 calc R U P B 2
C94L C 0.5405(9) 0.378(2) 0.1888(8) 0.078(9) Uani 0.430(8) 1 d D U P B 2
H94U H 0.5549 0.3665 0.2172 0.093 Uiso 0.430(8) 1 calc R U P B 2
H94V H 0.5533 0.3380 0.1728 0.093 Uiso 0.430(8) 1 calc R U P B 2
C95L C 0.5495(9) 0.474(2) 0.1795(8) 0.084(10) Uani 0.430(8) 1 d D U P B 2
H95U H 0.5805 0.4839 0.1880 0.101 Uiso 0.430(8) 1 calc R U P B 2
H95V H 0.5398 0.4830 0.1504 0.101 Uiso 0.430(8) 1 calc R U P B 2
C90M C 0.5336(7) 0.2598(16) 0.2959(7) 0.129(8) Uani 1 1 d D U . . .
H90W H 0.5307 0.3043 0.2743 0.154 Uiso 1 1 calc R U . . .
H90X H 0.5640 0.2453 0.3064 0.154 Uiso 1 1 calc R U . . .
C91M C 0.5093(7) 0.1745(16) 0.2788(9) 0.175(13) Uani 1 1 d D U . . .
H91W H 0.5198 0.1509 0.2567 0.210 Uiso 1 1 calc R U . . .
H91X H 0.5134 0.1279 0.2997 0.210 Uiso 1 1 calc R U . . .
C92M C 0.4624(7) 0.200(2) 0.2636(8) 0.168(12) Uani 1 1 d D U . . .
H92W H 0.4454 0.1449 0.2545 0.202 Uiso 1 1 calc R U . . .
H92X H 0.4582 0.2408 0.2406 0.202 Uiso 1 1 calc R U . . .
C93M C 0.4470(7) 0.246(2) 0.2976(9) 0.156(11) Uani 1 1 d D U . . .
H93W H 0.4164 0.2598 0.2876 0.187 Uiso 1 1 calc R U . . .
H93X H 0.4508 0.2043 0.3203 0.187 Uiso 1 1 calc R U . . .
C94M C 0.4712(8) 0.3328(18) 0.3119(9) 0.171(12) Uani 1 1 d D U . . .
H94W H 0.4603 0.3625 0.3325 0.205 Uiso 1 1 calc R U . . .
H94X H 0.4689 0.3749 0.2895 0.205 Uiso 1 1 calc R U . . .
C95M C 0.5175(7) 0.302(2) 0.3294(8) 0.151(10) Uani 1 1 d D U . . .
H95W H 0.5355 0.3533 0.3412 0.182 Uiso 1 1 calc R U . . .
H95X H 0.5190 0.2568 0.3507 0.182 Uiso 1 1 calc R U . . .
C90J C 0.6503(11) 0.5582(19) 0.2807(7) 0.111(11) Uani 0.570(8) 1 d D U P B 1
H90Y H 0.6227 0.5588 0.2601 0.134 Uiso 0.570(8) 1 calc R U P B 1
H90Z H 0.6638 0.6177 0.2806 0.134 Uiso 0.570(8) 1 calc R U P B 1
C91J C 0.6431(9) 0.5412(17) 0.3210(6) 0.085(8) Uani 0.570(8) 1 d D U P B 1
H91Y H 0.6242 0.5875 0.3270 0.102 Uiso 0.570(8) 1 calc R U P B 1
H91Z H 0.6704 0.5428 0.3420 0.102 Uiso 0.570(8) 1 calc R U P B 1
C92J C 0.6229(7) 0.4486(16) 0.3193(7) 0.080(7) Uani 0.570(8) 1 d D U P B 1
H92Y H 0.5952 0.4490 0.2988 0.096 Uiso 0.570(8) 1 calc R U P B 1
H92Z H 0.6175 0.4356 0.3453 0.096 Uiso 0.570(8) 1 calc R U P B 1
C93J C 0.6505(7) 0.3741(18) 0.3095(7) 0.088(8) Uani 0.570(8) 1 d D U P B 1
H93Y H 0.6777 0.3707 0.3305 0.105 Uiso 0.570(8) 1 calc R U P B 1
H93Z H 0.6360 0.3156 0.3082 0.105 Uiso 0.570(8) 1 calc R U P B 1
C94J C 0.6584(8) 0.395(2) 0.2700(7) 0.097(9) Uani 0.570(8) 1 d D U P B 1
H94Y H 0.6314 0.3930 0.2488 0.117 Uiso 0.570(8) 1 calc R U P B 1
H94Z H 0.6777 0.3495 0.2638 0.117 Uiso 0.570(8) 1 calc R U P B 1
C95J C 0.6781(7) 0.487(2) 0.2709(7) 0.093(9) Uani 0.570(8) 1 d D U P B 1
H95Y H 0.7059 0.4880 0.2911 0.111 Uiso 0.570(8) 1 calc R U P B 1
H95Z H 0.6829 0.5002 0.2447 0.111 Uiso 0.570(8) 1 calc R U P B 1

loop_
_atom_site_aniso_label
_atom_site_aniso_U_11
_atom_site_aniso_U_22
_atom_site_aniso_U_33
_atom_site_aniso_U_23
_atom_site_aniso_U_13
_atom_site_aniso_U_12
N1 0.024(2) 0.012(3) 0.020(2) 0.001(2) 0.009(2) -0.002(2)
I1 0.0416(2) 0.01649(19) 0.02735(19) 0.00446(16) 0.01982(17) 0.00625(17)
Zn1 0.0232(4) 0.0107(4) 0.0242(4) -0.0020(3) 0.0114(3) -0.0003(3)
C2 0.028(3) 0.014(3) 0.025(3) 0.004(2) 0.009(2) 0.004(2)
I2 0.02420(19) 0.0254(2) 0.0361(2) -0.00899(18) 0.00868(16) -0.00636(17)
Zn2 0.0168(4) 0.0136(4) 0.0332(5) 0.0005(4) -0.0080(3) 0.0028(3)
C3 0.025(3) 0.013(3) 0.025(3) 0.002(2) 0.008(2) 0.001(2)
I3 0.0367(2) 0.0213(2) 0.0687(4) 0.0201(2) 0.0079(2) 0.00441(19)
Zn3 0.0179(3) 0.0132(4) 0.0127(3) 0.0021(3) -0.0022(3) -0.0025(3)
C4 0.021(3) 0.012(3) 0.017(3) 0.000(2) 0.004(2) 0.000(2)
I4 0.0339(2) 0.0443(3) 0.0343(2) -0.0158(2) -0.00535(19) 0.0152(2)
Zn4 0.0216(4) 0.0116(4) 0.0269(4) -0.0043(3) 0.0125(3) -0.0020(3)
C5 0.040(4) 0.016(3) 0.029(3) 0.003(3) 0.018(3) 0.003(3)
I5 0.02349(19) 0.0400(3) 0.02329(19) -0.00589(18) 0.00751(15) -0.01035(18)
Zn5 0.0142(3) 0.0110(4) 0.0181(4) -0.0006(3) -0.0014(3) -0.0014(3)
C6 0.031(3) 0.016(3) 0.033(3) 0.005(3) 0.019(3) 0.008(3)
I6 0.0374(2) 0.01278(18) 0.01987(17) 0.00037(15) -0.00045(15) 0.00459(16)
Zn6 0.0117(3) 0.0110(4) 0.0278(4) 0.0007(3) -0.0014(3) 0.0010(3)
N7 0.017(2) 0.011(2) 0.030(3) 0.005(2) -0.001(2) 0.0034(19)
I7 0.0296(2) 0.0294(3) 0.0392(2) -0.0061(2) 0.00438(18) -0.01332(18)
Zn7 0.0195(4) 0.0149(4) 0.0187(4) -0.0015(3) -0.0013(3) 0.0014(3)
C8 0.023(3) 0.018(3) 0.027(3) 0.010(3) 0.002(2) 0.005(2)
I8 0.0370(2) 0.01630(19) 0.0306(2) 0.00146(16) 0.01835(17) 0.00260(16)
Zn8 0.0181(4) 0.0110(4) 0.0299(4) 0.0013(3) 0.0110(3) 0.0003(3)
C9 0.019(3) 0.023(3) 0.023(3) 0.008(3) 0.004(2) 0.001(2)
I9 0.01866(17) 0.0244(2) 0.01959(17) 0.00519(15) 0.00048(13) -0.00275(15)
Zn9 0.0179(4) 0.0171(4) 0.0169(4) -0.0047(3) -0.0027(3) 0.0028(3)
C10 0.011(2) 0.016(3) 0.021(3) 0.003(2) -0.001(2) -0.002(2)
I10 0.0317(2) 0.01365(19) 0.0402(2) -0.00617(17) 0.01375(17) -0.00069(16)
Zn10 0.0136(3) 0.0123(4) 0.0222(4) -0.0007(3) 0.0008(3) -0.0010(3)
C11 0.020(3) 0.014(3) 0.022(3) 0.001(2) -0.002(2) 0.003(2)
I11 0.0339(2) 0.0260(2) 0.0377(2) 0.01675(19) 0.00969(18) 0.00930(18)
Zn11 0.0284(4) 0.0204(5) 0.0388(5) 0.0083(4) 0.0162(4) 0.0007(4)
C12 0.014(3) 0.018(3) 0.022(3) 0.004(2) -0.001(2) 0.003(2)
I12 0.0267(2) 0.0220(2) 0.0464(3) -0.0162(2) 0.00267(18) 0.00221(17)
Zn12 0.0206(4) 0.0137(4) 0.0158(4) 0.0020(3) -0.0001(3) -0.0025(3)
N13 0.020(2) 0.015(3) 0.015(2) 0.0056(19) 0.0004(19) 0.001(2)
I13 0.02211(19) 0.0306(2) 0.0289(2) 0.00362(18) 0.00461(16) 0.00616(17)
C14 0.028(3) 0.021(4) 0.042(4) 0.018(3) 0.014(3) 0.018(3)
I14 0.0361(2) 0.0156(2) 0.0365(2) 0.00007(17) 0.00320(18) -0.00430(17)
C15 0.033(4) 0.027(4) 0.039(4) 0.016(3) 0.021(3) 0.016(3)
I15 0.0372(2) 0.0180(2) 0.0331(2) -0.00596(17) 0.01620(17) -0.00210(17)
C16 0.018(3) 0.013(3) 0.013(2) 0.003(2) 0.001(2) -0.001(2)
I16 0.01887(18) 0.0248(2) 0.0472(3) 0.00754(19) 0.00686(17) 0.00527(16)
C17 0.023(3) 0.017(3) 0.021(3) 0.006(2) 0.007(2) 0.008(2)
I17 0.0337(2) 0.0151(2) 0.0356(2) 0.00050(17) -0.00362(17) -0.00036(17)
C18 0.026(3) 0.014(3) 0.018(3) 0.002(2) 0.008(2) 0.005(2)
I18 0.0237(2) 0.0480(3) 0.0244(2) 0.00473(19) 0.00657(16) 0.01135(19)
C19 0.018(3) 0.013(3) 0.017(3) 0.000(2) 0.003(2) 0.001(2)
I19 0.0389(2) 0.0366(3) 0.0322(2) -0.0183(2) 0.01663(19) -0.0194(2)
N20 0.018(2) 0.015(3) 0.017(2) 0.0000(19) 0.0031(18) 0.0020(19)
I20 0.0340(2) 0.0272(2) 0.0454(3) 0.0209(2) 0.0020(2) 0.00214(19)
C21 0.018(3) 0.013(3) 0.012(2) 0.000(2) -0.001(2) 0.002(2)
I21 0.0513(3) 0.0264(2) 0.0416(3) -0.0013(2) 0.0255(2) -0.0011(2)
N22 0.013(2) 0.012(2) 0.016(2) 0.0043(19) 0.0009(17) 0.0026(18)
I22 0.0303(2) 0.0396(3) 0.0624(3) 0.0208(3) 0.0085(2) 0.0061(2)
C23 0.016(2) 0.014(3) 0.015(3) -0.001(2) 0.001(2) 0.002(2)
I23 0.02401(19) 0.0337(2) 0.0307(2) 0.00421(19) 0.00844(16) -0.00208(17)
N24 0.018(2) 0.016(3) 0.016(2) 0.003(2) 0.0031(18) 0.0027(19)
I24 0.0325(2) 0.01323(19) 0.0291(2) -0.00136(15) 0.00048(16) 0.00091(15)
N25 0.015(2) 0.016(3) 0.017(2) -0.002(2) -0.0033(18) -0.0025(19)
C26 0.027(3) 0.012(3) 0.021(3) -0.004(2) -0.006(2) 0.005(2)
C27 0.024(3) 0.014(3) 0.023(3) 0.003(2) -0.008(2) 0.001(2)
C28 0.012(2) 0.014(3) 0.016(3) 0.001(2) 0.003(2) -0.003(2)
C29 0.023(3) 0.011(3) 0.023(3) -0.003(2) 0.000(2) -0.001(2)
C30 0.022(3) 0.013(3) 0.020(3) 0.001(2) -0.007(2) 0.003(2)
N31 0.018(2) 0.011(2) 0.024(3) -0.005(2) 0.008(2) -0.0010(19)
C32 0.022(3) 0.016(3) 0.022(3) -0.001(2) 0.006(2) 0.005(2)
C33 0.020(3) 0.015(3) 0.021(3) -0.004(2) 0.004(2) -0.001(2)
C34 0.016(3) 0.013(3) 0.018(3) 0.000(2) 0.008(2) -0.002(2)
C35 0.023(3) 0.019(3) 0.020(3) -0.003(2) -0.001(2) 0.003(2)
C36 0.021(3) 0.018(3) 0.023(3) -0.008(2) 0.002(2) -0.002(2)
N37 0.015(2) 0.015(3) 0.016(2) -0.0018(19) -0.0014(18) -0.0021(19)
C38 0.024(3) 0.009(3) 0.022(3) 0.002(2) -0.003(2) -0.001(2)
C39 0.017(3) 0.014(3) 0.018(3) -0.002(2) -0.003(2) -0.004(2)
C40 0.020(3) 0.012(3) 0.012(2) 0.000(2) 0.000(2) 0.000(2)
C41 0.025(3) 0.014(3) 0.018(3) 0.002(2) -0.002(2) 0.001(2)
C42 0.018(3) 0.015(3) 0.022(3) -0.001(2) -0.003(2) -0.004(2)
C43 0.013(2) 0.014(3) 0.015(3) 0.001(2) 0.002(2) -0.004(2)
N44 0.014(2) 0.011(2) 0.017(2) -0.0037(19) 0.0022(17) -0.0008(18)
C45 0.018(3) 0.010(3) 0.015(3) 0.001(2) 0.005(2) 0.000(2)
N46 0.020(2) 0.009(2) 0.015(2) 0.0000(19) 0.0013(18) -0.0020(19)
C47 0.016(3) 0.010(3) 0.015(2) 0.000(2) -0.001(2) -0.004(2)
N48 0.019(2) 0.010(2) 0.017(2) 0.0004(19) 0.0006(19) -0.0014(19)
N49 0.022(2) 0.019(3) 0.023(3) -0.002(2) 0.009(2) 0.001(2)
C50 0.043(4) 0.010(3) 0.039(4) -0.005(3) 0.025(3) -0.003(3)
C51 0.037(4) 0.010(3) 0.039(4) -0.003(3) 0.022(3) 0.002(3)
C52 0.018(3) 0.018(3) 0.020(3) 0.000(2) 0.005(2) 0.005(2)
C53 0.029(3) 0.021(4) 0.033(3) 0.005(3) 0.014(3) 0.006(3)
C54 0.032(3) 0.014(3) 0.036(4) 0.004(3) 0.018(3) 0.006(3)
N55 0.016(2) 0.009(2) 0.020(2) 0.0008(19) -0.0003(18) 0.0007(18)
C56 0.016(3) 0.024(3) 0.019(3) 0.004(2) 0.004(2) 0.002(2)
C57 0.012(2) 0.023(3) 0.023(3) -0.001(3) 0.003(2) 0.003(2)
C58 0.013(2) 0.012(3) 0.020(3) 0.000(2) 0.004(2) 0.001(2)
C59 0.020(3) 0.020(3) 0.018(3) 0.001(2) 0.006(2) 0.003(2)
C60 0.017(3) 0.020(3) 0.020(3) 0.002(2) 0.006(2) 0.003(2)
N61 0.023(3) 0.018(3) 0.014(2) -0.001(2) 0.0007(19) 0.000(2)
C62 0.028(3) 0.031(4) 0.019(3) 0.011(3) 0.006(2) 0.015(3)
C63 0.022(3) 0.027(4) 0.023(3) 0.009(3) 0.008(2) 0.012(3)
C64 0.021(3) 0.012(3) 0.013(2) 0.000(2) 0.001(2) 0.002(2)
C65 0.017(3) 0.015(3) 0.018(3) -0.001(2) -0.003(2) 0.001(2)
C66 0.023(3) 0.010(3) 0.016(3) -0.001(2) -0.001(2) -0.001(2)
C67 0.015(3) 0.014(3) 0.018(3) 0.001(2) 0.001(2) 0.001(2)
N68 0.017(2) 0.013(3) 0.018(2) 0.0015(19) 0.0035(18) 0.0011(19)
C69 0.014(2) 0.009(3) 0.016(2) 0.000(2) 0.000(2) 0.001(2)
N70 0.016(2) 0.017(3) 0.016(2) 0.0026(19) 0.0025(18) 0.0044(19)
C71 0.016(3) 0.015(3) 0.016(3) -0.001(2) 0.001(2) -0.001(2)
N72 0.021(2) 0.015(3) 0.016(2) 0.002(2) 0.0035(19) 0.005(2)
N73 0.013(2) 0.013(3) 0.026(3) 0.000(2) 0.0010(19) -0.0010(19)
C74 0.015(3) 0.010(3) 0.034(3) -0.001(2) -0.001(2) 0.001(2)
C75 0.011(3) 0.016(3) 0.033(3) 0.001(3) 0.001(2) 0.001(2)
C76 0.014(3) 0.018(3) 0.020(3) 0.001(2) 0.001(2) -0.003(2)
C77 0.020(3) 0.012(3) 0.038(4) 0.000(3) 0.003(3) -0.002(2)
C78 0.014(3) 0.015(3) 0.039(4) 0.003(3) -0.002(2) 0.003(2)
N79 0.016(2) 0.016(3) 0.018(2) 0.000(2) -0.0018(19) 0.0028(19)
C80 0.026(3) 0.013(3) 0.030(3) 0.000(3) -0.002(3) 0.003(2)
C81 0.020(3) 0.020(3) 0.029(3) -0.002(3) -0.006(3) -0.003(2)
C82 0.015(3) 0.013(3) 0.023(3) 0.002(2) 0.005(2) 0.003(2)
C83 0.016(3) 0.013(3) 0.027(3) 0.002(2) 0.006(2) 0.002(2)
C84 0.020(3) 0.020(3) 0.020(3) -0.003(2) 0.000(2) -0.004(2)
N85 0.018(2) 0.012(3) 0.032(3) 0.002(2) 0.011(2) 0.000(2)
C86 0.024(3) 0.022(4) 0.049(5) 0.014(3) -0.005(3) -0.003(3)
C87 0.028(3) 0.018(4) 0.043(4) 0.009(3) -0.010(3) -0.008(3)
C88 0.016(3) 0.013(3) 0.028(3) 0.004(2) 0.007(2) 0.002(2)
C89 0.021(3) 0.015(3) 0.028(3) 0.001(3) 0.004(2) 0.000(2)
C90 0.023(3) 0.013(3) 0.033(3) -0.004(3) 0.008(3) -0.003(2)
C91 0.014(2) 0.015(3) 0.023(3) -0.003(2) 0.004(2) 0.001(2)
N92 0.012(2) 0.015(3) 0.022(2) 0.002(2) 0.0014(19) -0.0002(19)
C93 0.014(2) 0.017(3) 0.020(3) 0.000(2) 0.003(2) -0.001(2)
N94 0.016(2) 0.013(3) 0.026(3) 0.001(2) 0.005(2) -0.0007(19)
C95 0.014(2) 0.017(3) 0.021(3) 0.004(2) 0.002(2) -0.001(2)
N96 0.011(2) 0.014(3) 0.028(3) 0.005(2) 0.0019(19) -0.0017(18)
N97 0.012(2) 0.012(3) 0.027(3) 0.001(2) 0.0071(19) 0.0009(18)
C98 0.019(3) 0.013(3) 0.035(3) 0.000(3) 0.012(2) 0.002(2)
C99 0.024(3) 0.010(3) 0.029(3) -0.001(2) 0.011(2) -0.002(2)
C100 0.014(2) 0.015(3) 0.019(3) -0.001(2) 0.000(2) -0.003(2)
C101 0.026(3) 0.012(3) 0.036(4) -0.002(3) 0.013(3) -0.004(2)
C102 0.023(3) 0.012(3) 0.039(4) -0.005(3) 0.015(3) -0.001(2)
N103 0.020(2) 0.023(3) 0.018(2) -0.010(2) 0.000(2) -0.003(2)
C104 0.026(3) 0.022(3) 0.021(3) -0.004(3) 0.009(2) -0.008(3)
C105 0.026(3) 0.017(3) 0.023(3) -0.007(2) 0.007(2) -0.006(2)
C106 0.019(3) 0.015(3) 0.021(3) -0.003(2) 0.001(2) -0.004(2)
C107 0.038(4) 0.057(6) 0.055(5) -0.042(5) 0.029(4) -0.032(4)
C108 0.035(4) 0.050(6) 0.057(5) -0.041(5) 0.020(4) -0.024(4)
N109 0.013(2) 0.012(2) 0.017(2) -0.0027(19) -0.0012(17) -0.0033(18)
C110 0.017(3) 0.019(3) 0.018(3) 0.000(2) 0.004(2) -0.003(2)
C111 0.020(3) 0.020(3) 0.017(3) -0.004(2) 0.006(2) -0.005(2)
C112 0.016(2) 0.012(3) 0.014(3) -0.001(2) 0.003(2) 0.000(2)
C113 0.025(3) 0.022(3) 0.027(3) -0.009(3) 0.012(2) -0.011(3)
C114 0.026(3) 0.019(3) 0.025(3) -0.011(3) 0.009(2) -0.008(3)
C115 0.013(2) 0.016(3) 0.016(3) 0.000(2) -0.001(2) -0.001(2)
N116 0.018(2) 0.019(3) 0.017(2) -0.004(2) 0.0023(18) -0.002(2)
C117 0.016(3) 0.014(3) 0.017(3) 0.000(2) -0.001(2) -0.002(2)
N118 0.016(2) 0.016(3) 0.018(2) -0.003(2) 0.0026(18) -0.0037(19)
C119 0.013(2) 0.013(3) 0.015(2) -0.001(2) 0.000(2) -0.003(2)
N120 0.016(2) 0.014(2) 0.017(2) -0.0040(19) 0.0033(18) -0.0023(19)
N121 0.016(2) 0.018(3) 0.020(2) -0.003(2) -0.0066(19) 0.000(2)
C122 0.033(4) 0.016(3) 0.039(4) 0.004(3) -0.019(3) -0.006(3)
C123 0.031(4) 0.021(4) 0.042(4) 0.003(3) -0.020(3) -0.008(3)
C124 0.015(3) 0.021(3) 0.023(3) -0.001(3) 0.000(2) 0.001(2)
C125 0.025(3) 0.019(3) 0.026(3) -0.002(3) -0.004(3) -0.001(3)
C126 0.023(3) 0.017(3) 0.030(3) -0.004(3) -0.006(3) -0.008(3)
N127 0.028(3) 0.019(3) 0.037(3) 0.007(3) 0.014(2) -0.002(2)
C128 0.045(5) 0.029(5) 0.067(6) 0.012(4) -0.012(5) -0.012(4)
C129 0.039(4) 0.023(4) 0.061(6) 0.014(4) -0.017(4) -0.008(3)
C130 0.022(3) 0.022(3) 0.025(3) 0.005(3) 0.005(2) 0.000(3)
C131 0.060(6) 0.017(4) 0.091(8) 0.005(5) -0.043(6) -0.005(4)
C132 0.055(6) 0.022(4) 0.076(7) 0.010(4) -0.027(5) 0.002(4)
N133 0.020(3) 0.017(3) 0.027(3) -0.002(2) -0.009(2) 0.001(2)
C134 0.029(4) 0.014(4) 0.078(7) 0.005(4) -0.030(4) 0.004(3)
C135 0.032(4) 0.022(4) 0.072(7) 0.001(4) -0.024(4) -0.001(3)
C136 0.024(3) 0.018(3) 0.024(3) 0.002(3) -0.006(2) 0.001(3)
C137 0.019(3) 0.019(3) 0.037(4) 0.003(3) -0.011(3) 0.003(3)
C138 0.020(3) 0.017(3) 0.042(4) 0.000(3) -0.006(3) 0.001(3)
C139 0.013(3) 0.019(3) 0.025(3) -0.001(2) 0.000(2) 0.000(2)
N140 0.015(2) 0.017(3) 0.030(3) 0.001(2) -0.002(2) -0.001(2)
C141 0.021(3) 0.017(3) 0.022(3) 0.003(2) 0.000(2) -0.001(2)
N142 0.021(3) 0.022(3) 0.025(3) 0.002(2) 0.000(2) 0.001(2)
C143 0.019(3) 0.020(3) 0.025(3) -0.002(3) -0.002(2) 0.002(2)
N144 0.019(2) 0.016(3) 0.022(3) -0.001(2) -0.004(2) 0.001(2)
N145 0.022(3) 0.018(3) 0.017(2) -0.004(2) 0.003(2) -0.004(2)
C146 0.018(3) 0.017(3) 0.019(3) 0.002(2) 0.003(2) 0.002(2)
C147 0.020(3) 0.012(3) 0.020(3) 0.000(2) 0.000(2) -0.002(2)
C148 0.025(3) 0.019(3) 0.016(3) 0.001(2) 0.001(2) -0.003(3)
C149 0.022(3) 0.034(4) 0.029(3) -0.013(3) 0.009(3) -0.011(3)
C150 0.026(3) 0.036(4) 0.027(3) -0.013(3) 0.001(3) -0.011(3)
N151 0.016(2) 0.016(3) 0.023(3) 0.000(2) 0.0019(19) -0.004(2)
C152 0.021(3) 0.023(3) 0.018(3) 0.002(2) 0.002(2) -0.005(2)
C153 0.023(3) 0.018(3) 0.019(3) -0.001(2) 0.004(2) -0.004(2)
C154 0.015(3) 0.014(3) 0.019(3) -0.001(2) -0.002(2) -0.003(2)
C155 0.027(3) 0.026(4) 0.022(3) -0.005(3) 0.009(2) -0.011(3)
C156 0.026(3) 0.031(4) 0.019(3) -0.011(3) 0.006(2) -0.010(3)
N157 0.029(3) 0.025(3) 0.030(3) 0.002(2) 0.015(2) -0.008(2)
C158 0.047(5) 0.033(5) 0.052(5) -0.015(4) 0.027(4) -0.026(4)
C159 0.054(5) 0.034(5) 0.046(5) -0.017(4) 0.032(4) -0.020(4)
C160 0.021(3) 0.027(4) 0.021(3) 0.001(3) 0.007(2) -0.003(3)
C161 0.043(4) 0.024(4) 0.045(4) -0.013(3) 0.024(3) -0.015(3)
C162 0.049(5) 0.028(4) 0.038(4) -0.004(3) 0.027(4) -0.011(3)
C163 0.021(3) 0.019(3) 0.015(3) -0.002(2) 0.001(2) -0.005(2)
N164 0.019(2) 0.018(3) 0.018(2) -0.001(2) -0.0010(19) -0.004(2)
C165 0.019(3) 0.019(3) 0.014(3) 0.000(2) -0.001(2) -0.001(2)
N166 0.021(2) 0.020(3) 0.020(2) -0.002(2) 0.0028(19) -0.006(2)
C167 0.022(3) 0.022(3) 0.019(3) -0.002(2) 0.004(2) -0.004(2)
N168 0.021(2) 0.021(3) 0.020(2) -0.003(2) 0.002(2) -0.008(2)
N169 0.016(2) 0.013(3) 0.018(2) 0.0017(19) 0.0000(18) 0.0012(19)
C170 0.019(3) 0.014(3) 0.027(3) 0.000(2) 0.004(2) -0.001(2)
C171 0.016(3) 0.009(3) 0.027(3) 0.001(2) 0.000(2) -0.001(2)
C172 0.017(3) 0.011(3) 0.020(3) -0.002(2) 0.003(2) 0.000(2)
C173 0.024(3) 0.010(3) 0.027(3) 0.000(2) -0.003(2) 0.000(2)
C174 0.020(3) 0.014(3) 0.028(3) -0.001(2) -0.006(2) -0.005(2)
N175 0.017(2) 0.013(2) 0.018(2) 0.0011(19) -0.0008(18) -0.0008(19)
C176 0.027(3) 0.010(3) 0.021(3) 0.003(2) -0.002(2) 0.001(2)
C177 0.025(3) 0.015(3) 0.024(3) 0.000(2) 0.001(2) 0.003(2)
C178 0.015(2) 0.012(3) 0.015(3) 0.000(2) 0.003(2) -0.001(2)
C179 0.020(3) 0.013(3) 0.024(3) -0.002(2) 0.007(2) 0.000(2)
C180 0.019(3) 0.018(3) 0.020(3) 0.005(2) 0.000(2) 0.005(2)
N181 0.022(2) 0.009(2) 0.023(3) -0.001(2) 0.006(2) 0.0002(19)
C182 0.038(4) 0.016(3) 0.025(3) -0.005(3) -0.005(3) 0.004(3)
C183 0.033(3) 0.014(3) 0.023(3) -0.002(3) -0.006(3) 0.006(3)
C184 0.018(3) 0.012(3) 0.022(3) 0.000(2) 0.006(2) 0.001(2)
C185 0.020(3) 0.015(3) 0.019(3) 0.001(2) 0.004(2) 0.002(2)
C186 0.023(3) 0.008(3) 0.027(3) 0.003(2) 0.006(2) 0.005(2)
C187 0.015(3) 0.012(3) 0.021(3) 0.000(2) 0.006(2) 0.001(2)
N188 0.018(2) 0.012(2) 0.018(2) -0.001(2) 0.0027(19) 0.0013(19)
C189 0.013(2) 0.013(3) 0.016(3) 0.001(2) 0.004(2) 0.000(2)
N190 0.016(2) 0.009(2) 0.018(2) 0.0004(19) 0.0020(18) 0.0007(18)
C191 0.017(3) 0.013(3) 0.014(2) 0.002(2) 0.005(2) 0.003(2)
N192 0.019(2) 0.011(2) 0.016(2) -0.0003(19) 0.0022(18) 0.0018(19)
C201 0.082(7) 0.020(4) 0.042(5) 0.000(3) 0.031(5) 0.003(4)
C202 0.069(6) 0.018(4) 0.058(5) -0.001(4) 0.033(5) -0.004(4)
C203 0.053(5) 0.021(4) 0.035(4) -0.003(3) 0.024(3) -0.003(3)
C204 0.043(4) 0.031(4) 0.054(5) -0.001(4) 0.025(4) -0.009(3)
C205 0.040(4) 0.031(4) 0.041(4) 0.002(3) 0.023(3) 0.006(3)
C206 0.033(4) 0.022(4) 0.031(4) -0.004(3) 0.010(3) -0.001(3)
C207 0.045(4) 0.020(4) 0.048(5) 0.001(3) 0.010(4) 0.015(3)
C208 0.053(5) 0.017(4) 0.058(5) -0.009(4) -0.001(4) 0.009(3)
C209 0.042(4) 0.017(4) 0.043(4) 0.001(3) 0.006(3) 0.000(3)
C210 0.038(4) 0.019(3) 0.032(4) 0.000(3) 0.016(3) 0.005(3)
C211 0.039(4) 0.015(3) 0.028(3) 0.002(3) 0.016(3) 0.006(3)
C212 0.044(4) 0.020(3) 0.028(3) -0.002(3) 0.016(3) 0.002(3)
C213 0.102(10) 0.030(5) 0.092(9) 0.007(5) 0.059(8) -0.005(6)
C214 0.033(4) 0.031(4) 0.034(4) 0.000(3) 0.014(3) 0.002(3)
C215 0.038(4) 0.026(4) 0.040(4) -0.003(3) 0.012(3) 0.001(3)
O216 0.047(3) 0.022(3) 0.047(3) 0.001(2) 0.019(3) 0.007(2)
O217 0.093(6) 0.031(4) 0.067(5) 0.013(3) 0.034(4) 0.025(4)
O218 0.048(4) 0.025(3) 0.069(5) -0.008(3) -0.002(3) -0.001(3)
C219 0.049(5) 0.022(4) 0.040(4) 0.003(3) 0.018(4) 0.001(3)
C220 0.040(4) 0.022(4) 0.042(4) 0.002(3) 0.022(3) 0.005(3)
C221 0.030(3) 0.029(4) 0.031(3) 0.004(3) 0.017(3) 0.000(3)
C222 0.036(4) 0.037(4) 0.027(3) 0.007(3) 0.014(3) 0.004(3)
C223 0.039(4) 0.038(4) 0.024(3) 0.002(3) 0.012(3) -0.004(3)
C224 0.039(4) 0.024(4) 0.025(3) 0.000(3) 0.011(3) -0.009(3)
C225 0.056(5) 0.024(4) 0.029(4) -0.004(3) 0.015(3) -0.012(3)
C226 0.065(5) 0.019(4) 0.035(4) 0.002(3) 0.028(4) 0.004(3)
C227 0.049(4) 0.015(3) 0.043(4) 0.006(3) 0.032(4) 0.005(3)
C228 0.042(4) 0.018(3) 0.030(3) 0.005(3) 0.021(3) -0.001(3)
C229 0.034(3) 0.022(3) 0.023(3) 0.005(3) 0.016(3) -0.003(3)
C230 0.030(3) 0.025(4) 0.026(3) 0.002(3) 0.012(3) -0.001(3)
C231 0.054(5) 0.023(4) 0.045(5) 0.006(3) 0.023(4) 0.007(3)
C232 0.045(4) 0.034(4) 0.033(4) 0.000(3) 0.017(3) -0.016(3)
C233 0.033(4) 0.031(4) 0.040(4) 0.004(3) 0.013(3) 0.003(3)
O234 0.039(3) 0.019(3) 0.033(3) -0.001(2) 0.011(2) -0.002(2)
O235 0.066(4) 0.018(3) 0.053(4) -0.001(3) 0.012(3) -0.007(3)
O236 0.046(3) 0.024(3) 0.069(4) 0.011(3) 0.034(3) 0.008(3)
C237 0.035(4) 0.052(6) 0.042(5) 0.004(4) 0.003(3) -0.005(4)
C238 0.038(4) 0.064(7) 0.034(4) -0.002(4) 0.004(3) -0.005(4)
C239 0.032(4) 0.045(5) 0.033(4) 0.004(4) 0.010(3) -0.002(3)
C240 0.037(4) 0.055(6) 0.038(4) 0.004(4) 0.017(3) -0.004(4)
C241 0.039(4) 0.043(5) 0.041(4) 0.001(4) 0.017(3) -0.010(4)
C242 0.030(3) 0.034(4) 0.030(3) -0.007(3) 0.013(3) -0.005(3)
C243 0.042(4) 0.044(5) 0.043(5) -0.007(4) 0.014(4) -0.015(4)
C244 0.061(6) 0.040(5) 0.049(5) -0.019(4) 0.024(4) -0.023(4)
C245 0.051(5) 0.041(5) 0.045(5) 0.004(4) 0.028(4) 0.009(4)
C246 0.033(4) 0.036(4) 0.035(4) 0.004(3) 0.011(3) 0.005(3)
C247 0.027(3) 0.027(4) 0.031(3) 0.003(3) 0.009(3) 0.002(3)
C248 0.028(3) 0.031(4) 0.034(4) 0.004(3) 0.009(3) 0.000(3)
C249 0.041(5) 0.092(9) 0.033(4) 0.011(5) 0.005(4) -0.004(5)
C250 0.025(3) 0.043(5) 0.044(4) -0.007(4) 0.007(3) 0.002(3)
C251 0.036(4) 0.061(6) 0.052(5) 0.010(5) 0.028(4) 0.005(4)
O252 0.027(3) 0.047(4) 0.038(3) 0.005(3) 0.007(2) -0.008(2)
O253 0.043(4) 0.086(6) 0.054(4) 0.015(4) -0.004(3) -0.023(4)
O254 0.077(5) 0.048(4) 0.065(5) -0.005(4) 0.045(4) 0.004(4)
C255 0.025(3) 0.034(4) 0.027(3) -0.003(3) 0.005(3) 0.000(3)
C256 0.021(3) 0.057(5) 0.023(3) -0.005(3) 0.004(3) -0.001(3)
C257 0.016(3) 0.042(5) 0.033(4) 0.002(3) 0.005(3) 0.002(3)
C258 0.028(4) 0.068(7) 0.034(4) 0.013(4) 0.003(3) 0.012(4)
C259 0.038(4) 0.075(7) 0.030(4) 0.016(4) 0.003(3) 0.019(5)
C260 0.043(5) 0.056(6) 0.051(5) 0.029(5) 0.016(4) 0.016(4)
C261 0.059(6) 0.076(8) 0.059(6) 0.039(6) 0.032(5) 0.018(6)
C262 0.065(6) 0.067(8) 0.063(7) 0.028(6) 0.043(6) 0.014(6)
C263 0.039(4) 0.037(5) 0.062(6) 0.015(4) 0.022(4) 0.003(4)
C264 0.027(3) 0.027(4) 0.051(5) 0.012(3) 0.012(3) -0.004(3)
C265 0.027(3) 0.031(4) 0.044(4) 0.016(3) 0.008(3) 0.002(3)
C266 0.026(3) 0.029(4) 0.038(4) 0.009(3) 0.005(3) 0.005(3)
C267 0.031(4) 0.080(7) 0.031(4) -0.012(4) 0.013(3) -0.013(4)
C268 0.077(8) 0.050(7) 0.075(7) 0.040(6) 0.029(6) 0.020(6)
C269 0.024(3) 0.023(4) 0.048(4) 0.000(3) -0.001(3) -0.006(3)
O270 0.024(2) 0.038(3) 0.033(3) 0.004(2) 0.001(2) -0.004(2)
O271 0.037(3) 0.061(4) 0.027(3) -0.002(3) 0.007(2) -0.004(3)
O272 0.041(4) 0.061(5) 0.080(5) 0.013(4) 0.031(4) 0.014(3)
C273 0.053(6) 0.095(10) 0.057(6) 0.007(6) 0.029(5) 0.010(6)
C274 0.078(8) 0.077(9) 0.047(6) 0.011(6) 0.031(5) 0.023(7)
C275 0.061(6) 0.070(8) 0.043(5) 0.011(5) 0.012(5) 0.019(6)
C276 0.073(8) 0.084(10) 0.051(6) 0.010(6) -0.002(6) 0.022(7)
C277 0.051(6) 0.082(10) 0.078(9) -0.012(7) -0.001(6) 0.002(6)
C278 0.060(7) 0.057(7) 0.080(8) 0.004(6) 0.012(6) -0.012(6)
C279 0.057(7) 0.096(12) 0.105(12) 0.006(10) 0.022(7) -0.019(8)
C280 0.072(9) 0.120(15) 0.096(11) 0.020(10) 0.049(8) -0.013(9)
C281 0.072(8) 0.099(12) 0.068(8) 0.030(8) 0.030(6) 0.004(8)
C282 0.046(5) 0.068(7) 0.050(5) 0.018(5) 0.012(4) -0.001(5)
C283 0.045(5) 0.060(7) 0.055(6) 0.018(5) 0.013(4) 0.002(5)
C284 0.045(5) 0.081(9) 0.058(6) 0.021(6) 0.019(5) 0.013(5)
C285 0.100(11) 0.095(12) 0.061(8) 0.021(8) 0.037(7) 0.010(9)
C286 0.078(9) 0.068(9) 0.096(11) 0.001(8) 0.011(8) -0.016(7)
C287 0.055(6) 0.077(9) 0.057(6) 0.006(6) 0.017(5) 0.006(6)
O288 0.041(4) 0.089(6) 0.058(4) 0.018(4) 0.019(3) 0.010(4)
O289 0.065(6) 0.118(9) 0.081(6) 0.012(6) 0.043(5) 0.003(6)
O290 0.108(9) 0.124(11) 0.069(6) 0.010(6) 0.048(6) -0.006(8)
C90A 0.079(9) 0.118(14) 0.048(6) -0.006(7) -0.001(6) -0.054(9)
C91A 0.032(5) 0.20(2) 0.033(5) 0.011(8) 0.009(4) -0.006(8)
C92A 0.072(8) 0.127(14) 0.039(6) 0.021(7) 0.025(5) 0.043(9)
C93A 0.065(8) 0.178(19) 0.040(6) 0.027(8) 0.029(5) 0.062(10)
C94A 0.037(5) 0.126(13) 0.033(5) 0.011(6) 0.007(4) 0.008(6)
C95A 0.068(8) 0.149(17) 0.044(6) 0.009(8) -0.003(6) -0.043(10)
C90B 0.076(7) 0.058(7) 0.033(4) -0.007(4) 0.029(4) 0.008(5)
C91B 0.034(4) 0.054(5) 0.025(3) -0.003(3) 0.008(3) -0.008(4)
C92B 0.054(6) 0.074(8) 0.060(6) 0.041(6) 0.025(5) 0.010(5)
C93B 0.035(5) 0.121(12) 0.046(5) 0.035(7) 0.011(4) 0.002(6)
C94B 0.087(9) 0.135(15) 0.041(5) -0.012(7) 0.023(6) -0.071(10)
C95B 0.147(14) 0.035(6) 0.053(6) -0.014(5) 0.052(8) -0.020(7)
C90C 0.061(7) 0.085(10) 0.105(11) 0.024(9) 0.040(7) 0.012(7)
C91C 0.074(8) 0.077(10) 0.108(12) 0.028(9) 0.038(8) 0.025(8)
C92C 0.066(8) 0.113(14) 0.062(8) 0.010(8) 0.010(6) -0.001(8)
C93C 0.115(13) 0.053(8) 0.079(9) 0.000(7) 0.012(9) 0.001(8)
C94C 0.131(15) 0.065(9) 0.073(9) -0.014(7) 0.013(9) 0.023(9)
C95C 0.046(6) 0.078(9) 0.081(9) -0.018(7) 0.004(6) 0.005(6)
C90D 0.044(5) 0.056(6) 0.034(4) 0.008(4) 0.006(3) -0.010(4)
C91D 0.057(6) 0.043(6) 0.049(5) 0.010(4) 0.015(4) 0.009(4)
C92D 0.058(5) 0.030(4) 0.044(5) 0.000(4) 0.012(4) 0.000(4)
C93D 0.053(5) 0.043(5) 0.028(4) 0.007(4) 0.006(3) 0.007(4)
C94D 0.052(5) 0.039(5) 0.039(4) 0.003(4) 0.013(4) 0.004(4)
C95D 0.047(5) 0.050(6) 0.040(4) -0.008(4) 0.014(4) -0.008(4)
C90E 0.053(5) 0.031(5) 0.040(4) 0.011(4) 0.001(4) 0.002(4)
C91E 0.067(6) 0.052(6) 0.033(4) -0.001(4) 0.011(4) -0.016(5)
C92E 0.057(5) 0.041(5) 0.052(5) -0.013(4) 0.025(4) -0.010(4)
C93E 0.039(4) 0.027(4) 0.067(6) 0.007(4) 0.024(4) 0.003(3)
C94E 0.027(3) 0.036(4) 0.033(4) 0.002(3) 0.004(3) -0.004(3)
C95E 0.033(4) 0.024(4) 0.041(4) -0.004(3) 0.007(3) 0.000(3)
C90F 0.058(6) 0.086(10) 0.055(6) 0.004(6) 0.014(5) 0.012(6)
C91F 0.063(8) 0.088(11) 0.082(9) 0.018(8) 0.003(7) 0.009(7)
C92F 0.058(7) 0.088(11) 0.071(8) -0.003(8) -0.002(6) 0.007(7)
C93F 0.069(8) 0.117(14) 0.054(7) -0.002(8) 0.000(6) 0.015(9)
C94F 0.110(12) 0.083(11) 0.061(8) 0.012(7) 0.011(8) 0.026(9)
C95F 0.093(11) 0.104(13) 0.058(8) 0.007(8) 0.016(7) 0.026(10)
C90G 0.141(19) 0.14(2) 0.106(15) -0.028(14) 0.007(14) -0.008(16)
C91G 0.095(12) 0.144(19) 0.108(14) -0.004(13) 0.011(11) -0.040(13)
C92G 0.111(15) 0.19(2) 0.115(16) 0.026(17) 0.001(13) -0.040(16)
C93G 0.17(2) 0.25(3) 0.103(16) 0.02(2) 0.016(16) -0.03(2)
C94G 0.22(3) 0.23(3) 0.084(15) 0.017(19) -0.023(17) -0.01(3)
C95G 0.24(3) 0.21(3) 0.14(2) 0.00(2) 0.09(2) -0.03(3)
C90H 0.13(3) 0.16(3) 0.17(3) 0.05(3) 0.03(2) -0.03(2)
C91H 0.09(2) 0.23(4) 0.15(3) -0.03(3) 0.00(2) 0.00(3)
C92H 0.14(3) 0.17(3) 0.16(3) 0.06(2) 0.06(2) 0.10(2)
C93H 0.18(3) 0.086(19) 0.13(2) 0.005(19) -0.01(2) 0.00(2)
C94H 0.20(4) 0.18(3) 0.070(18) 0.00(2) 0.00(2) -0.01(3)
C95H 0.17(3) 0.18(3) 0.13(3) 0.03(3) 0.03(2) -0.04(3)
C90I 0.18(2) 0.12(2) 0.17(2) -0.020(19) 0.04(2) -0.024(18)
C91I 0.20(3) 0.20(3) 0.19(3) -0.06(2) 0.01(3) -0.04(3)
C92I 0.080(13) 0.26(3) 0.17(2) 0.01(2) -0.011(15) 0.00(2)
C93I 0.086(14) 0.13(2) 0.33(3) 0.12(2) 0.02(2) 0.022(14)
C94I 0.22(3) 0.17(3) 0.23(3) 0.04(2) 0.12(2) 0.06(2)
C95I 0.21(3) 0.22(3) 0.15(2) 0.03(2) 0.07(2) 0.09(2)
C90K 0.043(19) 0.14(4) 0.10(3) -0.03(3) 0.00(2) 0.02(2)
C91K 0.06(2) 0.17(4) 0.05(2) -0.04(2) 0.017(17) 0.02(2)
C92K 0.028(13) 0.10(3) 0.042(17) -0.002(17) 0.012(11) -0.011(15)
C93K 0.06(2) 0.11(3) 0.09(3) 0.02(2) 0.019(19) -0.02(2)
C94K 0.07(2) 0.07(2) 0.09(3) -0.02(2) 0.030(19) -0.015(19)
C95K 0.018(11) 0.09(2) 0.033(13) -0.040(14) 0.016(10) -0.021(12)
C90L 0.09(2) 0.14(3) 0.058(16) 0.017(19) 0.016(15) 0.04(2)
C91L 0.075(19) 0.12(3) 0.09(2) 0.03(2) 0.025(16) 0.05(2)
C92L 0.08(2) 0.16(3) 0.11(2) 0.01(2) 0.059(18) 0.02(2)
C93L 0.11(2) 0.10(3) 0.10(2) 0.00(2) 0.057(19) 0.00(2)
C94L 0.077(17) 0.11(2) 0.045(13) 0.002(15) 0.016(12) 0.021(18)
C95L 0.075(17) 0.15(3) 0.037(12) 0.013(15) 0.024(11) 0.035(19)
C90M 0.106(14) 0.133(19) 0.128(17) 0.019(15) -0.001(13) -0.007(14)
C91M 0.124(18) 0.14(2) 0.20(2) 0.053(19) -0.054(17) -0.027(16)
C92M 0.100(16) 0.22(3) 0.16(2) 0.03(2) 0.002(16) -0.055(18)
C93M 0.086(13) 0.20(3) 0.17(2) 0.03(2) 0.009(15) -0.017(16)
C94M 0.16(2) 0.17(3) 0.17(2) 0.04(2) 0.008(19) 0.00(2)
C95M 0.123(18) 0.15(2) 0.18(2) 0.031(19) 0.042(17) 0.004(17)
C90J 0.15(3) 0.12(2) 0.053(13) 0.023(14) 0.008(15) -0.07(2)
C91J 0.096(17) 0.11(2) 0.037(9) -0.006(11) -0.002(10) -0.004(15)
C92J 0.067(12) 0.13(2) 0.057(11) 0.004(13) 0.034(10) -0.027(13)
C93J 0.051(11) 0.12(2) 0.089(16) -0.008(16) 0.018(11) -0.023(13)
C94J 0.071(14) 0.16(3) 0.065(13) -0.039(16) 0.031(11) -0.035(16)
C95J 0.062(13) 0.17(3) 0.049(11) 0.010(14) 0.026(9) -0.041(15)

loop_
_atom_type_symbol
_atom_type_description
_atom_type_scat_dispersion_real
_atom_type_scat_dispersion_imag
_atom_type_scat_source
C C 0.0181 0.0091 'International Tables Vol C Tables 4.2.6.8 and 6.1.1.4'
H H 0.0000 0.0000 'International Tables Vol C Tables 4.2.6.8 and 6.1.1.4'
N N 0.0311 0.0180 'International Tables Vol C Tables 4.2.6.8 and 6.1.1.4'
Zn Zn -1.5491 0.6778 'International Tables Vol C Tables 4.2.6.8 and 6.1.1.4'
I I -0.3257 6.8362 'International Tables Vol C Tables 4.2.6.8 and 6.1.1.4'
O O 0.0492 0.0322 'International Tables Vol C Tables 4.2.6.8 and 6.1.1.4'

loop_
_exptl_crystal_face_index_h
_exptl_crystal_face_index_k
_exptl_crystal_face_index_l
_exptl_crystal_face_perp_dist
_exptl_oxdiff_crystal_face_indexfrac_h
_exptl_oxdiff_crystal_face_indexfrac_k
_exptl_oxdiff_crystal_face_indexfrac_l
_exptl_oxdiff_crystal_face_x
_exptl_oxdiff_crystal_face_y
_exptl_oxdiff_crystal_face_z
9 9 2 0.0833 8.5013 8.6434 2.0517 0.7355 0.5081 0.4482
5 -9 -5 0.0703 5.0003 -9.0010 -4.9998 -0.4106 -0.8809 -0.0474
5 -7 13 0.0769 5.4329 -6.8027 12.9072 -0.6271 -0.4299 0.6496
13 0 14 0.0439 13.0009 0.0026 14.0084 -0.0185 -0.0576 1.0165
-13 0 -13 0.0382 -13.0006 -0.0025 -13.0082 -0.0026 0.0739 -0.9792
16 0 -19 0.0478 15.9922 -0.0003 -18.9963 0.7412 -0.6622 -0.1013
17 -6 -5 0.0637 16.9972 -5.9995 -4.9941 0.0523 -0.9152 0.4255
6 -6 -17 0.0680 5.9964 -6.0017 -17.0012 0.0712 -0.8690 -0.4404
-18 5 0 0.0606 -17.9979 4.9988 -0.0074 -0.0373 0.7790 -0.6557
-10 7 15 0.0807 -9.9964 7.0012 14.9992 -0.0450 1.0010 0.2194
16 -2 -18 0.0571 15.9930 -2.0004 -17.9964 0.5818 -0.7991 -0.0752
3 -2 -22 0.0470 2.9946 -2.0020 -22.0030 0.3894 -0.5783 -0.7185
-20 1 -1 0.0312 -19.9966 0.9981 -1.0090 -0.3354 0.5004 -0.7916
-1 -1 -22 0.0385 -1.0049 -1.0023 -22.0046 0.3735 -0.4137 -0.8648
-17 0 18 0.0513 -16.9923 0.0001 17.9957 -0.7414 0.6679 0.0260
-20 0 -3 0.0290 -19.9968 -0.0022 -3.0095 -0.3624 0.3912 -0.8719
-4 -5 19 0.0669 -3.9932 -4.9991 19.0011 -0.8316 0.0152 0.5290
-15 -6 11 0.0678 -14.9927 -6.0010 10.9946 -0.9662 0.0501 -0.1931
2 9 -10 0.0839 1.9946 9.0002 -9.9998 0.8759 0.4820 -0.2466
20 -1 3 0.0385 19.9971 -0.9979 3.0094 0.2933 -0.4677 0.8662
-3 -9 9 0.0715 -2.9947 -9.0004 8.9992 -0.8761 -0.4764 0.1712
-9 -9 2 0.0721 -8.9952 -9.0016 1.9952 -0.8562 -0.4586 -0.3180
-4 1 23 0.0524 -3.9939 1.0019 23.0026 -0.5010 0.5400 0.7121
21 0 -2 0.0309 20.9954 0.0018 -1.9910 0.4891 -0.4948 0.7232
-5 9 8 0.0868 -5.1616 8.8793 8.3640 0.3278 0.9300 0.1661

loop_
_geom_angle_atom_site_label_1
_geom_angle_atom_site_label_2
_geom_angle_atom_site_label_3
_geom_angle
_geom_angle_site_symmetry_1
_geom_angle_site_symmetry_3
C6 N1 C2 118.2(6) . .
C6 N1 Zn1 121.4(5) . .
C2 N1 Zn1 120.4(4) . .
N1 Zn1 N181 102.4(2) . 1_645
N1 Zn1 I2 108.83(15) . .
N181 Zn1 I2 105.75(15) 1_645 .
N1 Zn1 I1 106.88(16) . .
N181 Zn1 I1 109.93(15) 1_645 .
I2 Zn1 I1 121.48(4) . .
N1 C2 C3 122.6(6) . .
N1 C2 H2 118.7 . .
C3 C2 H2 118.7 . .
N133 Zn2 N7 100.3(2) 1_554 .
N133 Zn2 I4 99.87(19) 1_554 .
N7 Zn2 I4 107.88(18) . .
N133 Zn2 I3 110.64(19) 1_554 .
N7 Zn2 I3 104.74(17) . .
I4 Zn2 I3 129.76(4) . .
C2 C3 C4 119.0(6) . .
C2 C3 H3 120.5 . .
C4 C3 H3 120.5 . .
N25 Zn3 N13 102.8(2) . .
N25 Zn3 I5 104.59(16) . .
N13 Zn3 I5 111.74(16) . .
N25 Zn3 I6 106.23(16) . .
N13 Zn3 I6 106.05(16) . .
I5 Zn3 I6 123.43(4) . .
C3 C4 C5 118.3(6) . .
C3 C4 C19 122.8(6) . .
C5 C4 C19 118.9(6) . .
N31 Zn4 N49 102.5(2) . .
N31 Zn4 I7 111.10(15) . .
N49 Zn4 I7 105.53(16) . .
N31 Zn4 I8 112.54(16) . .
N49 Zn4 I8 102.33(17) . .
I7 Zn4 I8 120.48(4) . .
C6 C5 C4 118.3(7) . .
C6 C5 H5 120.9 . .
C4 C5 H5 120.9 . .
N37 Zn5 N109 99.8(2) . 1_655
N37 Zn5 I10 110.40(15) . .
N109 Zn5 I10 107.08(15) 1_655 .
N37 Zn5 I9 100.67(16) . .
N109 Zn5 I9 108.64(15) 1_655 .
I10 Zn5 I9 126.94(4) . .
N1 C6 C5 123.6(7) . .
N1 C6 H6 118.2 . .
C5 C6 H6 118.2 . .
N55 Zn6 N73 100.7(2) . .
N55 Zn6 I12 109.60(15) . .
N73 Zn6 I12 111.22(17) . .
N55 Zn6 I11 109.04(16) . .
N73 Zn6 I11 104.34(16) . .
I12 Zn6 I11 120.14(4) . .
C8 N7 C12 119.3(6) . .
C8 N7 Zn2 118.5(4) . .
C12 N7 Zn2 122.2(5) . .
N145 Zn7 N79 98.0(2) . .
N145 Zn7 I13 112.42(16) . .
N79 Zn7 I13 108.41(16) . .
N145 Zn7 I14 104.01(17) . .
N79 Zn7 I14 107.15(16) . .
I13 Zn7 I14 123.76(4) . .
N7 C8 C9 122.3(6) . .
N7 C8 H8 118.9 . .
C9 C8 H8 118.9 . .
N97 Zn8 N85 106.1(2) . .
N97 Zn8 I16 105.98(15) . .
N85 Zn8 I16 109.16(16) . .
N97 Zn8 I15 104.93(16) . .
N85 Zn8 I15 110.06(17) . .
I16 Zn8 I15 119.68(4) . .
C10 C9 C8 118.7(7) . .
C10 C9 H9 120.6 . .
C8 C9 H9 120.6 . .
N121 Zn9 N103 101.6(2) . .
N121 Zn9 I18 106.84(18) . .
N103 Zn9 I18 109.39(17) . .
N121 Zn9 I17 104.61(17) . .
N103 Zn9 I17 105.79(18) . .
I18 Zn9 I17 125.96(4) . .
C9 C10 C11 119.1(6) . .
C9 C10 C21 119.4(6) . .
C11 C10 C21 121.6(6) . .
N151 Zn10 N169 102.2(2) . .
N151 Zn10 I20 109.34(16) . .
N169 Zn10 I20 111.26(16) . .
N151 Zn10 I19 108.73(17) . .
N169 Zn10 I19 101.25(15) . .
I20 Zn10 I19 122.13(4) . .
C12 C11 C10 118.4(6) . .
C12 C11 H11 120.8 . .
C10 C11 H11 120.8 . .
N157 Zn11 N127 102.3(3) . 1_564
N157 Zn11 I22 107.78(18) . .
N127 Zn11 I22 107.93(18) 1_564 .
N157 Zn11 I21 103.70(18) . .
N127 Zn11 I21 109.54(19) 1_564 .
I22 Zn11 I21 123.50(5) . .
N7 C12 C11 122.3(6) . .
N7 C12 H12 118.9 . .
C11 C12 H12 118.9 . .
N175 Zn12 N61 98.8(2) . 1_454
N175 Zn12 I23 111.05(16) . .
N61 Zn12 I23 109.73(16) 1_454 .
N175 Zn12 I24 106.46(16) . .
N61 Zn12 I24 103.78(17) 1_454 .
I23 Zn12 I24 123.95(4) . .
C14 N13 C18 118.8(6) . .
C14 N13 Zn3 118.2(4) . .
C18 N13 Zn3 122.7(5) . .
N13 C14 C15 123.2(6) . .
N13 C14 H14 118.4 . .
C15 C14 H14 118.4 . .
C14 C15 C16 118.5(7) . .
C14 C15 H15 120.8 . .
C16 C15 H15 120.8 . .
C17 C16 C15 118.7(6) . .
C17 C16 C23 122.7(6) . .
C15 C16 C23 118.6(6) . .
C16 C17 C18 119.0(6) . .
C16 C17 H17 120.5 . .
C18 C17 H17 120.5 . .
N13 C18 C17 121.8(6) . .
N13 C18 H18 119.1 . .
C17 C18 H18 119.1 . .
N24 C19 N20 125.1(6) . .
N24 C19 C4 116.9(6) . .
N20 C19 C4 118.0(6) . .
C21 N20 C19 114.2(6) . .
N20 C21 N22 126.1(6) . .
N20 C21 C10 116.6(6) . .
N22 C21 C10 117.3(6) . .
C21 N22 C23 113.7(5) . .
N24 C23 N22 125.1(6) . .
N24 C23 C16 117.3(5) . .
N22 C23 C16 117.5(5) . .
C23 N24 C19 115.4(5) . .
C30 N25 C26 118.5(5) . .
C30 N25 Zn3 121.7(4) . .
C26 N25 Zn3 119.7(4) . .
N25 C26 C27 122.0(6) . .
N25 C26 H26 119.0 . .
C27 C26 H26 119.0 . .
C28 C27 C26 119.1(6) . .
C28 C27 H27 120.4 . .
C26 C27 H27 120.4 . .
C27 C28 C29 119.7(6) . .
C27 C28 C43 119.2(5) . .
C29 C28 C43 121.1(6) . .
C28 C29 C30 117.7(6) . .
C28 C29 H29 121.2 . .
C30 C29 H29 121.2 . .
N25 C30 C29 122.9(6) . .
N25 C30 H30 118.5 . .
C29 C30 H30 118.5 . .
C36 N31 C32 118.3(6) . .
C36 N31 Zn4 118.7(4) . .
C32 N31 Zn4 123.0(5) . .
N31 C32 C33 122.1(6) . .
N31 C32 H32 119.0 . .
C33 C32 H32 119.0 . .
C32 C33 C34 120.0(6) . .
C32 C33 H33 120.0 . .
C34 C33 H33 120.0 . .
C33 C34 C35 117.1(6) . .
C33 C34 C45 122.5(6) . .
C35 C34 C45 120.3(6) . .
C36 C35 C34 119.4(6) . .
C36 C35 H35 120.3 . .
C34 C35 H35 120.3 . .
N31 C36 C35 123.0(6) . .
N31 C36 H36 118.5 . .
C35 C36 H36 118.5 . .
C42 N37 C38 118.0(5) . .
C42 N37 Zn5 120.0(4) . .
C38 N37 Zn5 120.3(4) . .
N37 C38 C39 122.5(6) . .
N37 C38 H38 118.8 . .
C39 C38 H38 118.8 . .
C38 C39 C40 118.5(6) . .
C38 C39 H39 120.7 . .
C40 C39 H39 120.7 . .
C39 C40 C41 119.2(6) . .
C39 C40 C47 122.2(6) . .
C41 C40 C47 118.6(6) . .
C42 C41 C40 118.5(6) . .
C42 C41 H41 120.7 . .
C40 C41 H41 120.7 . .
N37 C42 C41 123.1(6) . .
N37 C42 H42 118.4 . .
C41 C42 H42 118.4 . .
N48 C43 N44 125.5(5) . .
N48 C43 C28 115.2(5) . .
N44 C43 C28 119.3(5) . .
C45 N44 C43 114.4(5) . .
N44 C45 N46 125.1(6) . .
N44 C45 C34 119.8(5) . .
N46 C45 C34 114.9(5) . .
C45 N46 C47 114.6(5) . .
N48 C47 N46 125.9(6) . .
N48 C47 C40 118.2(6) . .
N46 C47 C40 115.8(5) . .
C47 N48 C43 114.4(5) . .
C54 N49 C50 118.4(6) . .
C54 N49 Zn4 124.7(5) . .
C50 N49 Zn4 116.8(5) . .
N49 C50 C51 122.1(7) . .
N49 C50 H50 118.9 . .
C51 C50 H50 118.9 . .
C50 C51 C52 119.6(6) . .
C50 C51 H51 120.2 . .
C52 C51 H51 120.2 . .
C51 C52 C53 118.3(6) . .
C51 C52 C67 119.8(6) . .
C53 C52 C67 121.9(6) . .
C54 C53 C52 118.6(7) . .
C54 C53 H53 120.7 . .
C52 C53 H53 120.7 . .
N49 C54 C53 122.9(7) . .
N49 C54 H54 118.6 . .
C53 C54 H54 118.6 . .
C56 N55 C60 118.9(5) . .
C56 N55 Zn6 120.5(4) . .
C60 N55 Zn6 120.5(4) . .
N55 C56 C57 122.6(6) . .
N55 C56 H56 118.7 . .
C57 C56 H56 118.7 . .
C56 C57 C58 118.9(6) . .
C56 C57 H57 120.5 . .
C58 C57 H57 120.5 . .
C57 C58 C59 119.0(6) . .
C57 C58 C69 119.7(6) . .
C59 C58 C69 121.3(6) . .
C60 C59 C58 118.4(6) . .
C60 C59 H59 120.8 . .
C58 C59 H59 120.8 . .
N55 C60 C59 122.1(6) . .
N55 C60 H60 118.9 . .
C59 C60 H60 118.9 . .
C62 N61 C66 118.8(6) . .
C62 N61 Zn12 118.3(4) . 1_656
C66 N61 Zn12 123.0(5) . 1_656
N61 C62 C63 122.6(6) . .
N61 C62 H62 118.7 . .
C63 C62 H62 118.7 . .
C62 C63 C64 119.1(6) . .
C62 C63 H63 120.5 . .
C64 C63 H63 120.5 . .
C63 C64 C65 117.9(6) . .
C63 C64 C71 120.3(6) . .
C65 C64 C71 121.7(5) . .
C66 C65 C64 119.4(6) . .
C66 C65 H65 120.3 . .
C64 C65 H65 120.3 . .
N61 C66 C65 122.3(6) . .
N61 C66 H66 118.9 . .
C65 C66 H66 118.9 . .
N68 C67 N72 125.1(6) . .
N68 C67 C52 116.4(6) . .
N72 C67 C52 118.5(6) . .
C67 N68 C69 115.0(5) . .
N68 C69 N70 125.1(5) . .
N68 C69 C58 116.3(5) . .
N70 C69 C58 118.6(5) . .
C69 N70 C71 114.5(5) . .
N72 C71 N70 125.2(6) . .
N72 C71 C64 117.8(6) . .
N70 C71 C64 117.0(6) . .
C71 N72 C67 115.0(5) . .
C78 N73 C74 118.5(6) . .
C78 N73 Zn6 119.9(4) . .
C74 N73 Zn6 121.3(4) . .
N73 C74 C75 122.2(6) . .
N73 C74 H74 118.9 . .
C75 C74 H74 118.9 . .
C74 C75 C76 118.6(6) . .
C74 C75 H75 120.7 . .
C76 C75 H75 120.7 . .
C77 C76 C75 119.3(6) . .
C77 C76 C91 118.8(6) . .
C75 C76 C91 121.8(6) . .
C78 C77 C76 118.2(6) . .
C78 C77 H77 120.9 . .
C76 C77 H77 120.9 . .
N73 C78 C77 123.1(6) . .
N73 C78 H78 118.4 . .
C77 C78 H78 118.4 . .
C84 N79 C80 118.8(6) . .
C84 N79 Zn7 121.8(4) . .
C80 N79 Zn7 119.4(5) . .
N79 C80 C81 122.3(6) . .
N79 C80 H80 118.8 . .
C81 C80 H80 118.8 . .
C80 C81 C82 118.9(6) . .
C80 C81 H81 120.6 . .
C82 C81 H81 120.6 . .
C83 C82 C81 119.1(6) . .
C83 C82 C93 121.6(6) . .
C81 C82 C93 119.3(6) . .
C82 C83 C84 118.3(6) . .
C82 C83 H83 120.8 . .
C84 C83 H83 120.8 . .
N79 C84 C83 122.6(6) . .
N79 C84 H84 118.7 . .
C83 C84 H84 118.7 . .
C86 N85 C90 117.8(6) . .
C86 N85 Zn8 118.0(5) . .
C90 N85 Zn8 124.1(5) . .
N85 C86 C87 123.0(7) . .
N85 C86 H86 118.5 . .
C87 C86 H86 118.5 . .
C86 C87 C88 119.5(7) . .
C86 C87 H87 120.3 . .
C88 C87 H87 120.3 . .
C87 C88 C89 117.9(6) . .
C87 C88 C95 119.5(6) . .
C89 C88 C95 122.6(6) . .
C90 C89 C88 119.1(6) . .
C90 C89 H89 120.4 . .
C88 C89 H89 120.4 . .
N85 C90 C89 122.7(6) . .
N96 C91 N92 125.0(6) . .
N96 C91 C76 117.3(6) . .
N92 C91 C76 117.7(6) . .
C91 N92 C93 114.3(6) . .
N94 C93 N92 126.3(6) . .
N94 C93 C82 119.0(5) . .
N92 C93 C82 114.7(6) . .
C93 N94 C95 114.1(5) . .
N94 C95 N96 124.9(6) . .
N94 C95 C88 119.6(6) . .
N96 C95 C88 115.5(5) . .
C91 N96 C95 115.4(5) . .
C102 N97 C98 118.7(6) . .
C102 N97 Zn8 124.8(5) . .
C98 N97 Zn8 116.5(4) . .
N97 C98 C99 121.6(6) . .
N97 C98 H98 119.2 . .
C99 C98 H98 119.2 . .
C98 C99 C100 119.8(6) . .
C98 C99 H99 120.1 . .
C100 C99 H99 120.1 . .
C99 C100 C101 117.9(6) . .
C99 C100 C115 120.6(6) . .
C101 C100 C115 121.4(6) . .
C102 C101 C100 119.6(6) . .
C102 C101 H101 120.2 . .
C100 C101 H101 120.2 . .
N97 C102 C101 122.3(6) . .
N97 C102 H102 118.8 . .
C101 C102 H102 118.8 . .
C108 N103 C104 117.9(6) . .
C108 N103 Zn9 118.5(5) . .
C104 N103 Zn9 123.6(5) . .
N103 C104 C105 123.2(6) . .
N103 C104 H104 118.4 . .
C105 C104 H104 118.4 . .
C104 C105 C106 118.5(6) . .
C104 C105 H105 120.7 . .
C106 C105 H105 120.7 . .
C105 C106 C107 118.1(7) . .
C105 C106 C117 122.0(6) . .
C107 C106 C117 119.8(6) . .
C108 C107 C106 119.5(8) . .
C108 C107 H107 120.3 . .
C106 C107 H107 120.3 . .
N103 C108 C107 122.7(7) . .
N103 C108 H108 118.6 . .
C107 C108 H108 118.6 . .
C114 N109 C110 118.5(5) . .
C114 N109 Zn5 120.5(4) . 1_455
C110 N109 Zn5 120.8(4) . 1_455
N109 C110 C111 122.0(6) . .
N109 C110 H110 119.0 . .
C111 C110 H110 119.0 . .
C112 C111 C110 119.6(6) . .
C112 C111 H111 120.2 . .
C110 C111 H111 120.2 . .
C111 C112 C113 118.0(6) . .
C111 C112 C119 120.8(6) . .
C113 C112 C119 121.2(6) . .
C114 C113 C112 119.3(6) . .
C114 C113 H113 120.4 . .
C112 C113 H113 120.4 . .
N109 C114 C113 122.7(6) . .
N109 C114 H114 118.7 . .
C113 C114 H114 118.7 . .
N116 C115 N120 125.6(6) . .
N116 C115 C100 118.2(6) . .
N120 C115 C100 116.2(6) . .
C115 N116 C117 115.0(6) . .
N116 C117 N118 125.6(6) . .
N116 C117 C106 117.4(6) . .
N118 C117 C106 116.9(6) . .
C119 N118 C117 113.7(5) . .
N118 C119 N120 126.3(6) . .
N118 C119 C112 117.4(5) . .
N120 C119 C112 116.3(5) . .
C119 N120 C115 113.4(5) . .
C126 N121 C122 118.1(6) . .
C126 N121 Zn9 120.4(4) . .
C122 N121 Zn9 121.4(5) . .
N121 C122 C123 122.5(7) . .
N121 C122 H122 118.7 . .
C123 C122 H122 118.7 . .
C122 C123 C124 118.8(7) . .
C122 C123 H123 120.6 . .
C124 C123 H123 120.6 . .
C125 C124 C123 119.3(6) . .
C125 C124 C139 121.6(6) . .
C123 C124 C139 119.1(6) . .
C124 C125 C126 118.1(7) . .
C124 C125 H125 121.0 . .
C126 C125 H125 121.0 . .
N121 C126 C125 123.3(6) . .
N121 C126 H126 118.4 . .
C125 C126 H126 118.4 . .
C128 N127 C132 116.7(8) . .
C128 N127 Zn11 124.4(6) . 1_546
C132 N127 Zn11 118.9(6) . 1_546
N127 C128 C129 123.5(9) . .
N127 C128 H128 118.2 . .
C129 C128 H128 118.2 . .
C130 C129 C128 119.0(8) . .
C130 C129 H129 120.5 . .
C128 C129 H129 120.5 . .
C131 C130 C129 117.9(8) . .
C131 C130 C141 118.1(7) . .
C129 C130 C141 123.8(7) . .
C130 C131 C132 119.9(8) . .
C130 C131 H131 120.1 . .
C132 C131 H131 120.1 . .
N127 C132 C131 122.9(8) . .
N127 C132 H132 118.5 . .
C131 C132 H132 118.5 . .
C138 N133 C134 118.5(6) . .
C138 N133 Zn2 123.0(5) . 1_556
C134 N133 Zn2 117.5(5) . 1_556
N133 C134 C135 122.1(7) . .
N133 C134 H134 118.9 . .
C135 C134 H134 118.9 . .
C136 C135 C134 119.7(8) . .
C136 C135 H135 120.2 . .
C134 C135 H135 120.2 . .
C135 C136 C137 118.1(7) . .
C135 C136 C143 118.9(7) . .
C137 C136 C143 123.0(6) . .
C136 C137 C138 118.8(6) . .
C136 C137 H137 120.6 . .
C138 C137 H137 120.6 . .
N133 C138 C137 122.8(7) . .
N133 C138 H138 118.6 . .
C137 C138 H138 118.6 . .
N144 C139 N140 125.9(6) . .
N144 C139 C124 116.0(6) . .
N140 C139 C124 118.0(6) . .
C139 N140 C141 113.4(6) . .
N142 C141 N140 125.7(6) . .
N142 C141 C130 115.6(6) . .
N140 C141 C130 118.5(6) . .
C143 N142 C141 115.1(6) . .
N142 C143 N144 125.5(6) . .
N142 C143 C136 116.5(6) . .
N144 C143 C136 117.9(6) . .
C139 N144 C143 114.2(6) . .
C150 N145 C146 118.3(6) . .
C150 N145 Zn7 117.2(4) . .
C146 N145 Zn7 124.5(5) . .
N145 C146 C147 122.5(6) . .
N145 C146 H146 118.7 . .
C147 C146 H146 118.7 . .
C146 C147 C148 119.1(6) . .
C146 C147 H147 120.4 . .
C148 C147 H147 120.4 . .
C147 C148 C149 119.0(6) . .
C147 C148 C163 121.7(6) . .
C149 C148 C163 119.2(6) . .
C150 C149 C148 118.4(7) . .
C150 C149 H149 120.8 . .
C148 C149 H149 120.8 . .
N145 C150 C149 122.7(6) . .
N145 C150 H150 118.6 . .
C149 C150 H150 118.6 . .
C152 N151 C156 119.0(6) . .
C152 N151 Zn10 122.4(5) . .
C156 N151 Zn10 118.6(5) . .
N151 C152 C153 121.7(6) . .
N151 C152 H152 119.1 . .
C153 C152 H152 119.1 . .
C154 C153 C152 119.5(6) . .
C154 C153 H153 120.3 . .
C152 C153 H153 120.3 . .
C153 C154 C155 118.6(6) . .
C153 C154 C165 122.2(6) . .
C155 C154 C165 119.2(6) . .
C154 C155 C156 119.1(6) . .
C154 C155 H155 120.4 . .
C156 C155 H155 120.4 . .
N151 C156 C155 122.0(6) . .
N151 C156 H156 119.0 . .
C155 C156 H156 119.0 . .
C158 N157 C162 117.8(7) . .
C158 N157 Zn11 122.7(5) . .
C162 N157 Zn11 119.5(5) . .
N157 C158 C159 123.0(7) . .
N157 C158 H158 118.5 . .
C159 C158 H158 118.5 . .
C160 C159 C158 118.5(8) . .
C160 C159 H159 120.7 . .
C158 C159 H159 120.7 . .
C159 C160 C161 118.5(7) . .
C159 C160 C167 121.5(7) . .
C161 C160 C167 120.0(7) . .
C162 C161 C160 119.0(7) . .
C162 C161 H161 120.5 . .
C160 C161 H161 120.5 . .
N157 C162 C161 123.2(8) . .
N157 C162 H162 118.4 . .
C161 C162 H162 118.4 . .
N168 C163 N164 125.6(6) . .
N168 C163 C148 117.5(6) . .
N164 C163 C148 116.9(6) . .
C165 N164 C163 113.8(6) . .
N166 C165 N164 125.6(6) . .
N166 C165 C154 116.4(6) . .
N164 C165 C154 118.0(6) . .
C165 N166 C167 114.9(6) . .
N168 C167 N166 125.0(6) . .
N168 C167 C160 118.3(6) . .
N166 C167 C160 116.7(6) . .
C167 N168 C163 115.0(6) . .
C170 N169 C174 119.0(5) . .
C170 N169 Zn10 120.1(4) . .
C174 N169 Zn10 119.8(4) . .
N169 C170 C171 122.5(6) . .
N169 C170 H170 118.7 . .
C171 C170 H170 118.7 . .
C170 C171 C172 118.9(6) . .
C170 C171 H171 120.6 . .
C172 C171 H171 120.6 . .
C171 C172 C173 118.7(6) . .
C171 C172 C187 122.2(6) . .
C173 C172 C187 118.9(6) . .
C174 C173 C172 118.7(6) . .
C174 C173 H173 120.6 . .
C172 C173 H173 120.6 . .
N169 C174 C173 122.1(6) . .
N169 C174 H174 118.9 . .
C173 C174 H174 118.9 . .
C180 N175 C176 118.3(5) . .
C180 N175 Zn12 120.2(4) . .
C176 N175 Zn12 121.4(4) . .
N175 C176 C177 122.3(6) . .
N175 C176 H176 118.9 . .
C177 C176 H176 118.9 . .
C178 C177 C176 118.8(6) . .
C178 C177 H177 120.6 . .
C176 C177 H177 120.6 . .
C177 C178 C179 119.3(6) . .
C177 C178 C189 120.0(6) . .
C179 C178 C189 120.7(6) . .
C180 C179 C178 118.0(6) . .
C180 C179 H179 121.0 . .
C178 C179 H179 121.0 . .
N175 C180 C179 123.3(6) . .
N175 C180 H180 118.4 . .
C179 C180 H180 118.4 . .
C186 N181 C182 118.5(6) . .
C186 N181 Zn1 123.6(4) . 1_465
C182 N181 Zn1 117.8(4) . 1_465
N181 C182 C183 122.8(6) . .
N181 C182 H182 118.6 . .
C183 C182 H182 118.6 . .
C182 C183 C184 119.0(6) . .
C182 C183 H183 120.5 . .
C184 C183 H183 120.5 . .
C185 C184 C183 118.0(6) . .
C185 C184 C191 122.3(6) . .
C183 C184 C191 119.6(6) . .
C184 C185 C186 119.3(6) . .
C184 C185 H185 120.4 . .
C186 C185 H185 120.4 . .
N181 C186 C185 122.3(6) . .
N181 C186 H186 118.8 . .
C185 C186 H186 118.8 . .
N192 C187 N188 125.1(6) . .
N192 C187 C172 117.4(5) . .
N188 C187 C172 117.4(6) . .
C187 N188 C189 114.9(5) . .
N190 C189 N188 125.2(5) . .
N190 C189 C178 118.5(5) . .
N188 C189 C178 116.3(5) . .
C189 N190 C191 114.7(5) . .
N192 C191 N190 125.3(6) . .
N192 C191 C184 115.9(5) . .
N190 C191 C184 118.7(5) . .
C187 N192 C191 114.7(5) . .
O217 C201 O216 120.9(11) . .
O217 C201 C202 128.7(10) . .
O216 C201 C202 110.4(8) . .
C201 C202 C213 111.5(10) . .
C201 C202 C203 100.2(7) . .
C213 C202 C203 116.5(8) . .
C201 C202 H202 109.4 . .
C213 C202 H202 109.4 . .
C203 C202 H202 109.4 . .
C204 C203 C212 110.1(7) . .
C204 C203 C202 120.8(8) . .
C212 C203 C202 100.7(7) . .
C204 C203 H203 108.2 . .
C212 C203 H203 108.2 . .
C202 C203 H203 108.2 . .
C203 C204 C205 106.6(7) . .
C203 C204 H20A 110.4 . .
C205 C204 H20A 110.4 . .
C203 C204 H20B 110.4 . .
C205 C204 H20B 110.4 . .
H20A C204 H20B 108.6 . .
C204 C205 C206 113.6(7) . .
C204 C205 H20C 108.8 . .
C206 C205 H20C 108.8 . .
C204 C205 H20D 108.8 . .
C206 C205 H20D 108.8 . .
H20C C205 H20D 107.7 . .
C207 C206 C211 112.5(6) . .
C207 C206 C205 107.2(7) . .
C211 C206 C205 111.7(7) . .
C207 C206 C214 106.1(7) . .
C211 C206 C214 110.3(6) . .
C205 C206 C214 108.8(6) . .
C208 C207 C206 124.9(8) . .
C208 C207 H207 117.6 . .
C206 C207 H207 117.6 . .
C207 C208 C209 120.9(8) . .
C207 C208 H208 119.6 . .
C209 C208 H208 119.6 . .
O218 C209 C208 121.1(8) . .
O218 C209 C210 119.9(8) . .
C208 C209 C210 118.9(7) . .
C211 C210 C215 128.5(7) . .
C211 C210 C209 118.8(7) . .
C215 C210 C209 112.7(7) . .
C210 C211 C212 126.3(7) . .
C210 C211 C206 123.9(7) . .
C212 C211 C206 109.7(6) . .
O216 C212 C211 116.2(7) . .
O216 C212 C203 104.9(6) . .
C211 C212 C203 109.7(6) . .
O216 C212 H212 108.6 . .
C211 C212 H212 108.6 . .
C203 C212 H212 108.6 . .
C202 C213 H21A 109.5 . .
C202 C213 H21B 109.5 . .
H21A C213 H21B 109.5 . .
C202 C213 H21C 109.5 . .
H21A C213 H21C 109.5 . .
H21B C213 H21C 109.5 . .
C206 C214 H21D 109.5 . .
C206 C214 H21E 109.5 . .
H21D C214 H21E 109.5 . .
C206 C214 H21F 109.5 . .
H21D C214 H21F 109.5 . .
H21E C214 H21F 109.5 . .
C210 C215 H21G 109.5 . .
C210 C215 H21H 109.5 . .
H21G C215 H21H 109.5 . .
C210 C215 H21I 109.5 . .
H21G C215 H21I 109.5 . .
H21H C215 H21I 109.5 . .
C201 O216 C212 107.9(7) . .
O235 C219 O234 120.8(8) . .
O235 C219 C220 129.4(8) . .
O234 C219 C220 109.8(7) . .
C221 C220 C231 116.6(7) . .
C221 C220 C219 100.6(6) . .
C231 C220 C219 112.5(7) . .
C221 C220 H220 108.9 . .
C231 C220 H220 108.9 . .
C219 C220 H220 108.9 . .
C222 C221 C220 120.8(7) . .
C222 C221 C230 109.9(6) . .
C220 C221 C230 100.6(6) . .
C222 C221 H221 108.3 . .
C220 C221 H221 108.3 . .
C230 C221 H221 108.3 . .
C221 C222 C223 107.2(6) . .
C221 C222 H22A 110.3 . .
C223 C222 H22A 110.3 . .
C221 C222 H22B 110.3 . .
C223 C222 H22B 110.3 . .
H22A C222 H22B 108.5 . .
C222 C223 C224 113.8(6) . .
C222 C223 H22C 108.8 . .
C224 C223 H22C 108.8 . .
C222 C223 H22D 108.8 . .
C224 C223 H22D 108.8 . .
H22C C223 H22D 107.7 . .
C225 C224 C229 112.2(7) . .
C225 C224 C232 105.8(7) . .
C229 C224 C232 108.7(6) . .
C225 C224 C223 108.3(6) . .
C229 C224 C223 112.2(6) . .
C232 C224 C223 109.5(7) . .
C226 C225 C224 123.7(8) . .
C226 C225 H225 118.2 . .
C224 C225 H225 118.2 . .
C225 C226 C227 121.8(7) . .
C225 C226 H226 119.1 . .
C227 C226 H226 119.1 . .
O236 C227 C226 120.7(7) . .
O236 C227 C228 121.3(8) . .
C226 C227 C228 117.9(7) . .
C229 C228 C227 118.9(7) . .
C229 C228 C233 127.3(7) . .
C227 C228 C233 113.8(7) . .
C228 C229 C230 126.1(7) . .
C228 C229 C224 124.2(7) . .
C230 C229 C224 109.7(6) . .
O234 C230 C229 116.6(6) . .
O234 C230 C221 103.7(6) . .
C229 C230 C221 112.3(6) . .
O234 C230 H230 108.0 . .
C229 C230 H230 108.0 . .
C221 C230 H230 108.0 . .
C220 C231 H23A 109.5 . .
C220 C231 H23B 109.5 . .
H23A C231 H23B 109.5 . .
C220 C231 H23C 109.5 . .
H23A C231 H23C 109.5 . .
H23B C231 H23C 109.5 . .
C224 C232 H23D 109.5 . .
C224 C232 H23E 109.5 . .
H23D C232 H23E 109.5 . .
C224 C232 H23F 109.5 . .
H23D C232 H23F 109.5 . .
H23E C232 H23F 109.5 . .
C228 C233 H23G 109.5 . .
C228 C233 H23H 109.5 . .
H23G C233 H23H 109.5 . .
C228 C233 H23I 109.5 . .
H23G C233 H23I 109.5 . .
H23H C233 H23I 109.5 . .
C219 O234 C230 108.4(6) . .
O253 C237 O252 120.9(10) . .
O253 C237 C238 129.3(9) . .
O252 C237 C238 109.7(7) . .
C239 C238 C249 117.2(10) . .
C239 C238 C237 101.2(7) . .
C249 C238 C237 111.2(8) . .
C239 C238 H238 109.0 . .
C249 C238 H238 109.0 . .
C237 C238 H238 109.0 . .
C238 C239 C240 120.9(8) . .
C238 C239 C248 100.4(7) . .
C240 C239 C248 108.6(7) . .
C238 C239 H239 108.8 . .
C240 C239 H239 108.8 . .
C248 C239 H239 108.8 . .
C239 C240 C241 108.2(7) . .
C239 C240 H24A 110.1 . .
C241 C240 H24A 110.1 . .
C239 C240 H24B 110.1 . .
C241 C240 H24B 110.1 . .
H24A C240 H24B 108.4 . .
C240 C241 C242 114.6(7) . .
C240 C241 H24C 108.6 . .
C242 C241 H24C 108.6 . .
C240 C241 H24D 108.6 . .
C242 C241 H24D 108.6 . .
H24C C241 H24D 107.6 . .
C243 C242 C247 112.4(7) . .
C243 C242 C241 107.1(7) . .
C247 C242 C241 111.5(6) . .
C243 C242 C250 106.7(7) . .
C247 C242 C250 109.3(7) . .
C241 C242 C250 109.8(7) . .
C244 C243 C242 124.3(8) . .
C244 C243 H243 117.9 . .
C242 C243 H243 117.9 . .
C243 C244 C245 121.8(9) . .
C243 C244 H244 119.1 . .
C245 C244 H244 119.1 . .
O254 C245 C246 121.8(10) . .
O254 C245 C244 120.8(10) . .
C246 C245 C244 117.4(8) . .
C247 C246 C245 120.0(8) . .
C247 C246 C251 126.1(8) . .
C245 C246 C251 113.9(8) . .
C246 C247 C248 127.8(7) . .
C246 C247 C242 123.3(7) . .
C248 C247 C242 108.9(6) . .
O252 C248 C247 116.4(7) . .
O252 C248 C239 104.2(6) . .
C247 C248 C239 110.2(7) . .
O252 C248 H248 108.6 . .
C247 C248 H248 108.6 . .
C239 C248 H248 108.6 . .
C238 C249 H24E 109.5 . .
C238 C249 H24F 109.5 . .
H24E C249 H24F 109.5 . .
C238 C249 H24G 109.5 . .
H24E C249 H24G 109.5 . .
H24F C249 H24G 109.5 . .
C242 C250 H25A 109.5 . .
C242 C250 H25B 109.5 . .
H25A C250 H25B 109.5 . .
C242 C250 H25C 109.5 . .
H25A C250 H25C 109.5 . .
H25B C250 H25C 109.5 . .
C246 C251 H25D 109.5 . .
C246 C251 H25E 109.5 . .
H25D C251 H25E 109.5 . .
C246 C251 H25F 109.5 . .
H25D C251 H25F 109.5 . .
H25E C251 H25F 109.5 . .
C237 O252 C248 108.6(7) . .
O271 C255 O270 120.5(7) . .
O271 C255 C256 129.3(8) . .
O270 C255 C256 110.2(6) . .
C267 C256 C257 116.3(7) . .
C267 C256 C255 112.1(8) . .
C257 C256 C255 101.1(6) . .
C267 C256 H256 109.0 . .
C257 C256 H256 109.0 . .
C255 C256 H256 109.0 . .
C256 C257 C266 102.2(6) . .
C256 C257 C258 121.5(7) . .
C266 C257 C258 109.0(7) . .
C256 C257 H257 107.8 . .
C266 C257 H257 107.8 . .
C258 C257 H257 107.8 . .
C259 C258 C257 107.2(7) . .
C259 C258 H25G 110.3 . .
C257 C258 H25G 110.3 . .
C259 C258 H25H 110.3 . .
C257 C258 H25H 110.3 . .
H25G C258 H25H 108.5 . .
C258 C259 C260 115.0(9) . .
C258 C259 H25I 108.5 . .
C260 C259 H25I 108.5 . .
C258 C259 H25J 108.5 . .
C260 C259 H25J 108.5 . .
H25I C259 H25J 107.5 . .
C261 C260 C265 112.0(8) . .
C261 C260 C268 105.7(9) . .
C265 C260 C268 109.6(10) . .
C261 C260 C259 107.7(10) . .
C265 C260 C259 111.9(8) . .
C268 C260 C259 109.8(9) . .
C262 C261 C260 124.7(10) . .
C262 C261 H261 117.6 . .
C260 C261 H261 117.6 . .
C261 C262 C263 120.7(10) . .
C261 C262 H262 119.6 . .
C263 C262 H262 119.6 . .
O272 C263 C262 119.9(10) . .
O272 C263 C264 121.7(9) . .
C262 C263 C264 118.3(8) . .
C265 C264 C263 119.9(8) . .
C265 C264 C269 125.9(8) . .
C263 C264 C269 114.2(8) . .
C264 C265 C266 126.3(8) . .
C264 C265 C260 124.2(9) . .
C266 C265 C260 109.4(7) . .
O270 C266 C265 117.0(6) . .
O270 C266 C257 104.4(6) . .
C265 C266 C257 109.1(7) . .
O270 C266 H266 108.7 . .
C265 C266 H266 108.7 . .
C257 C266 H266 108.7 . .
C256 C267 H26A 109.5 . .
C256 C267 H26B 109.5 . .
H26A C267 H26B 109.5 . .
C256 C267 H26C 109.5 . .
H26A C267 H26C 109.5 . .
H26B C267 H26C 109.5 . .
C260 C268 H26D 109.5 . .
C260 C268 H26E 109.5 . .
H26D C268 H26E 109.5 . .
C260 C268 H26F 109.5 . .
H26D C268 H26F 109.5 . .
H26E C268 H26F 109.5 . .
C264 C269 H26G 109.5 . .
C264 C269 H26H 109.5 . .
H26G C269 H26H 109.5 . .
C264 C269 H26I 109.5 . .
H26G C269 H26I 109.5 . .
H26H C269 H26I 109.5 . .
C255 O270 C266 108.8(5) . .
O289 C273 O288 120.0(12) . .
O289 C273 C274 129.1(13) . .
O288 C273 C274 110.8(11) . .
C273 C274 C285 113.7(14) . .
C273 C274 C275 102.7(9) . .
C285 C274 C275 115.2(11) . .
C273 C274 H274 108.3 . .
C285 C274 H274 108.3 . .
C275 C274 H274 108.3 . .
C276 C275 C274 123.1(11) . .
C276 C275 C284 107.9(11) . .
C274 C275 C284 100.8(9) . .
C276 C275 H275 108.0 . .
C274 C275 H275 108.0 . .
C284 C275 H275 108.0 . .
C275 C276 C277 108.1(10) . .
C275 C276 H27A 110.1 . .
C277 C276 H27A 110.1 . .
C275 C276 H27B 110.1 . .
C277 C276 H27B 110.1 . .
H27A C276 H27B 108.4 . .
C278 C277 C276 114.7(11) . .
C278 C277 H27C 108.6 . .
C276 C277 H27C 108.6 . .
C278 C277 H27D 108.6 . .
C276 C277 H27D 108.6 . .
H27C C277 H27D 107.6 . .
C279 C278 C286 108.2(13) . .
C279 C278 C283 111.1(12) . .
C286 C278 C283 112.6(12) . .
C279 C278 C277 106.2(13) . .
C286 C278 C277 110.7(13) . .
C283 C278 C277 107.9(10) . .
C280 C279 C278 125.8(13) . .
C280 C279 H279 117.1 . .
C278 C279 H279 117.1 . .
C279 C280 C281 121.4(14) . .
C279 C280 H280 119.3 . .
C281 C280 H280 119.3 . .
O290 C281 C280 120.4(14) . .
O290 C281 C282 121.5(14) . .
C280 C281 C282 118.0(14) . .
C283 C282 C281 118.9(12) . .
C283 C282 C287 125.8(11) . .
C281 C282 C287 115.3(12) . .
C282 C283 C284 127.2(11) . .
C282 C283 C278 124.6(11) . .
C284 C283 C278 107.4(11) . .
O288 C284 C283 116.2(10) . .
O288 C284 C275 103.6(10) . .
C283 C284 C275 109.6(10) . .
O288 C284 H284 109.1 . .
C283 C284 H284 109.1 . .
C275 C284 H284 109.1 . .
C274 C285 H28A 109.5 . .
C274 C285 H28B 109.5 . .
H28A C285 H28B 109.5 . .
C274 C285 H28C 109.5 . .
H28A C285 H28C 109.5 . .
H28B C285 H28C 109.5 . .
C278 C286 H28D 109.5 . .
C278 C286 H28E 109.5 . .
H28D C286 H28E 109.5 . .
C278 C286 H28F 109.5 . .
H28D C286 H28F 109.5 . .
H28E C286 H28F 109.5 . .
C282 C287 H28G 109.5 . .
C282 C287 H28H 109.5 . .
H28G C287 H28H 109.5 . .
C282 C287 H28I 109.5 . .
H28G C287 H28I 109.5 . .
H28H C287 H28I 109.5 . .
C273 O288 C284 108.7(9) . .
C91A C90A C95A 113.0(17) . .
C91A C90A H90A 109.0 . .
C95A C90A H90A 109.0 . .
C91A C90A H90B 109.0 . .
C95A C90A H90B 109.0 . .
H90A C90A H90B 107.8 . .
C90A C91A C92A 111.2(10) . .
C90A C91A H91A 109.4 . .
C92A C91A H91A 109.4 . .
C90A C91A H91B 109.4 . .
C92A C91A H91B 109.4 . .
H91A C91A H91B 108.0 . .
C93A C92A C91A 110.9(14) . .
C93A C92A H92A 109.5 . .
C91A C92A H92A 109.5 . .
C93A C92A H92B 109.5 . .
C91A C92A H92B 109.5 . .
H92A C92A H92B 108.0 . .
C94A C93A C92A 109.9(13) . .
C94A C93A H93A 109.7 . .
C92A C93A H93A 109.7 . .
C94A C93A H93B 109.7 . .
C92A C93A H93B 109.7 . .
H93A C93A H93B 108.2 . .
C95A C94A C93A 112.6(12) . .
C95A C94A H94A 109.1 . .
C93A C94A H94A 109.1 . .
C95A C94A H94B 109.1 . .
C93A C94A H94B 109.1 . .
H94A C94A H94B 107.8 . .
C90A C95A C94A 112.2(13) . .
C90A C95A H95A 109.2 . .
C94A C95A H95A 109.2 . .
C90A C95A H95B 109.2 . .
C94A C95A H95B 109.2 . .
H95A C95A H95B 107.9 . .
C91B C90B C95B 110.2(9) . .
C91B C90B H90C 109.6 . .
C95B C90B H90C 109.6 . .
C91B C90B H90D 109.6 . .
C95B C90B H90D 109.6 . .
H90C C90B H90D 108.1 . .
C92B C91B C90B 112.4(9) . .
C92B C91B H91C 109.1 . .
C90B C91B H91C 109.1 . .
C92B C91B H91D 109.1 . .
C90B C91B H91D 109.1 . .
H91C C91B H91D 107.9 . .
C91B C92B C93B 111.1(9) . .
C91B C92B H92C 109.4 . .
C93B C92B H92C 109.4 . .
C91B C92B H92D 109.4 . .
C93B C92B H92D 109.4 . .
H92C C92B H92D 108.0 . .
C92B C93B C94B 111.2(11) . .
C92B C93B H93C 109.4 . .
C94B C93B H93C 109.4 . .
C92B C93B H93D 109.4 . .
C94B C93B H93D 109.4 . .
H93C C93B H93D 108.0 . .
C95B C94B C93B 111.9(9) . .
C95B C94B H94C 109.2 . .
C93B C94B H94C 109.2 . .
C95B C94B H94D 109.2 . .
C93B C94B H94D 109.2 . .
H94C C94B H94D 107.9 . .
C94B C95B C90B 110.3(10) . .
C94B C95B H95C 109.6 . .
C90B C95B H95C 109.6 . .
C94B C95B H95D 109.6 . .
C90B C95B H95D 109.6 . .
H95C C95B H95D 108.1 . .
C95C C90C C91C 112.8(14) . .
C95C C90C H90E 109.0 . .
C91C C90C H90E 109.0 . .
C95C C90C H90F 109.0 . .
C91C C90C H90F 109.0 . .
H90E C90C H90F 107.8 . .
C90C C91C C92C 107.0(14) . .
C90C C91C H91E 110.3 . .
C92C C91C H91E 110.3 . .
C90C C91C H91F 110.3 . .
C92C C91C H91F 110.3 . .
H91E C91C H91F 108.6 . .
C93C C92C C91C 111.2(13) . .
C93C C92C H92E 109.4 . .
C91C C92C H92E 109.4 . .
C93C C92C H92F 109.4 . .
C91C C92C H92F 109.4 . .
H92E C92C H92F 108.0 . .
C92C C93C C94C 110.1(14) . .
C92C C93C H93E 109.6 . .
C94C C93C H93E 109.6 . .
C92C C93C H93F 109.6 . .
C94C C93C H93F 109.6 . .
H93E C93C H93F 108.2 . .
C95C C94C C93C 112.4(13) . .
C95C C94C H94E 109.1 . .
C93C C94C H94E 109.1 . .
C95C C94C H94F 109.1 . .
C93C C94C H94F 109.1 . .
H94E C94C H94F 107.9 . .
C90C C95C C94C 110.3(12) . .
C90C C95C H95E 109.6 . .
C94C C95C H95E 109.6 . .
C90C C95C H95F 109.6 . .
C94C C95C H95F 109.6 . .
H95E C95C H95F 108.1 . .
C91D C90D C95D 111.8(8) . .
C91D C90D H90G 109.3 . .
C95D C90D H90G 109.3 . .
C91D C90D H90H 109.3 . .
C95D C90D H90H 109.3 . .
H90G C90D H90H 107.9 . .
C92D C91D C90D 111.5(9) . .
C92D C91D H91G 109.3 . .
C90D C91D H91G 109.3 . .
C92D C91D H91H 109.3 . .
C90D C91D H91H 109.3 . .
H91G C91D H91H 108.0 . .
C91D C92D C93D 110.0(8) . .
C91D C92D H92G 109.7 . .
C93D C92D H92G 109.7 . .
C91D C92D H92H 109.7 . .
C93D C92D H92H 109.7 . .
H92G C92D H92H 108.2 . .
C94D C93D C92D 110.1(8) . .
C94D C93D H93G 109.6 . .
C92D C93D H93G 109.6 . .
C94D C93D H93H 109.6 . .
C92D C93D H93H 109.6 . .
H93G C93D H93H 108.2 . .
C93D C94D C95D 110.8(8) . .
C93D C94D H94G 109.5 . .
C95D C94D H94G 109.5 . .
C93D C94D H94H 109.5 . .
C95D C94D H94H 109.5 . .
H94G C94D H94H 108.1 . .
C94D C95D C90D 109.9(8) . .
C94D C95D H95G 109.7 . .
C90D C95D H95G 109.7 . .
C94D C95D H95H 109.7 . .
C90D C95D H95H 109.7 . .
H95G C95D H95H 108.2 . .
C91E C90E C95E 110.3(8) . .
C91E C90E H90I 109.6 . .
C95E C90E H90I 109.6 . .
C91E C90E H90J 109.6 . .
C95E C90E H90J 109.6 . .
H90I C90E H90J 108.1 . .
C90E C91E C92E 112.0(8) . .
C90E C91E H91I 109.2 . .
C92E C91E H91I 109.2 . .
C90E C91E H91J 109.2 . .
C92E C91E H91J 109.2 . .
H91I C91E H91J 107.9 . .
C93E C92E C91E 110.8(8) . .
C93E C92E H92I 109.5 . .
C91E C92E H92I 109.5 . .
C93E C92E H92J 109.5 . .
C91E C92E H92J 109.5 . .
H92I C92E H92J 108.1 . .
C94E C93E C92E 111.9(8) . .
C94E C93E H93I 109.2 . .
C92E C93E H93I 109.2 . .
C94E C93E H93J 109.2 . .
C92E C93E H93J 109.2 . .
H93I C93E H93J 107.9 . .
C93E C94E C95E 111.0(7) . .
C93E C94E H94I 109.4 . .
C95E C94E H94I 109.4 . .
C93E C94E H94J 109.4 . .
C95E C94E H94J 109.4 . .
H94I C94E H94J 108.0 . .
C90E C95E C94E 110.0(7) . .
C90E C95E H95I 109.7 . .
C94E C95E H95I 109.7 . .
C90E C95E H95J 109.7 . .
C94E C95E H95J 109.7 . .
H95I C95E H95J 108.2 . .
C95F C90F C91F 112.6(12) . .
C95F C90F H90K 109.1 . .
C91F C90F H90K 109.1 . .
C95F C90F H90L 109.1 . .
C91F C90F H90L 109.1 . .
H90K C90F H90L 107.8 . .
C92F C91F C90F 110.5(14) . .
C92F C91F H91K 109.6 . .
C90F C91F H91K 109.6 . .
C92F C91F H91L 109.6 . .
C90F C91F H91L 109.6 . .
H91K C91F H91L 108.1 . .
C91F C92F C93F 112.0(14) . .
C91F C92F H92K 109.2 . .
C93F C92F H92K 109.2 . .
C91F C92F H92L 109.2 . .
C93F C92F H92L 109.2 . .
H92K C92F H92L 107.9 . .
C92F C93F C94F 112.9(11) . .
C92F C93F H93K 109.0 . .
C94F C93F H93K 109.0 . .
C92F C93F H93L 109.0 . .
C94F C93F H93L 109.0 . .
H93K C93F H93L 107.8 . .
C95F C94F C93F 109.0(16) . .
C95F C94F H94K 109.9 . .
C93F C94F H94K 109.9 . .
C95F C94F H94L 109.9 . .
C93F C94F H94L 109.9 . .
H94K C94F H94L 108.3 . .
C94F C95F C90F 109.4(14) . .
C94F C95F H95K 109.8 . .
C90F C95F H95K 109.8 . .
C94F C95F H95L 109.8 . .
C90F C95F H95L 109.8 . .
H95K C95F H95L 108.2 . .
C95G C90G C91G 111(2) . .
C95G C90G H90M 109.5 . .
C91G C90G H90M 109.5 . .
C95G C90G H90N 109.5 . .
C91G C90G H90N 109.5 . .
H90M C90G H90N 108.1 . .
C92G C91G C90G 116.6(16) . .
C92G C91G H91M 108.1 . .
C90G C91G H91M 108.1 . .
C92G C91G H91N 108.1 . .
C90G C91G H91N 108.1 . .
H91M C91G H91N 107.3 . .
C93G C92G C91G 110(2) . .
C93G C92G H92M 109.6 . .
C91G C92G H92M 109.6 . .
C93G C92G H92N 109.6 . .
C91G C92G H92N 109.6 . .
H92M C92G H92N 108.1 . .
C92G C93G C94G 109(2) . .
C92G C93G H93M 109.8 . .
C94G C93G H93M 109.8 . .
C92G C93G H93N 109.8 . .
C94G C93G H93N 109.8 . .
H93M C93G H93N 108.2 . .
C93G C94G C95G 113(2) . .
C93G C94G H94M 109.1 . .
C95G C94G H94M 109.1 . .
C93G C94G H94N 109.1 . .
C95G C94G H94N 109.1 . .
H94M C94G H94N 107.8 . .
C90G C95G C94G 114(2) . .
C90G C95G H95M 108.8 . .
C94G C95G H95M 108.8 . .
C90G C95G H95N 108.8 . .
C94G C95G H95N 108.8 . .
H95M C95G H95N 107.7 . .
C91H C90H C95H 115(2) . .
C91H C90H H90O 108.6 . .
C95H C90H H90O 108.6 . .
C91H C90H H90P 108.6 . .
C95H C90H H90P 108.6 . .
H90O C90H H90P 107.6 . .
C90H C91H C92H 126(2) . .
C90H C91H H91O 105.7 . .
C92H C91H H91O 105.7 . .
C90H C91H H91P 105.7 . .
C92H C91H H91P 105.7 . .
H91O C91H H91P 106.1 . .
C91H C92H C93H 115(2) . .
C91H C92H H92O 108.5 . .
C93H C92H H92O 108.5 . .
C91H C92H H92P 108.5 . .
C93H C92H H92P 108.5 . .
H92O C92H H92P 107.5 . .
C92H C93H C94H 115(2) . .
C92H C93H H93O 108.5 . .
C94H C93H H93O 108.5 . .
C92H C93H H93P 108.5 . .
C94H C93H H93P 108.5 . .
H93O C93H H93P 107.5 . .
C95H C94H C93H 123(3) . .
C95H C94H H94O 106.5 . .
C93H C94H H94O 106.5 . .
C95H C94H H94P 106.5 . .
C93H C94H H94P 106.5 . .
H94O C94H H94P 106.5 . .
C94H C95H C90H 111(3) . .
C94H C95H H95O 109.4 . .
C90H C95H H95O 109.4 . .
C94H C95H H95P 109.4 . .
C90H C95H H95P 109.4 . .
H95O C95H H95P 108.0 . .
C95I C90I C91I 116(2) . .
C95I C90I H90Q 108.3 . .
C91I C90I H90Q 108.3 . .
C95I C90I H90R 108.3 . .
C91I C90I H90R 108.3 . .
H90Q C90I H90R 107.4 . .
C90I C91I C92I 106(2) . .
C90I C91I H91Q 110.6 . .
C92I C91I H91Q 110.6 . .
C90I C91I H91R 110.6 . .
C92I C91I H91R 110.6 . .
H91Q C91I H91R 108.7 . .
C91I C92I C93I 106.3(19) . .
C91I C92I H92Q 110.5 . .
C93I C92I H92Q 110.5 . .
C91I C92I H92R 110.5 . .
C93I C92I H92R 110.5 . .
H92Q C92I H92R 108.7 . .
C94I C93I C92I 111(2) . .
C94I C93I H93Q 109.4 . .
C92I C93I H93Q 109.4 . .
C94I C93I H93R 109.4 . .
C92I C93I H93R 109.4 . .
H93Q C93I H93R 108.0 . .
C95I C94I C93I 115(2) . .
C95I C94I H94Q 108.5 . .
C93I C94I H94Q 108.5 . .
C95I C94I H94R 108.5 . .
C93I C94I H94R 108.5 . .
H94Q C94I H94R 107.5 . .
C90I C95I C94I 121(2) . .
C90I C95I H95Q 107.1 . .
C94I C95I H95Q 107.1 . .
C90I C95I H95R 107.1 . .
C94I C95I H95R 107.1 . .
H95Q C95I H95R 106.8 . .
C95K C90K C91K 112(2) . .
C95K C90K H90S 109.1 . .
C91K C90K H90S 109.1 . .
C95K C90K H90T 109.1 . .
C91K C90K H90T 109.1 . .
H90S C90K H90T 107.9 . .
C92K C91K C90K 113(2) . .
C92K C91K H91S 108.9 . .
C90K C91K H91S 108.9 . .
C92K C91K H91T 108.9 . .
C90K C91K H91T 108.9 . .
H91S C91K H91T 107.7 . .
C93K C92K C91K 113(3) . .
C93K C92K H92S 109.0 . .
C91K C92K H92S 109.0 . .
C93K C92K H92T 109.0 . .
C91K C92K H92T 109.0 . .
H92S C92K H92T 107.8 . .
C92K C93K C94K 112(2) . .
C92K C93K H93S 109.2 . .
C94K C93K H93S 109.2 . .
C92K C93K H93T 109.2 . .
C94K C93K H93T 109.2 . .
H93S C93K H93T 107.9 . .
C95K C94K C93K 114(2) . .
C95K C94K H94S 108.7 . .
C93K C94K H94S 108.7 . .
C95K C94K H94T 108.7 . .
C93K C94K H94T 108.7 . .
H94S C94K H94T 107.6 . .
C94K C95K C90K 112(3) . .
C94K C95K H95S 109.1 . .
C90K C95K H95S 109.1 . .
C94K C95K H95T 109.1 . .
C90K C95K H95T 109.1 . .
H95S C95K H95T 107.9 . .
C95L C90L C91L 108(2) . .
C95L C90L H90U 110.2 . .
C91L C90L H90U 110.2 . .
C95L C90L H90V 110.2 . .
C91L C90L H90V 110.2 . .
H90U C90L H90V 108.5 . .
C92L C91L C90L 115(2) . .
C92L C91L H91U 108.6 . .
C90L C91L H91U 108.6 . .
C92L C91L H91V 108.6 . .
C90L C91L H91V 108.6 . .
H91U C91L H91V 107.6 . .
C91L C92L C93L 114(2) . .
C91L C92L H92U 108.8 . .
C93L C92L H92U 108.8 . .
C91L C92L H92V 108.8 . .
C93L C92L H92V 108.8 . .
H92U C92L H92V 107.7 . .
C94L C93L C92L 110(2) . .
C94L C93L H93U 109.7 . .
C92L C93L H93U 109.7 . .
C94L C93L H93V 109.7 . .
C92L C93L H93V 109.7 . .
H93U C93L H93V 108.2 . .
C95L C94L C93L 116(2) . .
C95L C94L H94U 108.2 . .
C93L C94L H94U 108.2 . .
C95L C94L H94V 108.2 . .
C93L C94L H94V 108.2 . .
H94U C94L H94V 107.4 . .
C90L C95L C94L 113(2) . .
C90L C95L H95U 108.9 . .
C94L C95L H95U 108.9 . .
C90L C95L H95V 108.9 . .
C94L C95L H95V 108.9 . .
H95U C95L H95V 107.7 . .
C91M C90M C95M 113(2) . .
C91M C90M H90W 109.1 . .
C95M C90M H90W 109.1 . .
C91M C90M H90X 109.1 . .
C95M C90M H90X 109.1 . .
H90W C90M H90X 107.8 . .
C92M C91M C90M 107.4(19) . .
C92M C91M H91W 110.2 . .
C90M C91M H91W 110.2 . .
C92M C91M H91X 110.2 . .
C90M C91M H91X 110.2 . .
H91W C91M H91X 108.5 . .
C91M C92M C93M 110(2) . .
C91M C92M H92W 109.6 . .
C93M C92M H92W 109.6 . .
C91M C92M H92X 109.6 . .
C93M C92M H92X 109.6 . .
H92W C92M H92X 108.1 . .
C94M C93M C92M 112(2) . .
C94M C93M H93W 109.2 . .
C92M C93M H93W 109.2 . .
C94M C93M H93X 109.2 . .
C92M C93M H93X 109.2 . .
H93W C93M H93X 107.9 . .
C93M C94M C95M 104.1(19) . .
C93M C94M H94W 110.9 . .
C95M C94M H94W 110.9 . .
C93M C94M H94X 110.9 . .
C95M C94M H94X 110.9 . .
H94W C94M H94X 109.0 . .
C90M C95M C94M 109(2) . .
C90M C95M H95W 109.9 . .
C94M C95M H95W 109.9 . .
C90M C95M H95X 109.9 . .
C94M C95M H95X 109.9 . .
H95W C95M H95X 108.3 . .
C95J C90J C91J 111(2) . .
C95J C90J H90Y 109.5 . .
C91J C90J H90Y 109.5 . .
C95J C90J H90Z 109.5 . .
C91J C90J H90Z 109.5 . .
H90Y C90J H90Z 108.1 . .
C90J C91J C92J 107.0(17) . .
C90J C91J H91Y 110.3 . .
C92J C91J H91Y 110.3 . .
C90J C91J H91Z 110.3 . .
C92J C91J H91Z 110.3 . .
H91Y C91J H91Z 108.6 . .
C91J C92J C93J 112.7(18) . .
C91J C92J H92Y 109.0 . .
C93J C92J H92Y 109.0 . .
C91J C92J H92Z 109.0 . .
C93J C92J H92Z 109.0 . .
H92Y C92J H92Z 107.8 . .
C94J C93J C92J 108(2) . .
C94J C93J H93Y 110.0 . .
C92J C93J H93Y 110.0 . .
C94J C93J H93Z 110.0 . .
C92J C93J H93Z 110.0 . .
H93Y C93J H93Z 108.4 . .
C93J C94J C95J 110.3(18) . .
C93J C94J H94Y 109.6 . .
C95J C94J H94Y 109.6 . .
C93J C94J H94Z 109.6 . .
C95J C94J H94Z 109.6 . .
H94Y C94J H94Z 108.1 . .
C90J C95J C94J 111.4(19) . .
C90J C95J H95Y 109.3 . .
C94J C95J H95Y 109.3 . .
C90J C95J H95Z 109.3 . .
C94J C95J H95Z 109.3 . .
H95Y C95J H95Z 108.0 . .

loop_
_geom_bond_atom_site_label_1
_geom_bond_atom_site_label_2
_geom_bond_distance
_geom_bond_site_symmetry_2
N1 C6 1.323(9) .
N1 C2 1.347(9) .
N1 Zn1 2.060(6) .
I1 Zn1 2.5509(10) .
Zn1 N181 2.094(5) 1_645
Zn1 I2 2.5422(10) .
C2 C3 1.379(10) .
C2 H2 0.9500 .
Zn2 N133 2.073(5) 1_554
Zn2 N7 2.092(5) .
Zn2 I4 2.5368(12) .
Zn2 I3 2.5463(12) .
C3 C4 1.393(9) .
C3 H3 0.9500 .
Zn3 N25 2.070(5) .
Zn3 N13 2.076(5) .
Zn3 I5 2.5218(9) .
Zn3 I6 2.5628(10) .
C4 C5 1.399(9) .
C4 C19 1.480(9) .
Zn4 N31 2.059(5) .
Zn4 N49 2.069(6) .
Zn4 I7 2.5409(10) .
Zn4 I8 2.5577(10) .
C5 C6 1.384(10) .
C5 H5 0.9500 .
Zn5 N37 2.066(5) .
Zn5 N109 2.079(5) 1_655
Zn5 I10 2.5402(10) .
Zn5 I9 2.5455(10) .
C6 H6 0.9500 .
Zn6 N55 2.064(5) .
Zn6 N73 2.067(5) .
Zn6 I12 2.5054(10) .
Zn6 I11 2.5621(11) .
N7 C8 1.329(10) .
N7 C12 1.338(9) .
Zn7 N145 2.070(6) .
Zn7 N79 2.072(5) .
Zn7 I13 2.5237(10) .
Zn7 I14 2.5506(10) .
C8 C9 1.387(10) .
C8 H8 0.9500 .
Zn8 N97 2.056(5) .
Zn8 N85 2.069(6) .
Zn8 I16 2.5503(10) .
Zn8 I15 2.5589(10) .
C9 C10 1.384(9) .
C9 H9 0.9500 .
Zn9 N121 2.064(5) .
Zn9 N103 2.070(5) .
Zn9 I18 2.5322(10) .
Zn9 I17 2.5577(10) .
C10 C11 1.393(10) .
C10 C21 1.483(8) .
Zn10 N151 2.064(5) .
Zn10 N169 2.076(5) .
Zn10 I20 2.4986(10) .
Zn10 I19 2.5684(10) .
C11 C12 1.385(9) .
C11 H11 0.9500 .
Zn11 N157 2.066(6) .
Zn11 N127 2.078(6) 1_564
Zn11 I22 2.5385(12) .
Zn11 I21 2.5498(12) .
C12 H12 0.9500 .
Zn12 N175 2.056(5) .
Zn12 N61 2.068(6) 1_454
Zn12 I23 2.5264(10) .
Zn12 I24 2.5525(10) .
N13 C14 1.329(10) .
N13 C18 1.338(8) .
C14 C15 1.374(10) .
C14 H14 0.9500 .
C15 C16 1.395(9) .
C15 H15 0.9500 .
C16 C17 1.382(9) .
C16 C23 1.480(8) .
C17 C18 1.394(9) .
C17 H17 0.9500 .
C18 H18 0.9500 .
C19 N24 1.334(8) .
C19 N20 1.340(8) .
N20 C21 1.336(8) .
C21 N22 1.341(8) .
N22 C23 1.352(8) .
C23 N24 1.327(8) .
N25 C30 1.330(9) .
N25 C26 1.341(8) .
C26 C27 1.381(9) .
C26 H26 0.9500 .
C27 C28 1.377(9) .
C27 H27 0.9500 .
C28 C29 1.377(9) .
C28 C43 1.491(8) .
C29 C30 1.398(9) .
C29 H29 0.9500 .
C30 H30 0.9500 .
N31 C36 1.338(9) .
N31 C32 1.341(9) .
C32 C33 1.384(10) .
C32 H32 0.9500 .
C33 C34 1.393(9) .
C33 H33 0.9500 .
C34 C35 1.401(9) .
C34 C45 1.475(8) .
C35 C36 1.375(10) .
C35 H35 0.9500 .
C36 H36 0.9500 .
N37 C42 1.332(9) .
N37 C38 1.353(8) .
C38 C39 1.382(9) .
C38 H38 0.9500 .
C39 C40 1.382(9) .
C39 H39 0.9500 .
C40 C41 1.388(9) .
C40 C47 1.486(8) .
C41 C42 1.378(9) .
C41 H41 0.9500 .
C42 H42 0.9500 .
C43 N48 1.338(8) .
C43 N44 1.339(8) .
N44 C45 1.336(8) .
C45 N46 1.336(8) .
N46 C47 1.337(8) .
C47 N48 1.321(8) .
N49 C54 1.331(10) .
N49 C50 1.344(10) .
C50 C51 1.372(10) .
C50 H50 0.9500 .
C51 C52 1.380(10) .
C51 H51 0.9500 .
C52 C53 1.392(10) .
C52 C67 1.476(9) .
C53 C54 1.377(10) .
C53 H53 0.9500 .
C54 H54 0.9500 .
N55 C56 1.333(9) .
N55 C60 1.355(9) .
C56 C57 1.368(9) .
C56 H56 0.9500 .
C57 C58 1.393(9) .
C57 H57 0.9500 .
C58 C59 1.393(9) .
C58 C69 1.489(8) .
C59 C60 1.377(9) .
C59 H59 0.9500 .
C60 H60 0.9500 .
N61 C62 1.328(10) .
N61 C66 1.339(8) .
N61 Zn12 2.068(6) 1_656
C62 C63 1.386(10) .
C62 H62 0.9500 .
C63 C64 1.391(9) .
C63 H63 0.9500 .
C64 C65 1.391(9) .
C64 C71 1.469(9) .
C65 C66 1.380(9) .
C65 H65 0.9500 .
C66 H66 0.9500 .
C67 N68 1.333(8) .
C67 N72 1.334(9) .
N68 C69 1.336(8) .
C69 N70 1.336(8) .
N70 C71 1.347(8) .
C71 N72 1.327(9) .
N73 C78 1.343(9) .
N73 C74 1.345(8) .
C74 C75 1.382(9) .
C74 H74 0.9500 .
C75 C76 1.397(10) .
C75 H75 0.9500 .
C76 C77 1.384(9) .
C76 C91 1.481(8) .
C77 C78 1.379(9) .
C77 H77 0.9500 .
C78 H78 0.9500 .
N79 C84 1.338(9) .
N79 C80 1.344(9) .
C80 C81 1.383(9) .
C80 H80 0.9500 .
C81 C82 1.397(10) .
C81 H81 0.9500 .
C82 C83 1.383(9) .
C82 C93 1.482(8) .
C83 C84 1.400(9) .
C83 H83 0.9500 .
C84 H84 0.9500 .
N85 C86 1.336(10) .
N85 C90 1.341(9) .
C86 C87 1.376(11) .
C86 H86 0.9500 .
C87 C88 1.385(9) .
C87 H87 0.9500 .
C88 C89 1.389(9) .
C88 C95 1.481(9) .
C89 C90 1.386(10) .
C89 H89 0.9500 .
C91 N96 1.333(9) .
C91 N92 1.334(8) .
N92 C93 1.343(8) .
C93 N94 1.332(9) .
N94 C95 1.341(8) .
C95 N96 1.341(8) .
N97 C102 1.340(9) .
N97 C98 1.342(9) .
C98 C99 1.383(9) .
C98 H98 0.9500 .
C99 C100 1.383(9) .
C99 H99 0.9500 .
C100 C101 1.384(9) .
C100 C115 1.479(9) .
C101 C102 1.373(10) .
C101 H101 0.9500 .
C102 H102 0.9500 .
N103 C108 1.333(11) .
N103 C104 1.338(9) .
C104 C105 1.380(10) .
C104 H104 0.9500 .
C105 C106 1.386(10) .
C105 H105 0.9500 .
C106 C107 1.388(10) .
C106 C117 1.490(9) .
C107 C108 1.370(12) .
C107 H107 0.9500 .
C108 H108 0.9500 .
N109 C114 1.341(9) .
N109 C110 1.347(9) .
N109 Zn5 2.080(5) 1_455
C110 C111 1.394(9) .
C110 H110 0.9500 .
C111 C112 1.390(9) .
C111 H111 0.9500 .
C112 C113 1.397(9) .
C112 C119 1.481(8) .
C113 C114 1.387(9) .
C113 H113 0.9500 .
C114 H114 0.9500 .
C115 N116 1.322(9) .
C115 N120 1.344(8) .
N116 C117 1.323(9) .
C117 N118 1.343(8) .
N118 C119 1.331(8) .
C119 N120 1.339(8) .
N121 C126 1.323(10) .
N121 C122 1.345(9) .
C122 C123 1.379(10) .
C122 H122 0.9500 .
C123 C124 1.385(11) .
C123 H123 0.9500 .
C124 C125 1.375(9) .
C124 C139 1.486(9) .
C125 C126 1.395(10) .
C125 H125 0.9500 .
C126 H126 0.9500 .
N127 C128 1.319(12) .
N127 C132 1.321(12) .
N127 Zn11 2.078(6) 1_546
C128 C129 1.383(13) .
C128 H128 0.9500 .
C129 C130 1.360(11) .
C129 H129 0.9500 .
C130 C131 1.354(11) .
C130 C141 1.504(10) .
C131 C132 1.379(13) .
C131 H131 0.9500 .
C132 H132 0.9500 .
N133 C138 1.318(9) .
N133 C134 1.332(10) .
N133 Zn2 2.073(5) 1_556
C134 C135 1.388(11) .
C134 H134 0.9500 .
C135 C136 1.368(10) .
C135 H135 0.9500 .
C136 C137 1.386(11) .
C136 C143 1.483(9) .
C137 C138 1.390(10) .
C137 H137 0.9500 .
C138 H138 0.9500 .
C139 N144 1.335(9) .
C139 N140 1.346(9) .
N140 C141 1.348(9) .
C141 N142 1.326(9) .
N142 C143 1.325(10) .
C143 N144 1.342(9) .
N145 C150 1.339(10) .
N145 C146 1.343(8) .
C146 C147 1.373(9) .
C146 H146 0.9500 .
C147 C148 1.380(10) .
C147 H147 0.9500 .
C148 C149 1.391(9) .
C148 C163 1.482(9) .
C149 C150 1.382(11) .
C149 H149 0.9500 .
C150 H150 0.9500 .
N151 C152 1.339(9) .
N151 C156 1.343(9) .
C152 C153 1.391(9) .
C152 H152 0.9500 .
C153 C154 1.381(9) .
C153 H153 0.9500 .
C154 C155 1.384(9) .
C154 C165 1.489(9) .
C155 C156 1.389(10) .
C155 H155 0.9500 .
C156 H156 0.9500 .
N157 C158 1.328(11) .
N157 C162 1.339(10) .
C158 C159 1.392(12) .
C158 H158 0.9500 .
C159 C160 1.380(11) .
C159 H159 0.9500 .
C160 C161 1.389(11) .
C160 C167 1.485(9) .
C161 C162 1.368(11) .
C161 H161 0.9500 .
C162 H162 0.9500 .
C163 N168 1.330(9) .
C163 N164 1.342(9) .
N164 C165 1.335(9) .
C165 N166 1.328(9) .
N166 C167 1.339(9) .
C167 N168 1.323(9) .
N169 C170 1.335(8) .
N169 C174 1.336(9) .
C170 C171 1.382(9) .
C170 H170 0.9500 .
C171 C172 1.386(9) .
C171 H171 0.9500 .
C172 C173 1.390(9) .
C172 C187 1.478(8) .
C173 C174 1.390(9) .
C173 H173 0.9500 .
C174 H174 0.9500 .
N175 C180 1.341(9) .
N175 C176 1.348(8) .
C176 C177 1.389(9) .
C176 H176 0.9500 .
C177 C178 1.385(9) .
C177 H177 0.9500 .
C178 C179 1.398(9) .
C178 C189 1.486(8) .
C179 C180 1.382(9) .
C179 H179 0.9500 .
C180 H180 0.9500 .
N181 C186 1.331(9) .
N181 C182 1.334(9) .
N181 Zn1 2.094(5) 1_465
C182 C183 1.379(10) .
C182 H182 0.9500 .
C183 C184 1.396(9) .
C183 H183 0.9500 .
C184 C185 1.381(9) .
C184 C191 1.482(9) .
C185 C186 1.392(9) .
C185 H185 0.9500 .
C186 H186 0.9500 .
C187 N192 1.336(8) .
C187 N188 1.337(8) .
N188 C189 1.339(8) .
C189 N190 1.336(8) .
N190 C191 1.339(8) .
C191 N192 1.337(8) .
C201 O217 1.189(13) .
C201 O216 1.375(11) .
C201 C202 1.514(16) .
C202 C213 1.524(14) .
C202 C203 1.535(11) .
C202 H202 1.0000 .
C203 C204 1.505(13) .
C203 C212 1.514(11) .
C203 H203 1.0000 .
C204 C205 1.543(12) .
C204 H20A 0.9900 .
C204 H20B 0.9900 .
C205 C206 1.546(11) .
C205 H20C 0.9900 .
C205 H20D 0.9900 .
C206 C207 1.498(11) .
C206 C211 1.537(10) .
C206 C214 1.555(11) .
C207 C208 1.310(13) .
C207 H207 0.9500 .
C208 C209 1.477(12) .
C208 H208 0.9500 .
C209 O218 1.225(11) .
C209 C210 1.491(11) .
C210 C211 1.348(12) .
C210 C215 1.489(11) .
C211 C212 1.506(10) .
C212 O216 1.443(10) .
C212 H212 1.0000 .
C213 H21A 0.9800 .
C213 H21B 0.9800 .
C213 H21C 0.9800 .
C214 H21D 0.9800 .
C214 H21E 0.9800 .
C214 H21F 0.9800 .
C215 H21G 0.9800 .
C215 H21H 0.9800 .
C215 H21I 0.9800 .
C219 O235 1.196(11) .
C219 O234 1.366(10) .
C219 C220 1.533(12) .
C220 C221 1.520(11) .
C220 C231 1.528(11) .
C220 H220 1.0000 .
C221 C222 1.515(11) .
C221 C230 1.526(10) .
C221 H221 1.0000 .
C222 C223 1.533(12) .
C222 H22A 0.9900 .
C222 H22B 0.9900 .
C223 C224 1.560(11) .
C223 H22C 0.9900 .
C223 H22D 0.9900 .
C224 C225 1.491(12) .
C224 C229 1.531(10) .
C224 C232 1.556(10) .
C225 C226 1.324(13) .
C225 H225 0.9500 .
C226 C227 1.458(13) .
C226 H226 0.9500 .
C227 O236 1.231(11) .
C227 C228 1.497(10) .
C228 C229 1.335(11) .
C228 C233 1.516(11) .
C229 C230 1.495(10) .
C230 O234 1.450(9) .
C230 H230 1.0000 .
C231 H23A 0.9800 .
C231 H23B 0.9800 .
C231 H23C 0.9800 .
C232 H23D 0.9800 .
C232 H23E 0.9800 .
C232 H23F 0.9800 .
C233 H23G 0.9800 .
C233 H23H 0.9800 .
C233 H23I 0.9800 .
C237 O253 1.180(12) .
C237 O252 1.354(11) .
C237 C238 1.533(14) .
C238 C239 1.516(12) .
C238 C249 1.533(13) .
C238 H238 1.0000 .
C239 C240 1.517(11) .
C239 C248 1.527(11) .
C239 H239 1.0000 .
C240 C241 1.536(13) .
C240 H24A 0.9900 .
C240 H24B 0.9900 .
C241 C242 1.555(11) .
C241 H24C 0.9900 .
C241 H24D 0.9900 .
C242 C243 1.497(12) .
C242 C247 1.531(10) .
C242 C250 1.560(12) .
C243 C244 1.302(14) .
C243 H243 0.9500 .
C244 C245 1.480(14) .
C244 H244 0.9500 .
C245 O254 1.227(12) .
C245 C246 1.469(13) .
C246 C247 1.341(11) .
C246 C251 1.522(12) .
C247 C248 1.509(11) .
C248 O252 1.452(9) .
C248 H248 1.0000 .
C249 H24E 0.9800 .
C249 H24F 0.9800 .
C249 H24G 0.9800 .
C250 H25A 0.9800 .
C250 H25B 0.9800 .
C250 H25C 0.9800 .
C251 H25D 0.9800 .
C251 H25E 0.9800 .
C251 H25F 0.9800 .
C255 O271 1.187(10) .
C255 O270 1.375(10) .
C255 C256 1.526(9) .
C256 C267 1.508(14) .
C256 C257 1.522(11) .
C256 H256 1.0000 .
C257 C266 1.527(11) .
C257 C258 1.537(10) .
C257 H257 1.0000 .
C258 C259 1.523(13) .
C258 H25G 0.9900 .
C258 H25H 0.9900 .
C259 C260 1.564(15) .
C259 H25I 0.9900 .
C259 H25J 0.9900 .
C260 C261 1.484(15) .
C260 C265 1.523(12) .
C260 C268 1.547(16) .
C261 C262 1.339(16) .
C261 H261 0.9500 .
C262 C263 1.459(15) .
C262 H262 0.9500 .
C263 O272 1.227(12) .
C263 C264 1.475(14) .
C264 C265 1.338(12) .
C264 C269 1.515(11) .
C265 C266 1.515(12) .
C266 O270 1.448(9) .
C266 H266 1.0000 .
C267 H26A 0.9800 .
C267 H26B 0.9800 .
C267 H26C 0.9800 .
C268 H26D 0.9800 .
C268 H26E 0.9800 .
C268 H26F 0.9800 .
C269 H26G 0.9800 .
C269 H26H 0.9800 .
C269 H26I 0.9800 .
C273 O289 1.225(17) .
C273 O288 1.351(16) .
C273 C274 1.484(18) .
C274 C285 1.51(2) .
C274 C275 1.521(18) .
C274 H274 1.0000 .
C275 C276 1.504(19) .
C275 C284 1.528(15) .
C275 H275 1.0000 .
C276 C277 1.57(2) .
C276 H27A 0.9900 .
C276 H27B 0.9900 .
C277 C278 1.55(2) .
C277 H27C 0.9900 .
C277 H27D 0.9900 .
C278 C279 1.47(2) .
C278 C286 1.54(2) .
C278 C283 1.548(16) .
C279 C280 1.33(2) .
C279 H279 0.9500 .
C280 C281 1.45(2) .
C280 H280 0.9500 .
C281 O290 1.21(2) .
C281 C282 1.499(17) .
C282 C283 1.340(18) .
C282 C287 1.515(16) .
C283 C284 1.507(16) .
C284 O288 1.456(14) .
C284 H284 1.0000 .
C285 H28A 0.9800 .
C285 H28B 0.9800 .
C285 H28C 0.9800 .
C286 H28D 0.9800 .
C286 H28E 0.9800 .
C286 H28F 0.9800 .
C287 H28G 0.9800 .
C287 H28H 0.9800 .
C287 H28I 0.9800 .
C90A C91A 1.48(2) .
C90A C95A 1.51(2) .
C90A H90A 0.9900 .
C90A H90B 0.9900 .
C91A C92A 1.54(3) .
C91A H91A 0.9900 .
C91A H91B 0.9900 .
C92A C93A 1.536(15) .
C92A H92A 0.9900 .
C92A H92B 0.9900 .
C93A C94A 1.52(2) .
C93A H93A 0.9900 .
C93A H93B 0.9900 .
C94A C95A 1.52(2) .
C94A H94A 0.9900 .
C94A H94B 0.9900 .
C95A H95A 0.9900 .
C95A H95B 0.9900 .
C90B C91B 1.511(15) .
C90B C95B 1.534(18) .
C90B H90C 0.9900 .
C90B H90D 0.9900 .
C91B C92B 1.488(14) .
C91B H91C 0.9900 .
C91B H91D 0.9900 .
C92B C93B 1.498(15) .
C92B H92C 0.9900 .
C92B H92D 0.9900 .
C93B C94B 1.53(2) .
C93B H93C 0.9900 .
C93B H93D 0.9900 .
C94B C95B 1.51(2) .
C94B H94C 0.9900 .
C94B H94D 0.9900 .
C95B H95C 0.9900 .
C95B H95D 0.9900 .
C90C C95C 1.477(19) .
C90C C91C 1.55(2) .
C90C H90E 0.9900 .
C90C H90F 0.9900 .
C91C C92C 1.58(2) .
C91C H91E 0.9900 .
C91C H91F 0.9900 .
C92C C93C 1.47(2) .
C92C H92E 0.9900 .
C92C H92F 0.9900 .
C93C C94C 1.54(3) .
C93C H93E 0.9900 .
C93C H93F 0.9900 .
C94C C95C 1.53(2) .
C94C H94E 0.9900 .
C94C H94F 0.9900 .
C95C H95E 0.9900 .
C95C H95F 0.9900 .
C90D C91D 1.527(15) .
C90D C95D 1.531(15) .
C90D H90G 0.9900 .
C90D H90H 0.9900 .
C91D C92D 1.524(14) .
C91D H91G 0.9900 .
C91D H91H 0.9900 .
C92D C93D 1.525(13) .
C92D H92G 0.9900 .
C92D H92H 0.9900 .
C93D C94D 1.521(13) .
C93D H93G 0.9900 .
C93D H93H 0.9900 .
C94D C95D 1.525(13) .
C94D H94G 0.9900 .
C94D H94H 0.9900 .
C95D H95G 0.9900 .
C95D H95H 0.9900 .
C90E C91E 1.509(15) .
C90E C95E 1.522(13) .
C90E H90I 0.9900 .
C90E H90J 0.9900 .
C91E C92E 1.524(16) .
C91E H91I 0.9900 .
C91E H91J 0.9900 .
C92E C93E 1.515(14) .
C92E H92I 0.9900 .
C92E H92J 0.9900 .
C93E C94E 1.514(13) .
C93E H93I 0.9900 .
C93E H93J 0.9900 .
C94E C95E 1.522(11) .
C94E H94I 0.9900 .
C94E H94J 0.9900 .
C95E H95I 0.9900 .
C95E H95J 0.9900 .
C90F C95F 1.54(2) .
C90F C91F 1.56(2) .
C90F H90K 0.9900 .
C90F H90L 0.9900 .
C91F C92F 1.50(2) .
C91F H91K 0.9900 .
C91F H91L 0.9900 .
C92F C93F 1.51(2) .
C92F H92K 0.9900 .
C92F H92L 0.9900 .
C93F C94F 1.55(3) .
C93F H93K 0.9900 .
C93F H93L 0.9900 .
C94F C95F 1.54(2) .
C94F H94K 0.9900 .
C94F H94L 0.9900 .
C95F H95K 0.9900 .
C95F H95L 0.9900 .
C90G C95G 1.46(2) .
C90G C91G 1.56(2) .
C90G H90M 0.9900 .
C90G H90N 0.9900 .
C91G C92G 1.53(2) .
C91G H91M 0.9900 .
C91G H91N 0.9900 .
C92G C93G 1.48(2) .
C92G H92M 0.9900 .
C92G H92N 0.9900 .
C93G C94G 1.54(2) .
C93G H93M 0.9900 .
C93G H93N 0.9900 .
C94G C95G 1.55(2) .
C94G H94M 0.9900 .
C94G H94N 0.9900 .
C95G H95M 0.9900 .
C95G H95N 0.9900 .
C90H C91H 1.47(2) .
C90H C95H 1.51(2) .
C90H H90O 0.9900 .
C90H H90P 0.9900 .
C91H C92H 1.47(2) .
C91H H91O 0.9900 .
C91H H91P 0.9900 .
C92H C93H 1.48(2) .
C92H H92O 0.9900 .
C92H H92P 0.9900 .
C93H C94H 1.49(2) .
C93H H93O 0.9900 .
C93H H93P 0.9900 .
C94H C95H 1.48(3) .
C94H H94O 0.9900 .
C94H H94P 0.9900 .
C95H H95O 0.9900 .
C95H H95P 0.9900 .
C90I C95I 1.49(2) .
C90I C91I 1.51(2) .
C90I H90Q 0.9900 .
C90I H90R 0.9900 .
C91I C92I 1.54(2) .
C91I H91Q 0.9900 .
C91I H91R 0.9900 .
C92I C93I 1.58(2) .
C92I H92Q 0.9900 .
C92I H92R 0.9900 .
C93I C94I 1.53(2) .
C93I H93Q 0.9900 .
C93I H93R 0.9900 .
C94I C95I 1.49(2) .
C94I H94Q 0.9900 .
C94I H94R 0.9900 .
C95I H95Q 0.9900 .
C95I H95R 0.9900 .
C90K C95K 1.52(3) .
C90K C91K 1.53(3) .
C90K H90S 0.9900 .
C90K H90T 0.9900 .
C91K C92K 1.53(2) .
C91K H91S 0.9900 .
C91K H91T 0.9900 .
C92K C93K 1.53(3) .
C92K H92S 0.9900 .
C92K H92T 0.9900 .
C93K C94K 1.54(3) .
C93K H93S 0.9900 .
C93K H93T 0.9900 .
C94K C95K 1.49(3) .
C94K H94S 0.9900 .
C94K H94T 0.9900 .
C95K H95S 0.9900 .
C95K H95T 0.9900 .
C90L C95L 1.50(2) .
C90L C91L 1.51(2) .
C90L H90U 0.9900 .
C90L H90V 0.9900 .
C91L C92L 1.51(3) .
C91L H91U 0.9900 .
C91L H91V 0.9900 .
C92L C93L 1.55(2) .
C92L H92U 0.9900 .
C92L H92V 0.9900 .
C93L C94L 1.51(2) .
C93L H93U 0.9900 .
C93L H93V 0.9900 .
C94L C95L 1.51(2) .
C94L H94U 0.9900 .
C94L H94V 0.9900 .
C95L H95U 0.9900 .
C95L H95V 0.9900 .
C90M C91M 1.53(2) .
C90M C95M 1.54(2) .
C90M H90W 0.9900 .
C90M H90X 0.9900 .
C91M C92M 1.53(2) .
C91M H91W 0.9900 .
C91M H91X 0.9900 .
C92M C93M 1.57(2) .
C92M H92W 0.9900 .
C92M H92X 0.9900 .
C93M C94M 1.53(2) .
C93M H93W 0.9900 .
C93M H93X 0.9900 .
C94M C95M 1.55(2) .
C94M H94W 0.9900 .
C94M H94X 0.9900 .
C95M H95W 0.9900 .
C95M H95X 0.9900 .
C90J C95J 1.50(2) .
C90J C91J 1.51(2) .
C90J H90Y 0.9900 .
C90J H90Z 0.9900 .
C91J C92J 1.53(2) .
C91J H91Y 0.9900 .
C91J H91Z 0.9900 .
C92J C93J 1.53(2) .
C92J H92Y 0.9900 .
C92J H92Z 0.9900 .
C93J C94J 1.51(2) .
C93J H93Y 0.9900 .
C93J H93Z 0.9900 .
C94J C95J 1.51(2) .
C94J H94Y 0.9900 .
C94J H94Z 0.9900 .
C95J H95Y 0.9900 .
C95J H95Z 0.9900 .

loop_
_geom_hbond_atom_site_label_D
_geom_hbond_atom_site_label_H
_geom_hbond_atom_site_label_A
_geom_hbond_distance_DH
_geom_hbond_distance_HA
_geom_hbond_distance_DA
_geom_hbond_angle_DHA
_geom_hbond_site_symmetry_A
C2 H2 O236 0.95 2.32 3.213(9) 157.0 1_565
C6 H6 O235 0.95 2.38 3.077(9) 129.9 .
C8 H8 I3 0.95 3.23 3.779(7) 119.0 .
C12 H12 I4 0.95 3.16 3.807(7) 127.1 .
C14 H14 I6 0.95 3.07 3.725(7) 127.3 .
C26 H26 I6 0.95 3.19 3.786(6) 122.9 .
C27 H27 I8 0.95 3.28 4.099(7) 145.3 1_545
C30 H30 I10 0.95 3.10 3.944(6) 149.0 2_756
C36 H36 I7 0.95 3.19 3.840(7) 127.0 .
C38 H38 I7 0.95 3.30 4.144(7) 149.8 1_545
C41 H41 I6 0.95 3.16 3.735(7) 120.8 2_756
C42 H42 I6 0.95 3.27 3.806(7) 117.4 2_756
C42 H42 N109 0.95 2.63 3.226(8) 121.5 1_655
C50 H50 I8 0.95 3.17 3.695(7) 116.8 .
C54 H54 O254 0.95 2.61 3.359(11) 136.3 2_756
C56 H56 I11 0.95 3.15 3.814(7) 128.2 .
C60 H60 O289 0.95 2.38 3.274(11) 157.7 2_656
C66 H66 I23 0.95 3.23 3.860(7) 125.5 1_656
C74 H74 I16 0.95 3.27 4.132(7) 152.1 1_565
C77 H77 I14 0.95 3.25 3.789(7) 117.8 2_646
C78 H78 I14 0.95 3.16 3.758(7) 122.3 2_646
C78 H78 N55 0.95 2.67 3.268(8) 121.4 .
C80 H80 I14 0.95 3.26 3.827(7) 120.1 .
C81 H81 I15 0.95 3.15 3.968(7) 145.6 1_565
C83 H83 I11 0.95 3.30 3.980(6) 130.2 2_646
C86 H86 I16 0.95 3.07 3.760(8) 130.5 .
C98 H98 O218 0.95 2.37 3.029(9) 126.2 .
C99 H99 O218 0.95 2.58 3.123(9) 116.8 .
C102 H102 O217 0.95 2.26 3.016(10) 136.4 1_565
C104 H104 I18 0.95 3.26 3.879(7) 124.9 .
C108 H108 I17 0.95 3.17 3.762(9) 122.1 .
C110 H110 I9 0.95 3.16 3.812(6) 127.5 1_455
C114 H114 I10 0.95 3.28 3.855(7) 121.2 1_455
C122 H122 I17 0.95 3.16 3.751(8) 122.2 .
C123 H123 I21 0.95 3.24 4.079(8) 147.8 1_556
C126 H126 I3 0.95 3.00 3.808(7) 143.4 2_646
C132 H132 I22 0.95 3.03 3.722(9) 130.9 1_546
C134 H134 N7 0.95 2.59 3.218(9) 124.0 1_556
C134 H134 I17 0.95 3.04 3.757(8) 133.8 2_647
C135 H135 I17 0.95 3.25 3.852(8) 123.5 2_647
C138 H138 I22 0.95 3.32 4.104(8) 141.4 1_556
C150 H150 I14 0.95 3.31 3.793(8) 113.5 .
C156 H156 I19 0.95 3.06 3.746(7) 130.7 .
C162 H162 I21 0.95 3.03 3.662(8) 125.1 .
C170 H170 I2 0.95 3.20 4.065(7) 152.4 1_455
C174 H174 I24 0.95 3.04 3.796(6) 137.2 2
C176 H176 I24 0.95 3.09 3.740(7) 126.8 .
C177 H177 I1 0.95 3.28 4.039(7) 138.2 1_455
C179 H179 I19 0.95 3.12 3.971(6) 150.7 2
C182 H182 I2 0.95 3.11 3.713(7) 123.3 1_465
C202 H202 I11 1.00 3.24 4.103(10) 145.9 2_636
C212 H212 I11 1.00 3.14 4.044(7) 151.4 2_636
C248 H248 O272 1.00 2.63 3.551(12) 152.7 2_746
C256 H256 I9 1.00 3.29 4.067(8) 135.5 .
